data_4135222
loop_
_publ_author_name
'Lockyer, Selena J.'
'Nawaz, Selina'
'Brookfield, Adam'
'Fielding, Alistair J.'
'Vitorica-Yrezabal, Inigo J'
'Timco, Grigore A.'
'Burton, Neil A.'
'Bowen, Alice M.'
'Winpenny, Richard E. P.'
'McInnes, Eric J. L.'

_publ_section_title
;
 Conformational flexibility of hybrid [3]- and [4]-rotaxanes.
;
_journal_name_full 'Journal of the American Chemical Society'
_journal_paper_doi 10.1021/jacs.0c06547
_journal_year 2020
_chemical_formula_moiety '3(C80 H144 Cr8 F8 O32), C75 H111 Cr3 N6 O13 S3'
_chemical_formula_sum 'C315 H543 Cr27 F24 N6 O109 S3'
_chemical_formula_weight 8114.70
_space_group_crystal_system orthorhombic
_space_group_IT_number 20
_space_group_name_Hall 'C 2c 2'
_space_group_name_H-M_alt 'C 2 2 21'
_atom_sites_solution_hydrogens geom
_atom_sites_solution_primary dual
_audit_creation_date 2019-05-23
_audit_creation_method
;
Olex2 1.2
(compiled 2018.05.29 svn.r3508 for OlexSys, GUI svn.r5506)
;
_cell_angle_alpha 90
_cell_angle_beta 90
_cell_angle_gamma 90
_cell_formula_units_Z 4
_cell_length_a 30.1390(6)
_cell_length_b 52.7563(9)
_cell_length_c 30.1676(8)
_cell_measurement_reflns_used 31649
_cell_measurement_temperature 150.01(11)
_cell_measurement_theta_max 20.4190
_cell_measurement_theta_min 3.3820
_cell_volume 47967.2(18)
_computing_cell_refinement 'CrysAlisPro 1.171.38.41 (Rigaku OD, 2015)'
_computing_data_collection 'CrysAlisPro 1.171.38.41 (Rigaku OD, 2015)'
_computing_data_reduction 'CrysAlisPro 1.171.38.41 (Rigaku OD, 2015)'
_computing_molecular_graphics 'Olex2 (Dolomanov et al., 2009)'
_computing_publication_material 'Olex2 (Dolomanov et al., 2009)'
_computing_structure_refinement 'ShelXL (Sheldrick, 2015)'
_computing_structure_solution 'ShelXT (Sheldrick, 2015)'
_diffrn_ambient_environment N~2~
_diffrn_ambient_temperature 150.01(11)
_diffrn_detector 'CCD plate'
_diffrn_detector_area_resol_mean 8.0714
_diffrn_detector_type Eos
_diffrn_measured_fraction_theta_full 0.581
_diffrn_measured_fraction_theta_max 0.995
_diffrn_measurement_details
;
List of Runs (angles in degrees, time in seconds):

  # Type    Start    End  Width  t~exp~   \w     \q     \k     \f   Frames
--------------------------------------------------------------------------
  1  \w    -94.00 -61.00   0.75   45.82    --  -17.77-178.00  90.00   44
  2  \w    -47.00  74.50   0.75   45.82    --   18.86   0.00 120.00  162
  3  \w     29.00  90.50   0.75   45.82    --   18.86  19.00 -30.00   82
;
_diffrn_measurement_device 'four-circle diffractometer'
_diffrn_measurement_device_type 'SuperNova, Single source at offset, Eos'
_diffrn_measurement_method '\w scans'
_diffrn_orient_matrix_type 'CrysAlisPro convention (1999,Acta A55,543-557)'
_diffrn_orient_matrix_UB_11 -0.0194685000
_diffrn_orient_matrix_UB_12 0.0055764000
_diffrn_orient_matrix_UB_13 0.0089297000
_diffrn_orient_matrix_UB_21 -0.0065788000
_diffrn_orient_matrix_UB_22 0.0038108000
_diffrn_orient_matrix_UB_23 -0.0215710000
_diffrn_orient_matrix_UB_31 -0.0114966000
_diffrn_orient_matrix_UB_32 -0.0116211000
_diffrn_orient_matrix_UB_33 -0.0027566000
_diffrn_radiation_monochromator mirror
_diffrn_radiation_probe x-ray
_diffrn_radiation_type MoK\a
_diffrn_radiation_wavelength 0.71073
_diffrn_reflns_av_R_equivalents 0.0976
_diffrn_reflns_av_unetI/netI 0.1292
_diffrn_reflns_Laue_measured_fraction_full 0.581
_diffrn_reflns_Laue_measured_fraction_max 0.995
_diffrn_reflns_limit_h_max 30
_diffrn_reflns_limit_h_min -22
_diffrn_reflns_limit_k_max 49
_diffrn_reflns_limit_k_min -52
_diffrn_reflns_limit_l_max 26
_diffrn_reflns_limit_l_min -30
_diffrn_reflns_number 62221
_diffrn_reflns_point_group_measured_fraction_full 0.571
_diffrn_reflns_point_group_measured_fraction_max 0.987
_diffrn_reflns_theta_full 25.242
_diffrn_reflns_theta_max 20.815
_diffrn_reflns_theta_min 3.362
_diffrn_source 'micro-focus sealed X-ray tube'
_diffrn_source_type 'SuperNova (Mo) X-ray Source'
_exptl_absorpt_coefficient_mu 0.668
_exptl_absorpt_correction_T_max 1.00000
_exptl_absorpt_correction_T_min 0.09943
_exptl_absorpt_correction_type multi-scan
_exptl_absorpt_process_details
;
CrysAlisPro 1.171.38.41 (Rigaku Oxford Diffraction, 2015)
Empirical absorption correction using spherical harmonics,
 implemented in SCALE3 ABSPACK scaling algorithm.
;
_exptl_crystal_colour 'clear light green'
_exptl_crystal_colour_lustre clear
_exptl_crystal_colour_modifier light
_exptl_crystal_colour_primary green
_exptl_crystal_density_diffrn 1.124
_exptl_crystal_description block
_exptl_crystal_F_000 17036
_exptl_crystal_size_max 0.53
_exptl_crystal_size_mid 0.48
_exptl_crystal_size_min 0.32
_refine_diff_density_max 0.834
_refine_diff_density_min -0.780
_refine_diff_density_rms 0.130
_refine_ls_abs_structure_details
;
 Flack x determined using 4864 quotients [(I+)-(I-)]/[(I+)+(I-)]
 (Parsons, Flack and Wagner, Acta Cryst. B69 (2013) 249-259).
;
_refine_ls_abs_structure_Flack 0.06(2)
_refine_ls_extinction_method none
_refine_ls_goodness_of_fit_ref 1.365
_refine_ls_hydrogen_treatment constr
_refine_ls_matrix_type full
_refine_ls_number_parameters 2436
_refine_ls_number_reflns 24813
_refine_ls_number_restraints 8496
_refine_ls_restrained_S_all 2.859
_refine_ls_R_factor_all 0.1879
_refine_ls_R_factor_gt 0.1471
_refine_ls_shift/su_max 0.004
_refine_ls_shift/su_mean 0.000
_refine_ls_structure_factor_coef Fsqd
_refine_ls_weighting_details 'w=1/[\s^2^(Fo^2^)+(0.2000P)^2^] where P=(Fo^2^+2Fc^2^)/3'
_refine_ls_weighting_scheme calc
_refine_ls_wR_factor_gt 0.3688
_refine_ls_wR_factor_ref 0.4074
_reflns_Friedel_coverage 0.866
_reflns_Friedel_fraction_full 0.560
_reflns_Friedel_fraction_max 0.978
_reflns_number_gt 16183
_reflns_number_total 24813
_reflns_threshold_expression 'I > 2\s(I)'
_cod_data_source_file ja0c06547_si_003.cif
_cod_data_source_block arepw1244
_cod_database_code 4135222
_shelxl_version_number 2014/6
_chemical_oxdiff_formula Cr8Ni3F9O32N2C100H200
_shelx_space_group_comment
;
The symmetry employed for this shelxl refinement is uniquely defined
by the following loop, which should always be used as a source of
symmetry information in preference to the above space-group names.
They are only intended as comments.
;
_shelx_estimated_absorpt_t_max 0.815
_shelx_estimated_absorpt_t_min 0.718
_reflns_odcompleteness_completeness 99.71
_reflns_odcompleteness_iscentric 1
_reflns_odcompleteness_theta 26.32
_olex2_refinement_description
;
1. Fixed Uiso
 At 1.2 times of:
  All C(H) groups, All C(H,H) groups, All C(H,H,H,H) groups, All N(H,H) groups
 At 1.5 times of:
  All C(H,H,H) groups
2. Restrained distances
 C1_1-C2_1
 C1_2-C2_2
 C1_3-C2_3
 C1_4-C2_4
 C1_5-C2_5
 C1_6-C2_6
 C1_7-C2_7
 C1_8-C2_8
 C1_9-C2_9
 C1_10-C2_10
 C1_11-C2_11
 C1_12-C2_12
 C1_13-C2_13
 C1_14-C2_14
 C1_15-C2_15
 C1_16-C2_16
 C1_17-C2_17
 C1_18-C2_18
 C1_19-C2_19
 C1_20-C2_20
 C1_21-C2_21
 C1_22-C2_22
 C1_23-C2_23
 C1_25-C2_25
 C1_26-C2_26
 C1_27-C2_27
 1.5 with sigma of 0.02
 C1CA-C0CA
 2.4 with sigma of 0.02
 S35-C32 = S27-C24
 1.7 with sigma of 0.01
 C17-C18 = C17-C14
 1.5 with sigma of 0.02
 C5A-C4A
 2.4 with sigma of 0.01
 C50-C56
 2.4 with sigma of 0.02
 C50-C52
 2.4 with sigma of 0.02
 S27-C28 = S57-C58
 1.8 with sigma of 0.02
 C4BA-C1_24
 2.4 with sigma of 0.002
 C4_24-C3_24 = C5_24-C3_24 = C4BA-C3_24
 1.5 with sigma of 0.02
 N19-C18
 1.45 with sigma of 0.02
 C2_19-C1_19
 1.5 with sigma of 0.02
 C2_3-C1_3
 1.5 with sigma of 0.02
 C4A-C3A
 2.4 with sigma of 0.02
 C4A-C5A
 2.4 with sigma of 0.02
 C5A-C3A
 2.4 with sigma of 0.02
 O2_25-C1_25 \\sim O2A-C1_25 \\sim O1A-C1_25 \\sim O1_25-C1_25
 with sigma of 0.01
 C3BA-C1BA \\sim C1BA-C9AA
 with sigma of 0.02
 C1BA-C9AA \\sim C9AA-C3BA
 with sigma of 0.02
 C3BA-C1_25 \\sim C1_25-C9AA
 with sigma of 0.02
 C3BA-C1_25 \\sim C1_25-C1BA
 with sigma of 0.02
 S35-C32 \\sim S27-C24
 with sigma of 0.01
 S35-C36 \\sim S27-C28
 with sigma of 0.01
 S57-C58 \\sim S27_$1-C28_$1
 with sigma of 0.01
 C55-S57 \\sim S57-C53
 with sigma of 0.02
 C58-C54 \\sim C32-C36 \\sim C28-C24
 with sigma of 0.002
 C2_3-C1_3 \\sim C2A-C1_3 \\sim C4A-C2A \\sim C4_3-C2_3 \\sim C3A-C2A \\sim
C5_3-C2_3 \\sim C5A-C2A ~
 C3_3-C2_3 \\sim C4_20-C2_20 \\sim C5_20-C2_20 \\sim C3_20-C2_20 \\sim
C2_20-C1_20 \\sim C8BA-C0CA
 \\sim C3_7-C2_7 \\sim C8BA-C1CA \\sim C9BA-C8BA \\sim C4_7-C2_7 \\sim
C3_25-C2_25 \\sim C9AA-C8AA ~
 C8AA-C1BA \\sim C5_25-C2_25 \\sim C8AA-C3BA \\sim C4_25-C2_25 \\sim
C2_25-C1_25 \\sim C8AA-C1_25 ~
 C4BA-C1_24
 with sigma of 0.01
 C17-C18 \\sim C48-C47
 with sigma of 0.01
 N49-C48 \\sim N49-C50_$1 \\sim N19-C18 \\sim N19-C20
 with sigma of 0.01
 N49-C50 \\sim N49-C48 \\sim N19-C20 \\sim N19-C18
 with sigma of 0.01
3. Restrained planarity
 S57, C54, C53, C52, C51, C56, C55
 with sigma of 0.1
 C50, C51, C56, C55, C54, C53, C52, S57
 with sigma of 0.1
4. Uiso/Uaniso restraints and constraints
C2_25 \\sim C8AA: within 2A with sigma of 0.04 and sigma for terminal atoms of
0.08
C3BA \\sim C5_25 \\sim C1BA \\sim C3_25 \\sim C9AA: within 2A with sigma of
0.04 and sigma for terminal atoms of 0.08
C24 \\sim C32 \\sim C33 \\sim C25 \\sim C26 \\sim C34 \\sim C21 \\sim C29 \\sim
C30 \\sim C22 \\sim C23 \\sim C31: within 2A with sigma of 0.01 and sigma for
terminal atoms of 0.02
S27 \\sim S35: within 2A with sigma of 0.01 and sigma for terminal atoms of 0.02
C36 \\sim C28: within 2A with sigma of 0.01 and sigma for terminal atoms of 0.02
C4_8 \\sim C3_8 \\sim C5_8: within 2A with sigma of 0.01 and sigma for terminal
atoms of 0.02
C53 \\sim C52 \\sim C51 \\sim C56 \\sim C55 \\sim C54: within 2A with sigma of
0.01 and sigma for terminal atoms of 0.02
C58 \\sim S57 \\sim C54: within 2A with sigma of 0.002 and sigma for terminal
atoms of 0.004
C1_9 \\sim O1_9 \\sim O2_9 \\sim C2_9 \\sim C4_9 \\sim C5_9 \\sim C3_9: within
2A with sigma of 0.002 and sigma for terminal atoms of 0.004
C42 \\sim N41 \\sim C46 \\sim C45 \\sim C44 \\sim C43: within 2A with sigma of
0.01 and sigma for terminal atoms of 0.02
5. Rigid body (RIGU) restrains
 C5_21, Cr07, F00L, F00P, O2_4, O2_21, O2_26, O2_27, Cr0B, Cr0D, C1_4, C1_21,
 C1_26, C1_27, O1_21, O1_27, F00N, O1_4, O1_18, O1_22, O1_26, C2_4, C2_21,
 C2_26, C2_27, Cr0C, C1_18, C1_22, C3_4, C4_4, C5_4, C3_21, C4_21, C3_26, C4_26,
  C5_26, C3_27, C4_27, C5_27, F00M, O2_9, O2_18, O2_22, O2_23, C2_18, C2_22,
 C1_9, C1_23, C3_18, C4_18, C5_18, C3_22, C4_22, C5_22, O1_9, C2_9, O1_23,
 C2_23, C3_9, C4_9, C5_9, C3_23, C4_23, C5_23
 with sigma for 1-2 distances of 0.002 and sigma for 1-3 distances of 0.002
 C28, S27, S35, C36, C24, C31, C30, C22, C21, C29, C34, C26, C25, C33, C32,
 C20, N19, C18, C17
 with sigma for 1-2 distances of 0.002 and sigma for 1-3 distances of 0.002
 C4_1, C5_1, C3_1, C2_1, C1_1, O1_1, O2_1, Cr9
 with sigma for 1-2 distances of 0.002 and sigma for 1-3 distances of 0.002
 C4_8, C3_8, C5_8, C2_8
 with sigma for 1-2 distances of 0.002 and sigma for 1-3 distances of 0.002
 F1, Cr6, F6, F5, O2_2, O1_5, O2_13, O2_17, Cr7, Cr5, C1_2, C1_5, C1_13, C1_17,
  F7, O1_2, O2_5, O1_6, O1_19, F4, O1A, O1_13, O1_17, O1_24, O1_25, C2_2, C2_5,
 C2_13, C2_17, Cr8, C1_6, C1_19, Cr4, C1_25, C1_24, C3_2, C4_2, C5_2, C3_5,
 C4_5, C5_5, C3_13, C4_13, C5_13, C3_17, C4_17, C5_17, F8, O2_3, O2_6, O2_12,
 O2_19, C2_6, C4AA, C2_19, F3, O2A, O1_7, O2_14, O2_24, O2_25, C8AA, C2_25,
 C4BA, Cr1, C1_3, C1_12, C3_6, C4_6, C5_6, C5AA, C6AA, C7AA, C3_19, C4_19,
 C5_19, Cr3, C1_7, C1_14, C9AA, C1BA, C3BA, C3_25, C4_25, C5_25, C3_24, C4_24,
 C5_24, O1_3, O2_11, O1_12, O2_20, C2A, C2_3, C2_12, F2, O2_7, O1_14, O2_15,
 O2_16, C8BA, C2_7, C2_14, Cr2, C1_11, C1_20, C5A, C4A, C3A, C3_3, C4_3, C5_3,
 C3_12, C4_12, C5_12, C1_15, C1_16, C9BA, C0CA, C1CA, C3_7, C4_7, C5_7, C3_14,
 C4_14, C5_14, O1_11, O1_15, O1_16, O1_20, C2_11, C2_20, C2_15, C2_16, C3_11,
 C4_11, C5_11, C3_20, C4_20, C5_20, C3_15, C4_15, C5_15, C3_16, C4_16, C5_16
 with sigma for 1-2 distances of 0.002 and sigma for 1-3 distances of 0.002
 Cr9, Cr10, O100, N11, N41, O1_1, O2_1, C1_1, C2_1, C3_1, C5_2, O1_8, O2_8,
 C1_8, C2_8, C3_8, C5_8, O1_10, O2_10, C1_10, C2_10, C3_10, C4_10, C5_10
 with sigma for 1-2 distances of 0.002 and sigma for 1-3 distances of 0.002
 N41, C42, C43, C44, C45, C51, C52, C55, C54, C53, C56, S57, C50, C47, C48,
 N49, C58
 with sigma for 1-2 distances of 0.002 and sigma for 1-3 distances of 0.002
6. Same fragment restrains
{O1_2, O2_2, C1_2, C2_2, C3_2, C4_2, C5_2}
{O1_3, O2_3, C1_3, C2_3, C3_3, C4_3, C5_3}
{O1_4, O2_4, C1_4, C2_4, C3_4, C4_4, C5_4}
{O1_5, O2_5, C1_5, C2_5, C3_5, C4_5, C5_5}
{O1_6, O2_6, C1_6, C2_6, C3_6, C4_6, C5_6}
{O1_7, O2_7, C1_7, C2_7, C3_7, C4_7, C5_7}
{O1_8, O2_8, C1_8, C2_8, C3_8, C4_8, C5_8}
{O1_9, O2_9, C1_9, C2_9, C3_9, C4_9, C5_9}
{O1_10, O2_10, C1_10, C2_10, C3_10, C4_10, C5_10}
{O1_11, O2_11, C1_11, C2_11, C3_11, C4_11, C5_11}
{O1_12, O2_12, C1_12, C2_12, C3_12, C4_12, C5_12}
{O1_13, O2_13, C1_13, C2_13, C3_13, C4_13, C5_13}
{O1_14, O2_14, C1_14, C2_14, C3_14, C4_14, C5_14}
{O1_15, O2_15, C1_15, C2_15, C3_15, C4_15, C5_15}
{O1_16, O2_16, C1_16, C2_16, C3_16, C4_16, C5_16}
{O1_17, O2_17, C1_17, C2_17, C3_17, C4_17, C5_17}
{O1_18, O2_18, C1_18, C2_18, C3_18, C4_18, C5_18}
{O1_19, O2_19, C1_19, C2_19, C3_19, C4_19, C5_19}
{O1_20, O2_20, C1_20, C2_20, C3_20, C4_20, C5_20}
{O1_21, O2_21, C1_21, C2_21, C3_21, C4_21, C5_21}
{O1_22, O2_22, C1_22, C2_22, C3_22, C4_22, C5_22}
{O1_23, O2_23, C1_23, C2_23, C3_23, C4_23, C5_23}
{O1_25, O2_25, C1_25, C2_25, C3_25, C4_25, C5_25}
{O1_26, O2_26, C1_26, C2_26, C3_26, C4_26, C5_26}
{O1_27, O2_27, C1_27, C2_27, C3_27, C4_27, C5_27}
as
{O1_1, O2_1, C1_1, C2_1, C3_1, C4_1, C5_1} sigma for 1-2: 0.02 1-3: 0.04
7. Others
 Sof(C2A)=Sof(C5A)=Sof(H5AA)=Sof(H5AB)=Sof(H5AC)=Sof(C4A)=Sof(H4AA)=Sof(H4AB)=
 Sof(H4AC)=Sof(C3A)=Sof(H3AA)=Sof(H3AB)=Sof(H3AC)=1-FVAR(1)
 Sof(C2)=Sof(C3)=Sof(H3A)=Sof(H3B)=Sof(H3C)=Sof(C4)=Sof(H4A)=Sof(H4B)=Sof(H4C)=
 Sof(C5)=Sof(H5A)=Sof(H5B)=Sof(H5C)=FVAR(1)
 Sof(C4AA)=Sof(C5AA)=Sof(H5AD)=Sof(H5AE)=Sof(H5AF)=Sof(C6AA)=Sof(H6AA)=
 Sof(H6AB)=Sof(H6AC)=Sof(C7AA)=Sof(H7AA)=Sof(H7AB)=Sof(H7AC)=1-FVAR(2)
 Sof(C2)=Sof(C3)=Sof(H3A)=Sof(H3B)=Sof(H3C)=Sof(C4)=Sof(H4A)=Sof(H4B)=Sof(H4C)=
 Sof(C5)=Sof(H5A)=Sof(H5B)=Sof(H5C)=FVAR(2)
 Sof(C8AA)=Sof(O1A)=Sof(O2A)=Sof(C9AA)=Sof(H9AA)=Sof(H9AB)=Sof(H9AC)=Sof(C1BA)=
 Sof(H1BA)=Sof(H1BB)=Sof(H1BC)=Sof(C3BA)=Sof(H3BA)=Sof(H3BB)=Sof(H3BC)=1-FVAR(3)
 Sof(O1)=Sof(O2)=Sof(C2)=Sof(C3)=Sof(H3A)=Sof(H3B)=Sof(H3C)=Sof(C4)=Sof(H4A)=
 Sof(H4B)=Sof(H4C)=Sof(C5)=Sof(H5A)=Sof(H5B)=Sof(H5C)=FVAR(3)
 Sof(C8BA)=Sof(C9BA)=Sof(H9BA)=Sof(H9BB)=Sof(H9BC)=Sof(C0CA)=Sof(H0CA)=
 Sof(H0CB)=Sof(H0CC)=Sof(C1CA)=Sof(H1CA)=Sof(H1CB)=Sof(H1CC)=1-FVAR(4)
 Sof(C2)=Sof(C3)=Sof(H3A)=Sof(H3B)=Sof(H3C)=Sof(C4)=Sof(H4A)=Sof(H4B)=Sof(H4C)=
 Sof(C5)=Sof(H5A)=Sof(H5B)=Sof(H5C)=FVAR(4)
 Sof(H20C)=Sof(H20D)=Sof(C29)=Sof(C30)=Sof(H30)=Sof(C31)=Sof(H31)=Sof(C32)=
 Sof(C33)=Sof(H33)=Sof(C34)=Sof(H34)=Sof(S35)=Sof(C36)=Sof(H36A)=Sof(H36B)=
 Sof(H36C)=1-FVAR(5)
 Sof(C21)=Sof(C22)=Sof(H22)=Sof(C23)=Sof(H23)=Sof(C24)=Sof(C25)=Sof(H25)=
 Sof(C26)=Sof(H26)=Sof(S27)=Sof(H20A)=Sof(H20B)=Sof(C28)=Sof(H28A)=Sof(H28B)=
 Sof(H28C)=FVAR(5)
 Fixed Sof: C53(0.5) H53(0.5) C52(0.5) H52(0.5) C51(0.5) C56(0.5) H56(0.5)
 C55(0.5) H55(0.5) C54(0.5) S57(0.5) C50(0.5) H50A(0.5) H50B(0.5) C47(0.5)
 H47A(0.5) H47B(0.5) C46(0.5) H46(0.5) N41(0.5) C42(0.5) H42(0.5) C43(0.5)
 H43(0.5) C44(0.5) C45(0.5) H45(0.5) H48A(0.5) H48B(0.5) N49(0.5) H49A(0.5)
 H49B(0.5) C58(0.5) H58A(0.5) H58B(0.5) H58C(0.5) H1(0)
8.a Secondary CH2 refined with riding coordinates:
 C18(H18A,H18B), C20(H20A,H20B), C20(H20C,H20D), N19(H19A,H19B), C50(H50A,
 H50B), C17(H17A,H17B), C47(H47A,H47B), C48(H48A,H48B), N49(H49A,H49B)
8.b Me refined with riding coordinates:
 C28(H28A,H28B,H28C), C58(H58A,H58B,H58C), C5A(H5AA,H5AB,H5AC), C4A(H4AA,H4AB,
 H4AC), C3A(H3AA,H3AB,H3AC), C5AA(H5AD,H5AE,H5AF), C6AA(H6AA,H6AB,H6AC),
 C7AA(H7AA,H7AB,H7AC), C9AA(H9AA,H9AB,H9AC), C1BA(H1BA,H1BB,H1BC), C3BA(H3BA,
 H3BB,H3BC), C4BA(H4BA,H4BB,H4BC), C9BA(H9BA,H9BB,H9BC), C0CA(H0CA,H0CB,H0CC),
 C1CA(H1CA,H1CB,H1CC), C36(H36A,H36B,H36C), C3(H3A,H3B,H3C), C4(H4A,H4B,H4C),
 C5(H5A,H5B,H5C), C3(H3A,H3B,H3C), C4(H4A,H4B,H4C), C5(H5A,H5B,H5C), C3(H3A,H3B,
 H3C), C4(H4A,H4B,H4C), C5(H5A,H5B,H5C), C3(H3A,H3B,H3C), C4(H4A,H4B,H4C),
 C5(H5A,H5B,H5C), C3(H3A,H3B,H3C), C4(H4A,H4B,H4C), C5(H5A,H5B,H5C), C3(H3A,H3B,
 H3C), C4(H4A,H4B,H4C), C5(H5A,H5B,H5C), C3(H3A,H3B,H3C), C4(H4A,H4B,H4C),
 C5(H5A,H5B,H5C), C3(H3A,H3B,H3C), C4(H4A,H4B,H4C), C5(H5A,H5B,H5C), C3(H3A,H3B,
 H3C), C4(H4A,H4B,H4C), C5(H5A,H5B,H5C), C3(H3A,H3B,H3C), C4(H4A,H4B,H4C),
 C5(H5A,H5B,H5C), C3(H3A,H3B,H3C), C4(H4A,H4B,H4C), C5(H5A,H5B,H5C), C3(H3A,H3B,
 H3C), C4(H4A,H4B,H4C), C5(H5A,H5B,H5C), C3(H3A,H3B,H3C), C4(H4A,H4B,H4C),
 C5(H5A,H5B,H5C), C3(H3A,H3B,H3C), C4(H4A,H4B,H4C), C5(H5A,H5B,H5C), C3(H3A,H3B,
 H3C), C4(H4A,H4B,H4C), C5(H5A,H5B,H5C), C3(H3A,H3B,H3C), C4(H4A,H4B,H4C),
 C5(H5A,H5B,H5C), C3(H3A,H3B,H3C), C4(H4A,H4B,H4C), C5(H5A,H5B,H5C), C3(H3A,H3B,
 H3C), C4(H4A,H4B,H4C), C5(H5A,H5B,H5C), C3(H3A,H3B,H3C), C4(H4A,H4B,H4C),
 C5(H5A,H5B,H5C), C3(H3A,H3B,H3C), C4(H4A,H4B,H4C), C5(H5A,H5B,H5C), C3(H3A,H3B,
 H3C), C4(H4A,H4B,H4C), C5(H5A,H5B,H5C), C3(H3A,H3B,H3C), C4(H4A,H4B,H4C),
 C5(H5A,H5B,H5C), C3(H3A,H3B,H3C), C4(H4A,H4B,H4C), C5(H5A,H5B,H5C), C4(H4A,H4B,
 H4C), C5(H5A,H5B,H5C), C3(H3A,H3B,H3C), C4(H4A,H4B,H4C), C5(H5A,H5B,H5C),
 C3(H3A,H3B,H3C), C4(H4A,H4B,H4C), C5(H5A,H5B,H5C), C3(H3A,H3B,H3C), C4(H4A,H4B,
 H4C), C5(H5A,H5B,H5C)
8.c Aromatic/amide H refined with riding coordinates:
 C22(H22), C23(H23), C25(H25), C26(H26), C53(H53), C52(H52), C56(H56),
 C55(H55), C12(H12), C16(H16), C15(H15), C13(H13), C46(H46), C42(H42), C43(H43),
  C45(H45), C30(H30), C31(H31), C33(H33), C34(H34), C1(H1)
8.d Fitted hexagon refined as free rotating group:
 C21(C22,C23,C24,C25,C26), C53(C52,C51,C56,C55,C54), C12(N11,C16,C15,C14,C13),
 C46(N41,C42,C43,C44,C45), C29(C30,C31,C32,C33,C34)
;
_olex2_date_sample_data_collection 2016-08-10
_olex2_submission_special_instructions 'No special instructions were received'
_oxdiff_exptl_absorpt_empirical_details
;
Empirical correction (ABSPACK) includes:
- Absorption correction using spherical harmonics
- Frame scaling
;
_oxdiff_exptl_absorpt_empirical_full_max 3.296
_oxdiff_exptl_absorpt_empirical_full_min 0.268

loop_
_space_group_symop_operation_xyz
'x, y, z'
'-x, -y, z+1/2'
'-x, y, -z+1/2'
'x, -y, -z'
'x+1/2, y+1/2, z'
'-x+1/2, -y+1/2, z+1/2'
'-x+1/2, y+1/2, -z+1/2'
'x+1/2, -y+1/2, -z'

loop_
_atom_site_label
_atom_site_type_symbol
_atom_site_fract_x
_atom_site_fract_y
_atom_site_fract_z
_atom_site_U_iso_or_equiv
_atom_site_adp_type
_atom_site_occupancy
_atom_site_site_symmetry_order
_atom_site_calc_flag
_atom_site_refinement_flags_posn
_atom_site_refinement_flags_adp
_atom_site_refinement_flags_occupancy
_atom_site_disorder_assembly
_atom_site_disorder_group
Cr6 Cr 0.86433(14) 0.65457(9) 0.64660(14) 0.0689(12) Uani 1 1 d . U . . .
Cr7 Cr 0.78105(15) 0.69720(8) 0.63304(13) 0.0665(11) Uani 1 1 d . U . . .
Cr1 Cr 0.74073(16) 0.70873(9) 0.43032(14) 0.0732(12) Uani 1 1 d . U . . .
Cr8 Cr 0.72612(16) 0.71834(8) 0.54079(14) 0.0717(12) Uani 1 1 d . U . . .
Cr9 Cr 0.70613(15) 0.53251(7) 0.5006(2) 0.0819(15) Uani 1 1 d . U . . .
Cr10 Cr 0.6075(2) 0.5000 0.5000 0.082(2) Uani 1 2 d S TU P . .
Cr07 Cr 0.34262(17) 0.51878(8) 0.63993(16) 0.0760(13) Uani 1 1 d . U . . .
Cr2 Cr 0.81396(18) 0.67883(9) 0.36371(15) 0.0805(13) Uani 1 1 d . U . . .
Cr3 Cr 0.91368(16) 0.64952(9) 0.37761(15) 0.0743(12) Uani 1 1 d . U . . .
Cr4 Cr 0.96973(17) 0.63242(11) 0.47043(17) 0.0893(14) Uani 1 1 d . U . . .
Cr0B Cr 0.33703(19) 0.57080(8) 0.57405(17) 0.0863(15) Uani 1 1 d . U . . .
Cr0C Cr 0.3175(2) 0.41780(9) 0.53521(18) 0.0910(15) Uani 1 1 d . U . . .
Cr0D Cr 0.32448(19) 0.45591(9) 0.62567(18) 0.0916(15) Uani 1 1 d . U . . .
Cr5 Cr 0.93916(18) 0.62670(12) 0.57836(18) 0.0979(16) Uani 1 1 d . U . . .
F1 F 0.7833(5) 0.6817(3) 0.4188(4) 0.068(3) Uani 1 1 d . U . . .
F7 F 0.7597(5) 0.6935(2) 0.5713(4) 0.063(3) Uani 1 1 d . U . . .
F8 F 0.7646(5) 0.7119(2) 0.4893(4) 0.066(3) Uani 1 1 d . U . . .
F6 F 0.8360(5) 0.6821(3) 0.6145(4) 0.072(3) Uani 1 1 d . U . . .
F5 F 0.8810(5) 0.6402(3) 0.5887(5) 0.079(3) Uani 1 1 d . U . . .
F3 F 0.9155(5) 0.6370(3) 0.4376(5) 0.077(3) Uani 1 1 d . U . . .
F00L F 0.3519(6) 0.5348(3) 0.5836(5) 0.080(3) Uani 1 1 d . U . . .
F00M F 0.3115(6) 0.4386(3) 0.4831(6) 0.089(4) Uani 1 1 d . U . . .
F00N F 0.3406(5) 0.4480(3) 0.5643(6) 0.082(3) Uani 1 1 d . U . . .
F00P F 0.3179(6) 0.4906(3) 0.6084(5) 0.083(3) Uani 1 1 d . U . . .
F2 F 0.8675(5) 0.6737(3) 0.3948(5) 0.076(3) Uani 1 1 d . U . . .
F4 F 0.9400(5) 0.6452(3) 0.5224(5) 0.086(3) Uani 1 1 d . U . . .
O100 O 0.6731(9) 0.5000 0.5000 0.097(5) Uani 1 2 d S TU P . .
C21 C 0.8916(14) 0.7135(5) 0.5123(15) 0.140(8) Uani 0.654(18) 1 d . U . A 1
C22 C 0.9303(14) 0.7113(5) 0.5371(15) 0.142(8) Uani 0.654(18) 1 d G U . A 1
H22 H 0.9415 0.6953 0.5438 0.171 Uiso 0.654(18) 1 calc R . . A 1
C23 C 0.9522(13) 0.7329(7) 0.5518(15) 0.145(8) Uani 0.654(18) 1 d G U . A 1
H23 H 0.9781 0.7314 0.5684 0.174 Uiso 0.654(18) 1 calc R . . A 1
C24 C 0.9355(13) 0.7567(5) 0.5417(14) 0.147(8) Uani 0.654(18) 1 d DG U . A 1
C25 C 0.8968(12) 0.7590(5) 0.5169(13) 0.145(8) Uani 0.654(18) 1 d G U . A 1
H25 H 0.8856 0.7749 0.5102 0.174 Uiso 0.654(18) 1 calc R . . A 1
C26 C 0.8749(11) 0.7374(7) 0.5022(14) 0.142(8) Uani 0.654(18) 1 d G U . A 1
H26 H 0.8490 0.7389 0.4856 0.170 Uiso 0.654(18) 1 calc R . . A 1
C18 C 0.8260(11) 0.6522(5) 0.5049(11) 0.107(8) Uani 1 1 d D U . . .
H18A H 0.8481 0.6398 0.5136 0.129 Uiso 1 1 calc R . . . .
H18B H 0.8252 0.6527 0.4728 0.129 Uiso 1 1 calc R . . . .
S27 S 0.9586(10) 0.7837(4) 0.5638(10) 0.205(9) Uani 0.654(18) 1 d D U . A 1
C53 C 0.1703(12) 0.4833(9) 0.4883(19) 0.191(11) Uani 0.5 1 d D U . B -1
H53 H 0.1522 0.4699 0.4797 0.230 Uiso 0.5 1 calc R . . B -1
C52 C 0.2152(12) 0.4830(11) 0.477(2) 0.187(12) Uani 0.5 1 d DG U . B -1
H52 H 0.2270 0.4694 0.4617 0.225 Uiso 0.5 1 calc R . . B -1
C51 C 0.2423(9) 0.5030(12) 0.4902(18) 0.184(12) Uani 0.5 1 d G U . B -1
C56 C 0.2246(11) 0.5233(11) 0.514(2) 0.186(12) Uani 0.5 1 d DG U . B -1
H56 H 0.2428 0.5367 0.5223 0.224 Uiso 0.5 1 calc R . . B -1
C55 C 0.1798(11) 0.5235(9) 0.525(2) 0.190(11) Uani 0.5 1 d DG U . B -1
H55 H 0.1680 0.5371 0.5404 0.228 Uiso 0.5 1 calc R . . B -1
C54 C 0.1527(9) 0.5035(7) 0.5118(13) 0.196(10) Uani 0.5 1 d DG U . B -1
C12 C 0.7548(8) 0.5765(4) 0.5438(7) 0.111(13) Uani 1 1 d . . . . .
H12 H 0.7523 0.5662 0.5687 0.133 Uiso 1 1 calc R . . . .
N11 N 0.7410(6) 0.5677(3) 0.5027(8) 0.083(6) Uani 1 1 d G U . . .
C16 C 0.7448(8) 0.5832(4) 0.4655(6) 0.112(12) Uani 1 1 d G . . . .
H16 H 0.7356 0.5773 0.4380 0.135 Uiso 1 1 calc R . . . .
C15 C 0.7625(10) 0.6074(4) 0.4695(8) 0.16(2) Uani 1 1 d G . . . .
H15 H 0.7651 0.6177 0.4447 0.192 Uiso 1 1 calc R . . . .
C14 C 0.7764(10) 0.6162(3) 0.5107(10) 0.16(2) Uani 1 1 d DG . . . .
C13 C 0.7725(10) 0.6008(4) 0.5479(8) 0.137(17) Uani 1 1 d G . . . .
H13 H 0.7818 0.6067 0.5754 0.164 Uiso 1 1 calc R . . . .
C20 C 0.8714(14) 0.6893(7) 0.4974(14) 0.137(8) Uani 1 1 d D U . . .
H20A H 0.8592 0.6925 0.4682 0.165 Uiso 0.654(18) 1 calc R . . A 1
H20B H 0.8958 0.6775 0.4933 0.165 Uiso 0.654(18) 1 calc R . . A 1
H20C H 0.8581 0.6934 0.4690 0.165 Uiso 0.346(18) 1 calc R . . A 2
H20D H 0.8944 0.6769 0.4913 0.165 Uiso 0.346(18) 1 calc R . . A 2
S57 S 0.0975(8) 0.5040(7) 0.5250(13) 0.197(10) Uani 0.5 1 d D U . B -1
N19 N 0.8387(11) 0.6762(5) 0.5210(11) 0.131(10) Uani 1 1 d D U . . .
H19A H 0.8146 0.6859 0.5220 0.158 Uiso 1 1 calc R . . . .
H19B H 0.8483 0.6743 0.5487 0.158 Uiso 1 1 calc R . . . .
C50 C 0.2866(11) 0.5032(15) 0.480(2) 0.171(14) Uani 0.5 1 d D U . B -1
H50A H 0.2955 0.5207 0.4846 0.205 Uiso 0.5 1 calc R . . B -1
H50B H 0.2871 0.5008 0.4479 0.205 Uiso 0.5 1 calc R . . B -1
C17 C 0.7824(14) 0.6441(5) 0.5216(19) 0.164(18) Uani 1 1 d D U . . .
H17A H 0.7592 0.6541 0.5077 0.196 Uiso 1 1 calc R . . . .
H17B H 0.7809 0.6467 0.5534 0.196 Uiso 1 1 calc R . . . .
C47 C 0.3945(19) 0.5163(12) 0.474(2) 0.120(12) Uani 0.5 1 d D U . C -1
H47A H 0.3886 0.5341 0.4796 0.143 Uiso 0.5 1 calc R . . C -1
H47B H 0.3909 0.5132 0.4423 0.143 Uiso 0.5 1 calc R . . C -1
C46 C 0.5103(12) 0.5062(7) 0.5401(13) 0.087(9) Uani 0.5 1 d . U . C -1
H46 H 0.5222 0.5067 0.5685 0.105 Uiso 0.5 1 calc R . . C -1
N41 N 0.5381(7) 0.5033(9) 0.5037(16) 0.081(7) Uani 0.5 1 d G U . C -1
C42 C 0.5204(11) 0.5027(9) 0.4611(14) 0.086(8) Uani 0.5 1 d G U . C -1
H42 H 0.5390 0.5008 0.4368 0.104 Uiso 0.5 1 calc R . . C -1
C43 C 0.4749(12) 0.5050(7) 0.4550(13) 0.090(8) Uani 0.5 1 d G U . C -1
H43 H 0.4630 0.5046 0.4266 0.109 Uiso 0.5 1 calc R . . C -1
C44 C 0.4471(7) 0.5079(5) 0.4914(16) 0.092(8) Uani 0.5 1 d G U . C -1
C45 C 0.4648(10) 0.5085(6) 0.5340(14) 0.093(9) Uani 0.5 1 d G U . C -1
H45 H 0.4462 0.5105 0.5583 0.111 Uiso 0.5 1 calc R . . C -1
C28 C 1.010(2) 0.7806(14) 0.594(3) 0.28(6) Uani 0.654(18) 1 d D U . A 1
H28A H 1.0193 0.7970 0.6044 0.417 Uiso 0.654(18) 1 calc R . . A 1
H28B H 1.0059 0.7695 0.6187 0.417 Uiso 0.654(18) 1 calc R . . A 1
H28C H 1.0325 0.7738 0.5747 0.417 Uiso 0.654(18) 1 calc R . . A 1
C48 C 0.3652(18) 0.5000 0.5000 0.18(2) Uani 1 2 d DS TU P . .
H48A H 0.3838 0.4855 0.5066 0.221 Uiso 0.5 1 calc R . . C .
H48B H 0.3625 0.5091 0.5278 0.221 Uiso 0.5 1 calc R . . . .
N49 N 0.3231(14) 0.4891(13) 0.495(2) 0.21(3) Uani 0.5 1 d D U . B -1
H49A H 0.3155 0.4826 0.5209 0.251 Uiso 0.5 1 calc R . . B -1
H49B H 0.3262 0.4761 0.4763 0.251 Uiso 0.5 1 calc R . . B -1
C58 C 0.082(2) 0.511(2) 0.5813(17) 0.197(11) Uani 0.5 1 d D U . . .
H58A H 0.0499 0.5109 0.5838 0.296 Uiso 0.5 1 calc R . . B .
H58B H 0.0944 0.4990 0.6010 0.296 Uiso 0.5 1 calc R . . . .
H58C H 0.0923 0.5279 0.5890 0.296 Uiso 0.5 1 calc R . . . .
C2A C 0.645(2) 0.6586(11) 0.511(2) 0.114(9) Uani 0.31(3) 1 d D U . D 2
C5A C 0.616(3) 0.6675(17) 0.464(3) 0.115(11) Uani 0.31(3) 1 d D U . D 2
H5AA H 0.6348 0.6778 0.4453 0.173 Uiso 0.31(3) 1 calc R . . D 2
H5AB H 0.6072 0.6527 0.4478 0.173 Uiso 0.31(3) 1 calc R . . D 2
H5AC H 0.5903 0.6771 0.4722 0.173 Uiso 0.31(3) 1 calc R . . D 2
C4A C 0.598(2) 0.6425(16) 0.528(3) 0.116(13) Uani 0.31(3) 1 d D U . D 2
H4AA H 0.6062 0.6277 0.5442 0.174 Uiso 0.31(3) 1 calc R . . D 2
H4AB H 0.5801 0.6534 0.5460 0.174 Uiso 0.31(3) 1 calc R . . D 2
H4AC H 0.5811 0.6375 0.5021 0.174 Uiso 0.31(3) 1 calc R . . D 2
C3A C 0.661(3) 0.6314(15) 0.482(3) 0.117(12) Uani 0.31(3) 1 d D U . D 2
H3AA H 0.6885 0.6343 0.4678 0.176 Uiso 0.31(3) 1 calc R . . D 2
H3AB H 0.6635 0.6176 0.5028 0.176 Uiso 0.31(3) 1 calc R . . D 2
H3AC H 0.6384 0.6275 0.4607 0.176 Uiso 0.31(3) 1 calc R . . D 2
C4AA C 0.652(3) 0.7249(18) 0.661(3) 0.116(9) Uani 0.49(3) 1 d . U . E 2
C5AA C 0.634(3) 0.6993(16) 0.689(3) 0.120(11) Uani 0.49(3) 1 d . U . E 2
H5AD H 0.6297 0.6856 0.6685 0.180 Uiso 0.49(3) 1 calc R . . E 2
H5AE H 0.6563 0.6945 0.7104 0.180 Uiso 0.49(3) 1 calc R . . E 2
H5AF H 0.6070 0.7031 0.7039 0.180 Uiso 0.49(3) 1 calc R . . E 2
C6AA C 0.601(2) 0.7229(17) 0.624(2) 0.121(12) Uani 0.49(3) 1 d . U . E 2
H6AA H 0.6056 0.7105 0.6012 0.182 Uiso 0.49(3) 1 calc R . . E 2
H6AB H 0.5753 0.7181 0.6413 0.182 Uiso 0.49(3) 1 calc R . . E 2
H6AC H 0.5954 0.7392 0.6106 0.182 Uiso 0.49(3) 1 calc R . . E 2
C7AA C 0.655(3) 0.7399(17) 0.695(3) 0.121(11) Uani 0.49(3) 1 d . U . E 2
H7AA H 0.6274 0.7406 0.7107 0.182 Uiso 0.49(3) 1 calc R . . E 2
H7AB H 0.6778 0.7337 0.7149 0.182 Uiso 0.49(3) 1 calc R . . E 2
H7AC H 0.6631 0.7566 0.6853 0.182 Uiso 0.49(3) 1 calc R . . E 2
C8AA C 1.0756(9) 0.6079(7) 0.5604(10) 0.143(8) Uani 0.63(3) 1 d D U . F 2
O1A O 0.9968(11) 0.6081(8) 0.5661(12) 0.111(5) Uani 0.63(3) 1 d D U . F 2
O2A O 1.0229(16) 0.6295(8) 0.5061(9) 0.095(5) Uani 0.63(3) 1 d D U . F 2
C9AA C 1.0860(19) 0.5819(9) 0.5267(19) 0.151(12) Uani 0.63(3) 1 d D U . F 2
H9AA H 1.0675 0.5680 0.5357 0.227 Uiso 0.63(3) 1 calc R . . F 2
H9AB H 1.0796 0.5862 0.4965 0.227 Uiso 0.63(3) 1 calc R . . F 2
H9AC H 1.1166 0.5771 0.5293 0.227 Uiso 0.63(3) 1 calc R . . F 2
C1BA C 1.062(2) 0.6015(12) 0.6153(10) 0.151(12) Uani 0.63(3) 1 d D U . F 2
H1BA H 1.0457 0.5860 0.6168 0.226 Uiso 0.63(3) 1 calc R . . F 2
H1BB H 1.0889 0.5999 0.6324 0.226 Uiso 0.63(3) 1 calc R . . F 2
H1BC H 1.0445 0.6151 0.6269 0.226 Uiso 0.63(3) 1 calc R . . F 2
C3BA C 1.1056(15) 0.6353(10) 0.550(2) 0.150(12) Uani 0.63(3) 1 d D U . F 2
H3BA H 1.0971 0.6483 0.5705 0.224 Uiso 0.63(3) 1 calc R . . F 2
H3BB H 1.1368 0.6319 0.5530 0.224 Uiso 0.63(3) 1 calc R . . F 2
H3BC H 1.0997 0.6409 0.5202 0.224 Uiso 0.63(3) 1 calc R . . F 2
C4BA C 0.9277(18) 0.5529(7) 0.4595(11) 0.185(12) Uani 1 1 d D U . . .
H4BA H 0.9178 0.5363 0.4510 0.277 Uiso 1 1 calc R . . . .
H4BB H 0.9198 0.5649 0.4368 0.277 Uiso 1 1 calc R . . . .
H4BC H 0.9594 0.5528 0.4631 0.277 Uiso 1 1 calc R . . . .
C8BA C 1.019(2) 0.5943(10) 0.351(2) 0.116(8) Uani 0.49(3) 1 d D U . G 2
C9BA C 1.0042(18) 0.6153(11) 0.309(2) 0.126(12) Uani 0.49(3) 1 d D U . G 2
H9BA H 1.0175 0.6101 0.2820 0.189 Uiso 0.49(3) 1 calc R . . G 2
H9BB H 0.9725 0.6154 0.3065 0.189 Uiso 0.49(3) 1 calc R . . G 2
H9BC H 1.0143 0.6320 0.3169 0.189 Uiso 0.49(3) 1 calc R . . G 2
C0CA C 0.981(2) 0.5700(14) 0.345(3) 0.127(12) Uani 0.49(3) 1 d D U . G 2
H0CA H 0.9944 0.5562 0.3297 0.190 Uiso 0.49(3) 1 calc R . . G 2
H0CB H 0.9715 0.5644 0.3741 0.190 Uiso 0.49(3) 1 calc R . . G 2
H0CC H 0.9558 0.5761 0.3290 0.190 Uiso 0.49(3) 1 calc R . . G 2
C1CA C 1.045(2) 0.5766(13) 0.3924(19) 0.117(12) Uani 0.49(3) 1 d D U . G 2
H1CA H 1.0642 0.5642 0.3791 0.176 Uiso 0.49(3) 1 calc R . . G 2
H1CB H 1.0621 0.5876 0.4111 0.176 Uiso 0.49(3) 1 calc R . . G 2
H1CC H 1.0228 0.5681 0.4099 0.176 Uiso 0.49(3) 1 calc R . . G 2
C29 C 0.894(3) 0.7112(10) 0.511(2) 0.141(8) Uani 0.346(18) 1 d . U . A 2
C30 C 0.910(3) 0.7178(10) 0.552(2) 0.143(8) Uani 0.346(18) 1 d G U . A 2
H30 H 0.9040 0.7076 0.5765 0.171 Uiso 0.346(18) 1 calc R . . A 2
C31 C 0.935(3) 0.7397(12) 0.557(2) 0.145(8) Uani 0.346(18) 1 d G U . A 2
H31 H 0.9459 0.7442 0.5849 0.174 Uiso 0.346(18) 1 calc R . . A 2
C32 C 0.944(2) 0.7550(10) 0.521(2) 0.146(8) Uani 0.346(18) 1 d DG U . A 2
C33 C 0.9275(17) 0.7484(9) 0.479(2) 0.145(8) Uani 0.346(18) 1 d G U . A 2
H33 H 0.9335 0.7586 0.4547 0.173 Uiso 0.346(18) 1 calc R . . A 2
C34 C 0.902(2) 0.7264(11) 0.474(2) 0.142(8) Uani 0.346(18) 1 d G U . A 2
H34 H 0.8916 0.7220 0.4463 0.170 Uiso 0.346(18) 1 calc R . . A 2
S35 S 0.9779(18) 0.7804(8) 0.5117(16) 0.198(10) Uani 0.346(18) 1 d D U . A 2
C36 C 0.991(3) 0.7891(15) 0.455(2) 0.15(3) Uani 0.346(18) 1 d D U . A 2
H36A H 1.0101 0.8036 0.4552 0.218 Uiso 0.346(18) 1 calc R . . A 2
H36B H 1.0053 0.7752 0.4407 0.218 Uiso 0.346(18) 1 calc R . . A 2
H36C H 0.9639 0.7932 0.4397 0.218 Uiso 0.346(18) 1 calc R . . A 2
O1_1 O 0.7430(7) 0.5215(3) 0.5518(8) 0.101(5) Uani 1 1 d D U . . .
O2_1 O 0.7540(7) 0.4801(3) 0.5410(9) 0.108(7) Uani 1 1 d D U . . .
C1_1 C 0.7581(9) 0.5005(4) 0.5606(10) 0.109(7) Uani 1 1 d D U . . .
C2_1 C 0.7923(8) 0.4995(4) 0.5983(9) 0.124(6) Uani 1 1 d D U . . .
C3_1 C 0.7835(14) 0.4751(6) 0.6301(12) 0.146(9) Uani 1 1 d D U . . .
H3A_1 H 0.8052 0.4749 0.6534 0.218 Uiso 1 1 calc R . . . .
H3B_1 H 0.7544 0.4763 0.6427 0.218 Uiso 1 1 calc R . . . .
H3C_1 H 0.7859 0.4599 0.6130 0.218 Uiso 1 1 calc R . . . .
C4_1 C 0.8415(9) 0.5020(8) 0.5747(14) 0.144(9) Uani 1 1 d D U . . .
H4A_1 H 0.8641 0.5015 0.5971 0.216 Uiso 1 1 calc R . . . .
H4B_1 H 0.8457 0.4882 0.5544 0.216 Uiso 1 1 calc R . . . .
H4C_1 H 0.8433 0.5178 0.5590 0.216 Uiso 1 1 calc R . . . .
C5_1 C 0.7888(13) 0.5249(5) 0.6274(12) 0.141(9) Uani 1 1 d D U . . .
H5A_1 H 0.8102 0.5243 0.6510 0.211 Uiso 1 1 calc R . . . .
H5B_1 H 0.7947 0.5393 0.6089 0.211 Uiso 1 1 calc R . . . .
H5C_1 H 0.7596 0.5263 0.6397 0.211 Uiso 1 1 calc R . . . .
O1_2 O 0.7554(6) 0.6640(3) 0.6501(6) 0.076(4) Uani 1 1 d D U . . .
O2_2 O 0.8084(6) 0.6353(3) 0.6457(6) 0.081(4) Uani 1 1 d D U . . .
C1_2 C 0.7710(7) 0.6429(4) 0.6567(9) 0.085(5) Uani 1 1 d D U . . .
C2_2 C 0.7388(7) 0.6239(4) 0.6782(9) 0.105(6) Uani 1 1 d D U . . .
C3_2 C 0.7594(11) 0.5952(4) 0.6741(12) 0.114(8) Uani 1 1 d D U . . .
H3A_2 H 0.7393 0.5833 0.6875 0.171 Uiso 1 1 calc R . . . .
H3B_2 H 0.7633 0.5910 0.6433 0.171 Uiso 1 1 calc R . . . .
H3C_2 H 0.7875 0.5945 0.6889 0.171 Uiso 1 1 calc R . . . .
C4_2 C 0.7285(13) 0.6350(7) 0.7284(9) 0.131(8) Uani 1 1 d D U . . .
H4A_2 H 0.7085 0.6238 0.7435 0.196 Uiso 1 1 calc R . . . .
H4B_2 H 0.7557 0.6362 0.7448 0.196 Uiso 1 1 calc R . . . .
H4C_2 H 0.7153 0.6515 0.7261 0.196 Uiso 1 1 calc R . . . .
C5_2 C 0.6913(8) 0.6259(6) 0.6540(11) 0.115(8) Uani 1 1 d D U . . .
H5A_2 H 0.6710 0.6141 0.6672 0.172 Uiso 1 1 calc R . . . .
H5B_2 H 0.6798 0.6428 0.6572 0.172 Uiso 1 1 calc R . . . .
H5C_2 H 0.6946 0.6220 0.6230 0.172 Uiso 1 1 calc R . . . .
O1_3 O 0.6982(7) 0.6827(4) 0.4516(6) 0.096(4) Uani 1 1 d D U . . .
O2_3 O 0.6862(6) 0.6921(3) 0.5220(5) 0.078(3) Uani 1 1 d D U . . .
C1_3 C 0.6809(10) 0.6807(6) 0.4876(7) 0.106(7) Uani 1 1 d D U . . .
C2_3 C 0.6378(9) 0.6615(5) 0.4891(10) 0.122(8) Uani 0.69(3) 1 d D U . D 1
C3_3 C 0.6478(18) 0.6399(8) 0.5298(14) 0.138(11) Uani 0.69(3) 1 d D U . D 1
H3A_3 H 0.6233 0.6283 0.5318 0.207 Uiso 0.69(3) 1 calc R . . D 1
H3B_3 H 0.6744 0.6306 0.5229 0.207 Uiso 0.69(3) 1 calc R . . D 1
H3C_3 H 0.6514 0.6484 0.5576 0.207 Uiso 0.69(3) 1 calc R . . D 1
C4_3 C 0.5914(12) 0.6797(9) 0.4958(18) 0.128(11) Uani 0.69(3) 1 d D U . D 1
H4A_3 H 0.5657 0.6690 0.4968 0.193 Uiso 0.69(3) 1 calc R . . D 1
H4B_3 H 0.5936 0.6891 0.5229 0.193 Uiso 0.69(3) 1 calc R . . D 1
H4C_3 H 0.5888 0.6913 0.4713 0.193 Uiso 0.69(3) 1 calc R . . D 1
C5_3 C 0.6319(16) 0.6478(9) 0.4386(12) 0.124(11) Uani 0.69(3) 1 d D U . D 1
H5A_3 H 0.6068 0.6365 0.4391 0.187 Uiso 0.69(3) 1 calc R . . D 1
H5B_3 H 0.6273 0.6606 0.4166 0.187 Uiso 0.69(3) 1 calc R . . D 1
H5C_3 H 0.6582 0.6383 0.4316 0.187 Uiso 0.69(3) 1 calc R . . D 1
O1_4 O 0.3865(7) 0.4612(3) 0.6424(7) 0.095(4) Uani 1 1 d D U . . .
O2_4 O 0.4010(6) 0.5031(3) 0.6367(7) 0.084(4) Uani 1 1 d D U . . .
C1_4 C 0.4094(8) 0.4806(4) 0.6456(11) 0.110(7) Uani 1 1 d D U . . .
C2_4 C 0.4521(8) 0.4759(5) 0.6722(10) 0.127(7) Uani 1 1 d D U . . .
C3_4 C 0.4881(10) 0.4987(6) 0.6669(15) 0.136(9) Uani 1 1 d D U . . .
H3A_4 H 0.5141 0.4949 0.6840 0.204 Uiso 1 1 calc R . . . .
H3B_4 H 0.4962 0.5004 0.6362 0.204 Uiso 1 1 calc R . . . .
H3C_4 H 0.4753 0.5143 0.6772 0.204 Uiso 1 1 calc R . . . .
C4_4 C 0.4340(13) 0.4701(8) 0.7231(10) 0.147(10) Uani 1 1 d D U . . .
H4A_4 H 0.4589 0.4669 0.7422 0.220 Uiso 1 1 calc R . . . .
H4B_4 H 0.4178 0.4845 0.7338 0.220 Uiso 1 1 calc R . . . .
H4C_4 H 0.4150 0.4555 0.7228 0.220 Uiso 1 1 calc R . . . .
C5_4 C 0.4747(12) 0.4495(5) 0.6575(14) 0.144(9) Uani 1 1 d D U . . .
H5A_4 H 0.5013 0.4468 0.6744 0.216 Uiso 1 1 calc R . . . .
H5B_4 H 0.4543 0.4358 0.6629 0.216 Uiso 1 1 calc R . . . .
H5C_4 H 0.4819 0.4501 0.6265 0.216 Uiso 1 1 calc R . . . .
O1_5 O 0.8466(7) 0.6681(4) 0.7045(6) 0.088(4) Uani 1 1 d D U . . .
O2_5 O 0.8043(6) 0.7015(4) 0.6930(6) 0.085(4) Uani 1 1 d D U . . .
C1_5 C 0.8264(12) 0.6867(6) 0.7162(7) 0.126(9) Uani 1 1 d D U . . .
C2_5 C 0.8307(10) 0.6940(6) 0.7653(6) 0.139(8) Uani 1 1 d D U . . .
C3_5 C 0.8698(12) 0.7157(7) 0.7691(12) 0.153(10) Uani 1 1 d D U . . .
H3A_5 H 0.8732 0.7206 0.7995 0.229 Uiso 1 1 calc R . . . .
H3B_5 H 0.8972 0.7089 0.7583 0.229 Uiso 1 1 calc R . . . .
H3C_5 H 0.8616 0.7302 0.7517 0.229 Uiso 1 1 calc R . . . .
C4_5 C 0.7802(10) 0.6984(8) 0.7838(10) 0.152(10) Uani 1 1 d D U . . .
H4A_5 H 0.7813 0.7030 0.8146 0.228 Uiso 1 1 calc R . . . .
H4B_5 H 0.7662 0.7117 0.7672 0.228 Uiso 1 1 calc R . . . .
H4C_5 H 0.7635 0.6830 0.7805 0.228 Uiso 1 1 calc R . . . .
C5_5 C 0.8487(14) 0.6698(7) 0.7935(10) 0.149(10) Uani 1 1 d D U . . .
H5A_5 H 0.8514 0.6744 0.8242 0.224 Uiso 1 1 calc R . . . .
H5B_5 H 0.8282 0.6560 0.7906 0.224 Uiso 1 1 calc R . . . .
H5C_5 H 0.8772 0.6648 0.7823 0.224 Uiso 1 1 calc R . . . .
O1_6 O 0.8029(7) 0.7314(3) 0.6193(6) 0.087(4) Uani 1 1 d D U . . .
O2_6 O 0.7664(7) 0.7457(3) 0.5623(6) 0.088(4) Uani 1 1 d D U . . .
C1_6 C 0.7905(12) 0.7480(4) 0.5951(10) 0.122(8) Uani 1 1 d D U . . .
C2_6 C 0.8019(11) 0.7752(4) 0.6090(9) 0.147(8) Uani 1 1 d D U . . .
C3_6 C 0.8079(14) 0.7930(6) 0.5655(10) 0.155(11) Uani 1 1 d D U . . .
H3A_6 H 0.8150 0.8100 0.5746 0.233 Uiso 1 1 calc R . . . .
H3B_6 H 0.8315 0.7865 0.5475 0.233 Uiso 1 1 calc R . . . .
H3C_6 H 0.7808 0.7931 0.5488 0.233 Uiso 1 1 calc R . . . .
C4_6 C 0.7605(13) 0.7841(7) 0.6427(13) 0.169(11) Uani 1 1 d D U . . .
H4A_6 H 0.7656 0.8011 0.6527 0.254 Uiso 1 1 calc R . . . .
H4B_6 H 0.7329 0.7833 0.6269 0.254 Uiso 1 1 calc R . . . .
H4C_6 H 0.7594 0.7729 0.6678 0.254 Uiso 1 1 calc R . . . .
C5_6 C 0.8456(12) 0.7762(7) 0.6393(13) 0.162(11) Uani 1 1 d D U . . .
H5A_6 H 0.8518 0.7934 0.6474 0.243 Uiso 1 1 calc R . . . .
H5B_6 H 0.8410 0.7663 0.6656 0.243 Uiso 1 1 calc R . . . .
H5C_6 H 0.8703 0.7694 0.6231 0.243 Uiso 1 1 calc R . . . .
O1_7 O 0.9986(7) 0.6184(4) 0.4174(6) 0.096(4) Uani 1 1 d D U . . .
O2_7 O 0.9584(7) 0.6259(4) 0.3580(6) 0.090(4) Uani 1 1 d D U . . .
C1_7 C 0.9880(9) 0.6145(6) 0.3781(8) 0.107(7) Uani 1 1 d D U . . .
C2_7 C 1.0188(11) 0.5978(7) 0.3511(10) 0.112(8) Uani 0.51(3) 1 d D U . G 1
C3_7 C 1.0051(19) 0.5991(13) 0.2959(11) 0.112(11) Uani 0.51(3) 1 d D U . G 1
H3A_7 H 1.0249 0.5885 0.2793 0.167 Uiso 0.51(3) 1 calc R . . G 1
H3B_7 H 0.9752 0.5932 0.2920 0.167 Uiso 0.51(3) 1 calc R . . G 1
H3C_7 H 1.0075 0.6162 0.2856 0.167 Uiso 0.51(3) 1 calc R . . G 1
C4_7 C 1.0725(10) 0.6085(10) 0.3559(19) 0.115(11) Uani 0.51(3) 1 d D U . G 1
H4A_7 H 1.0918 0.5978 0.3387 0.172 Uiso 0.51(3) 1 calc R . . G 1
H4B_7 H 1.0744 0.6256 0.3453 0.172 Uiso 0.51(3) 1 calc R . . G 1
H4C_7 H 1.0814 0.6079 0.3865 0.172 Uiso 0.51(3) 1 calc R . . G 1
C5_7 C 1.019(2) 0.5695(7) 0.369(2) 0.120(11) Uani 0.51(3) 1 d D U . G 1
H5A_7 H 1.0389 0.5595 0.3509 0.180 Uiso 0.51(3) 1 calc R . . G 1
H5B_7 H 1.0289 0.5692 0.3989 0.180 Uiso 0.51(3) 1 calc R . . G 1
H5C_7 H 0.9897 0.5626 0.3668 0.180 Uiso 0.51(3) 1 calc R . . G 1
O1_8 O 0.6723(6) 0.4551(4) 0.5516(8) 0.098(6) Uani 1 1 d D U . . .
O2_8 O 0.6038(6) 0.4689(3) 0.5400(8) 0.094(5) Uani 1 1 d D U . . .
C1_8 C 0.6320(7) 0.4560(5) 0.5584(9) 0.097(6) Uani 1 1 d D U . . .
C2_8 C 0.6151(8) 0.4411(5) 0.5985(8) 0.123(6) Uani 1 1 d D U . . .
C3_8 C 0.6050(13) 0.4611(6) 0.6396(11) 0.142(9) Uani 1 1 d D U . . .
H3A_8 H 0.5944 0.4519 0.6649 0.213 Uiso 1 1 calc R . . . .
H3B_8 H 0.6319 0.4698 0.6472 0.213 Uiso 1 1 calc R . . . .
H3C_8 H 0.5830 0.4732 0.6304 0.213 Uiso 1 1 calc R . . . .
C4_8 C 0.5709(9) 0.4251(6) 0.5836(13) 0.125(10) Uani 1 1 d D U . . .
H4A_8 H 0.5599 0.4156 0.6084 0.188 Uiso 1 1 calc R . . . .
H4B_8 H 0.5484 0.4366 0.5735 0.188 Uiso 1 1 calc R . . . .
H4C_8 H 0.5786 0.4136 0.5600 0.188 Uiso 1 1 calc R . . . .
C5_8 C 0.6525(10) 0.4217(6) 0.6154(13) 0.134(9) Uani 1 1 d D U . . .
H5A_8 H 0.6416 0.4125 0.6406 0.201 Uiso 1 1 calc R . . . .
H5B_8 H 0.6598 0.4101 0.5921 0.201 Uiso 1 1 calc R . . . .
H5C_8 H 0.6786 0.4311 0.6238 0.201 Uiso 1 1 calc R . . . .
O1_9 O 0.3959(8) 0.4254(5) 0.4557(8) 0.121(4) Uani 1 1 d D U . . .
O2_9 O 0.3795(8) 0.4089(4) 0.5212(8) 0.120(4) Uani 1 1 d D U . . .
C1_9 C 0.4047(8) 0.4142(6) 0.4905(9) 0.122(4) Uani 1 1 d D U . . .
C2_9 C 0.4536(8) 0.4078(5) 0.4982(9) 0.126(4) Uani 1 1 d D U . . .
C3_9 C 0.4594(12) 0.3922(6) 0.5450(10) 0.129(5) Uani 1 1 d D U . . .
H3A_9 H 0.4902 0.3884 0.5496 0.193 Uiso 1 1 calc R . . . .
H3B_9 H 0.4487 0.4025 0.5691 0.193 Uiso 1 1 calc R . . . .
H3C_9 H 0.4426 0.3768 0.5437 0.193 Uiso 1 1 calc R . . . .
C4_9 C 0.4770(12) 0.3961(6) 0.4540(10) 0.129(5) Uani 1 1 d D U . . .
H4A_9 H 0.5076 0.3924 0.4602 0.194 Uiso 1 1 calc R . . . .
H4B_9 H 0.4620 0.3808 0.4455 0.194 Uiso 1 1 calc R . . . .
H4C_9 H 0.4753 0.4082 0.4303 0.194 Uiso 1 1 calc R . . . .
C5_9 C 0.4811(11) 0.4344(4) 0.5053(12) 0.130(5) Uani 1 1 d D U . . .
H5A_9 H 0.5119 0.4307 0.5102 0.195 Uiso 1 1 calc R . . . .
H5B_9 H 0.4781 0.4448 0.4793 0.195 Uiso 1 1 calc R . . . .
H5C_9 H 0.4694 0.4433 0.5305 0.195 Uiso 1 1 calc R . . . .
O1_10 O 0.6626(6) 0.5477(3) 0.5447(8) 0.097(5) Uani 1 1 d D U . . .
O2_10 O 0.6047(6) 0.5234(3) 0.5531(8) 0.092(4) Uani 1 1 d D U . . .
C1_10 C 0.6294(8) 0.5409(5) 0.5643(9) 0.100(6) Uani 1 1 d D U . . .
C2_10 C 0.6145(8) 0.5570(4) 0.6037(8) 0.111(6) Uani 1 1 d D U . . .
C3_10 C 0.5667(9) 0.5487(7) 0.6254(13) 0.135(9) Uani 1 1 d D U . . .
H3A_10 H 0.5599 0.5596 0.6498 0.202 Uiso 1 1 calc R . . . .
H3B_10 H 0.5439 0.5500 0.6034 0.202 Uiso 1 1 calc R . . . .
H3C_10 H 0.5685 0.5315 0.6357 0.202 Uiso 1 1 calc R . . . .
C4_10 C 0.6546(10) 0.5556(7) 0.6409(11) 0.128(8) Uani 1 1 d D U . . .
H4A_10 H 0.6465 0.5655 0.6664 0.192 Uiso 1 1 calc R . . . .
H4B_10 H 0.6591 0.5383 0.6497 0.192 Uiso 1 1 calc R . . . .
H4C_10 H 0.6815 0.5622 0.6284 0.192 Uiso 1 1 calc R . . . .
C5_10 C 0.6120(12) 0.5859(4) 0.5875(12) 0.122(8) Uani 1 1 d D U . . .
H5A_10 H 0.6027 0.5965 0.6117 0.183 Uiso 1 1 calc R . . . .
H5B_10 H 0.6408 0.5912 0.5774 0.183 Uiso 1 1 calc R . . . .
H5C_10 H 0.5911 0.5873 0.5636 0.183 Uiso 1 1 calc R . . . .
O1_11 O 0.8224(8) 0.7148(3) 0.3604(7) 0.105(4) Uani 1 1 d D U . . .
O2_11 O 0.7837(7) 0.7345(3) 0.4094(6) 0.084(4) Uani 1 1 d D U . . .
C1_11 C 0.8130(11) 0.7339(4) 0.3810(10) 0.117(8) Uani 1 1 d D U . . .
C2_11 C 0.8347(10) 0.7590(4) 0.3672(9) 0.139(8) Uani 1 1 d D U . . .
C3_11 C 0.8185(15) 0.7810(6) 0.4024(12) 0.155(11) Uani 1 1 d D U . . .
H3A_11 H 0.8316 0.7969 0.3944 0.233 Uiso 1 1 calc R . . . .
H3B_11 H 0.7867 0.7824 0.4015 0.233 Uiso 1 1 calc R . . . .
H3C_11 H 0.8276 0.7764 0.4318 0.233 Uiso 1 1 calc R . . . .
C4_11 C 0.8889(10) 0.7562(7) 0.3630(14) 0.153(10) Uani 1 1 d D U . . .
H4A_11 H 0.9015 0.7722 0.3544 0.229 Uiso 1 1 calc R . . . .
H4B_11 H 0.9010 0.7512 0.3911 0.229 Uiso 1 1 calc R . . . .
H4C_11 H 0.8960 0.7437 0.3411 0.229 Uiso 1 1 calc R . . . .
C5_11 C 0.8207(14) 0.7633(7) 0.3164(8) 0.154(10) Uani 1 1 d D U . . .
H5A_11 H 0.8334 0.7789 0.3058 0.231 Uiso 1 1 calc R . . . .
H5B_11 H 0.8314 0.7495 0.2987 0.231 Uiso 1 1 calc R . . . .
H5C_11 H 0.7890 0.7642 0.3142 0.231 Uiso 1 1 calc R . . . .
O1_12 O 0.6976(7) 0.7359(4) 0.4397(6) 0.096(4) Uani 1 1 d D U . . .
O2_12 O 0.6907(7) 0.7438(4) 0.5100(5) 0.092(4) Uani 1 1 d D U . . .
C1_12 C 0.6842(13) 0.7485(6) 0.4707(7) 0.140(10) Uani 1 1 d D U . . .
C2_12 C 0.6508(10) 0.7695(5) 0.4605(8) 0.153(10) Uani 1 1 d D U . . .
C3_12 C 0.6002(11) 0.7574(7) 0.4565(14) 0.168(12) Uani 1 1 d D U . . .
H3A_12 H 0.5794 0.7707 0.4500 0.252 Uiso 1 1 calc R . . . .
H3B_12 H 0.5995 0.7450 0.4331 0.252 Uiso 1 1 calc R . . . .
H3C_12 H 0.5923 0.7494 0.4840 0.252 Uiso 1 1 calc R . . . .
C4_12 C 0.6550(14) 0.7919(6) 0.4986(10) 0.154(11) Uani 1 1 d D U . . .
H4A_12 H 0.6341 0.8052 0.4923 0.231 Uiso 1 1 calc R . . . .
H4B_12 H 0.6488 0.7848 0.5272 0.231 Uiso 1 1 calc R . . . .
H4C_12 H 0.6845 0.7987 0.4983 0.231 Uiso 1 1 calc R . . . .
C5_12 C 0.6626(14) 0.7834(7) 0.4142(9) 0.163(11) Uani 1 1 d D U . . .
H5A_12 H 0.6413 0.7965 0.4085 0.244 Uiso 1 1 calc R . . . .
H5B_12 H 0.6917 0.7907 0.4162 0.244 Uiso 1 1 calc R . . . .
H5C_12 H 0.6620 0.7712 0.3906 0.244 Uiso 1 1 calc R . . . .
O1_13 O 0.9348(8) 0.6050(5) 0.6325(7) 0.113(5) Uani 1 1 d D U . . .
O2_13 O 0.8900(7) 0.6258(4) 0.6780(6) 0.091(4) Uani 1 1 d D U . . .
C1_13 C 0.9167(11) 0.6093(5) 0.6686(9) 0.122(8) Uani 1 1 d D U . . .
C2_13 C 0.9165(10) 0.5859(5) 0.6986(9) 0.136(8) Uani 1 1 d D U . . .
C3_13 C 0.9068(15) 0.5941(7) 0.7497(9) 0.153(10) Uani 1 1 d D U . . .
H3A_13 H 0.9067 0.5793 0.7682 0.229 Uiso 1 1 calc R . . . .
H3B_13 H 0.9295 0.6056 0.7596 0.229 Uiso 1 1 calc R . . . .
H3C_13 H 0.8784 0.6023 0.7515 0.229 Uiso 1 1 calc R . . . .
C4_13 C 0.8814(13) 0.5652(7) 0.6769(14) 0.160(10) Uani 1 1 d D U . . .
H4A_13 H 0.8805 0.5503 0.6950 0.240 Uiso 1 1 calc R . . . .
H4B_13 H 0.8523 0.5726 0.6754 0.240 Uiso 1 1 calc R . . . .
H4C_13 H 0.8910 0.5608 0.6475 0.240 Uiso 1 1 calc R . . . .
C5_13 C 0.9653(10) 0.5732(7) 0.6971(13) 0.140(10) Uani 1 1 d D U . . .
H5A_13 H 0.9658 0.5585 0.7158 0.210 Uiso 1 1 calc R . . . .
H5B_13 H 0.9722 0.5684 0.6672 0.210 Uiso 1 1 calc R . . . .
H5C_13 H 0.9868 0.5852 0.7075 0.210 Uiso 1 1 calc R . . . .
O1_14 O 0.9601(7) 0.6749(4) 0.3899(6) 0.089(4) Uani 1 1 d D U . . .
O2_14 O 0.9885(6) 0.6667(4) 0.4549(6) 0.089(4) Uani 1 1 d D U . . .
C1_14 C 0.9851(10) 0.6787(5) 0.4206(9) 0.116(7) Uani 1 1 d D U . . .
C2_14 C 1.0184(9) 0.7004(5) 0.4170(9) 0.140(7) Uani 1 1 d D U . . .
C3_14 C 1.0199(13) 0.7160(7) 0.4644(11) 0.154(10) Uani 1 1 d D U . . .
H3A_14 H 1.0407 0.7297 0.4622 0.232 Uiso 1 1 calc R . . . .
H3B_14 H 0.9910 0.7226 0.4709 0.232 Uiso 1 1 calc R . . . .
H3C_14 H 1.0289 0.7046 0.4876 0.232 Uiso 1 1 calc R . . . .
C4_14 C 1.0685(10) 0.6891(8) 0.4059(14) 0.154(10) Uani 1 1 d D U . . .
H4A_14 H 1.0892 0.7028 0.4036 0.232 Uiso 1 1 calc R . . . .
H4B_14 H 1.0775 0.6778 0.4293 0.232 Uiso 1 1 calc R . . . .
H4C_14 H 1.0677 0.6799 0.3784 0.232 Uiso 1 1 calc R . . . .
C5_14 C 1.0053(14) 0.7177(7) 0.3761(11) 0.152(10) Uani 1 1 d D U . . .
H5A_14 H 1.0260 0.7314 0.3736 0.228 Uiso 1 1 calc R . . . .
H5B_14 H 1.0059 0.7078 0.3494 0.228 Uiso 1 1 calc R . . . .
H5C_14 H 0.9760 0.7244 0.3805 0.228 Uiso 1 1 calc R . . . .
O1_15 O 0.8424(7) 0.6757(4) 0.3044(6) 0.099(4) Uani 1 1 d D U . . .
O2_15 O 0.9118(7) 0.6636(3) 0.3178(6) 0.085(4) Uani 1 1 d D U . . .
C1_15 C 0.8822(8) 0.6728(7) 0.2951(8) 0.121(8) Uani 1 1 d D U . . .
C2_15 C 0.8937(10) 0.6798(6) 0.2470(7) 0.139(7) Uani 1 1 d D U . . .
C3_15 C 0.9191(13) 0.7074(6) 0.2475(12) 0.144(10) Uani 1 1 d D U . . .
H3A_15 H 0.9267 0.7122 0.2178 0.216 Uiso 1 1 calc R . . . .
H3B_15 H 0.8999 0.7200 0.2602 0.216 Uiso 1 1 calc R . . . .
H3C_15 H 0.9457 0.7062 0.2650 0.216 Uiso 1 1 calc R . . . .
C4_15 C 0.9198(13) 0.6563(7) 0.2228(11) 0.153(10) Uani 1 1 d D U . . .
H4A_15 H 0.9267 0.6609 0.1928 0.230 Uiso 1 1 calc R . . . .
H4B_15 H 0.9467 0.6527 0.2386 0.230 Uiso 1 1 calc R . . . .
H4C_15 H 0.9011 0.6415 0.2229 0.230 Uiso 1 1 calc R . . . .
C5_15 C 0.8478(11) 0.6827(8) 0.2195(11) 0.152(10) Uani 1 1 d D U . . .
H5A_15 H 0.8543 0.6870 0.1893 0.228 Uiso 1 1 calc R . . . .
H5B_15 H 0.8318 0.6669 0.2203 0.228 Uiso 1 1 calc R . . . .
H5C_15 H 0.8300 0.6958 0.2326 0.228 Uiso 1 1 calc R . . . .
O1_16 O 0.8028(6) 0.6424(3) 0.3608(7) 0.089(4) Uani 1 1 d D U . . .
O2_16 O 0.8691(6) 0.6248(3) 0.3604(6) 0.078(4) Uani 1 1 d D U . . .
C1_16 C 0.8290(7) 0.6253(4) 0.3531(10) 0.091(6) Uani 1 1 d D U . . .
C2_16 C 0.8103(8) 0.6033(4) 0.3258(9) 0.119(7) Uani 1 1 d D U . . .
C3_16 C 0.8051(14) 0.6106(7) 0.2729(9) 0.140(9) Uani 1 1 d D U . . .
H3A_16 H 0.7934 0.5963 0.2570 0.210 Uiso 1 1 calc R . . . .
H3B_16 H 0.7853 0.6248 0.2698 0.210 Uiso 1 1 calc R . . . .
H3C_16 H 0.8336 0.6150 0.2610 0.210 Uiso 1 1 calc R . . . .
C4_16 C 0.8407(11) 0.5777(5) 0.3344(14) 0.134(9) Uani 1 1 d D U . . .
H4A_16 H 0.8290 0.5639 0.3173 0.201 Uiso 1 1 calc R . . . .
H4B_16 H 0.8707 0.5809 0.3256 0.201 Uiso 1 1 calc R . . . .
H4C_16 H 0.8399 0.5734 0.3653 0.201 Uiso 1 1 calc R . . . .
C5_16 C 0.7618(9) 0.5964(7) 0.3455(13) 0.138(9) Uani 1 1 d D U . . .
H5A_16 H 0.7493 0.5827 0.3290 0.207 Uiso 1 1 calc R . . . .
H5B_16 H 0.7646 0.5916 0.3761 0.207 Uiso 1 1 calc R . . . .
H5C_16 H 0.7429 0.6110 0.3432 0.207 Uiso 1 1 calc R . . . .
O1_17 O 0.9676(7) 0.6546(5) 0.6063(7) 0.109(4) Uani 1 1 d D U . . .
O2_17 O 0.9205(6) 0.6746(4) 0.6506(7) 0.093(4) Uani 1 1 d D U . . .
C1_17 C 0.9572(7) 0.6695(6) 0.6356(11) 0.121(8) Uani 1 1 d D U . . .
C2_17 C 0.9971(8) 0.6827(6) 0.6572(9) 0.146(8) Uani 1 1 d D U . . .
C3_17 C 0.9820(13) 0.7077(7) 0.6852(14) 0.159(10) Uani 1 1 d D U . . .
H3A_17 H 1.0077 0.7155 0.6982 0.239 Uiso 1 1 calc R . . . .
H3B_17 H 0.9678 0.7195 0.6656 0.239 Uiso 1 1 calc R . . . .
H3C_17 H 0.9617 0.7028 0.7081 0.239 Uiso 1 1 calc R . . . .
C4_17 C 1.0227(12) 0.6621(8) 0.6900(13) 0.156(10) Uani 1 1 d D U . . .
H4A_17 H 1.0478 0.6701 0.7037 0.234 Uiso 1 1 calc R . . . .
H4B_17 H 1.0026 0.6564 0.7125 0.234 Uiso 1 1 calc R . . . .
H4C_17 H 1.0327 0.6479 0.6728 0.234 Uiso 1 1 calc R . . . .
C5_17 C 1.0326(11) 0.6890(8) 0.6193(11) 0.152(10) Uani 1 1 d D U . . .
H5A_17 H 1.0578 0.6973 0.6323 0.228 Uiso 1 1 calc R . . . .
H5B_17 H 1.0419 0.6736 0.6053 0.228 Uiso 1 1 calc R . . . .
H5C_17 H 1.0193 0.7000 0.5977 0.228 Uiso 1 1 calc R . . . .
O1_18 O 0.3336(8) 0.4216(4) 0.6457(7) 0.111(5) Uani 1 1 d D U . . .
O2_18 O 0.3235(8) 0.3967(4) 0.5882(7) 0.107(5) Uani 1 1 d D U . . .
C1_18 C 0.3348(15) 0.4013(4) 0.6266(8) 0.140(9) Uani 1 1 d D U . . .
C2_18 C 0.3389(12) 0.3771(5) 0.6547(9) 0.159(9) Uani 1 1 d D U . . .
C3_18 C 0.2888(13) 0.3671(8) 0.6659(16) 0.182(12) Uani 1 1 d D U . . .
H3A_18 H 0.2905 0.3519 0.6834 0.273 Uiso 1 1 calc R . . . .
H3B_18 H 0.2731 0.3799 0.6821 0.273 Uiso 1 1 calc R . . . .
H3C_18 H 0.2734 0.3635 0.6387 0.273 Uiso 1 1 calc R . . . .
C4_18 C 0.3669(16) 0.3562(6) 0.6240(13) 0.175(12) Uani 1 1 d D U . . .
H4A_18 H 0.3703 0.3407 0.6403 0.263 Uiso 1 1 calc R . . . .
H4B_18 H 0.3509 0.3530 0.5971 0.263 Uiso 1 1 calc R . . . .
H4C_18 H 0.3956 0.3630 0.6170 0.263 Uiso 1 1 calc R . . . .
C5_18 C 0.3688(16) 0.3818(7) 0.6976(12) 0.172(11) Uani 1 1 d D U . . .
H5A_18 H 0.3708 0.3664 0.7145 0.258 Uiso 1 1 calc R . . . .
H5B_18 H 0.3979 0.3871 0.6887 0.258 Uiso 1 1 calc R . . . .
H5C_18 H 0.3555 0.3948 0.7155 0.258 Uiso 1 1 calc R . . . .
O1_19 O 0.7228(6) 0.7116(4) 0.6509(6) 0.086(4) Uani 1 1 d D U . . .
O2_19 O 0.6870(7) 0.7226(4) 0.5912(5) 0.089(4) Uani 1 1 d D U . . .
C1_19 C 0.6906(8) 0.7205(7) 0.6316(7) 0.108(7) Uani 1 1 d D U . . .
C2_19 C 0.6485(10) 0.7250(9) 0.6584(10) 0.115(8) Uani 0.51(3) 1 d D U . E 1
C3_19 C 0.6257(19) 0.7519(10) 0.6425(19) 0.121(12) Uani 0.51(3) 1 d D U . E 1
H3A_19 H 0.5991 0.7548 0.6593 0.182 Uiso 0.51(3) 1 calc R . . E 1
H3B_19 H 0.6461 0.7655 0.6475 0.182 Uiso 0.51(3) 1 calc R . . E 1
H3C_19 H 0.6185 0.7510 0.6116 0.182 Uiso 0.51(3) 1 calc R . . E 1
C4_19 C 0.6171(16) 0.6992(10) 0.655(2) 0.115(11) Uani 0.51(3) 1 d D U . E 1
H4A_19 H 0.5903 0.7016 0.6713 0.172 Uiso 0.51(3) 1 calc R . . E 1
H4B_19 H 0.6099 0.6961 0.6241 0.172 Uiso 0.51(3) 1 calc R . . E 1
H4C_19 H 0.6330 0.6849 0.6663 0.172 Uiso 0.51(3) 1 calc R . . E 1
C5_19 C 0.6604(19) 0.7266(14) 0.7106(9) 0.117(11) Uani 0.51(3) 1 d D U . E 1
H5A_19 H 0.6338 0.7294 0.7273 0.176 Uiso 0.51(3) 1 calc R . . E 1
H5B_19 H 0.6739 0.7110 0.7199 0.176 Uiso 0.51(3) 1 calc R . . E 1
H5C_19 H 0.6807 0.7404 0.7155 0.176 Uiso 0.51(3) 1 calc R . . E 1
O1_20 O 0.7565(7) 0.6826(4) 0.3299(7) 0.107(4) Uani 1 1 d D U . . .
O2_20 O 0.7146(7) 0.7061(4) 0.3713(6) 0.095(4) Uani 1 1 d D U . . .
C1_20 C 0.7255(9) 0.6959(7) 0.3371(9) 0.134(9) Uani 1 1 d D U . . .
H1_20 H 0.7069 0.6988 0.3131 0.161 Uiso 0 1 calc R . . H 2
C2_20 C 0.6834(9) 0.6901(6) 0.3028(9) 0.171(10) Uani 1 1 d D U . I 1
C3_20 C 0.6613(15) 0.6607(7) 0.3108(15) 0.188(13) Uani 1 1 d D U . I 1
H3A_20 H 0.6372 0.6581 0.2905 0.282 Uiso 1 1 calc R . . I 1
H3B_20 H 0.6837 0.6481 0.3058 0.282 Uiso 1 1 calc R . . I 1
H3C_20 H 0.6505 0.6593 0.3407 0.282 Uiso 1 1 calc R . . I 1
C4_20 C 0.6494(13) 0.7157(8) 0.3082(15) 0.191(13) Uani 1 1 d D U . I 1
H4A_20 H 0.6241 0.7137 0.2892 0.287 Uiso 1 1 calc R . . I 1
H4B_20 H 0.6397 0.7171 0.3384 0.287 Uiso 1 1 calc R . . I 1
H4C_20 H 0.6652 0.7308 0.3000 0.287 Uiso 1 1 calc R . . I 1
C5_20 C 0.7056(14) 0.6906(9) 0.2512(9) 0.188(12) Uani 1 1 d D U . I 1
H5A_20 H 0.6827 0.6874 0.2297 0.282 Uiso 1 1 calc R . . I 1
H5B_20 H 0.7184 0.7070 0.2457 0.282 Uiso 1 1 calc R . . I 1
H5C_20 H 0.7281 0.6778 0.2488 0.282 Uiso 1 1 calc R . . I 1
O1_21 O 0.2782(8) 0.5668(4) 0.6015(7) 0.102(5) Uani 1 1 d D U . . .
O2_21 O 0.2841(7) 0.5334(4) 0.6463(7) 0.098(4) Uani 1 1 d D U . . .
C1_21 C 0.2654(10) 0.5518(6) 0.6304(12) 0.139(9) Uani 1 1 d D U . . .
C2_21 C 0.2210(9) 0.5591(6) 0.6522(11) 0.161(9) Uani 1 1 d D U . . .
C3_21 C 0.1895(14) 0.5345(7) 0.6611(17) 0.183(12) Uani 1 1 d D U . . .
H3A_21 H 0.1623 0.5399 0.6747 0.274 Uiso 1 1 calc R . . . .
H3B_21 H 0.1832 0.5263 0.6334 0.274 Uiso 1 1 calc R . . . .
H3C_21 H 0.2046 0.5229 0.6804 0.274 Uiso 1 1 calc R . . . .
C4_21 C 0.2321(15) 0.5787(8) 0.6936(13) 0.185(12) Uani 1 1 d D U . . .
H4A_21 H 0.2050 0.5836 0.7079 0.278 Uiso 1 1 calc R . . . .
H4B_21 H 0.2511 0.5704 0.7146 0.278 Uiso 1 1 calc R . . . .
H4C_21 H 0.2468 0.5935 0.6823 0.278 Uiso 1 1 calc R . . . .
C5_21 C 0.1948(12) 0.5775(8) 0.6182(14) 0.174(11) Uani 1 1 d D U . . .
H5A_21 H 0.1669 0.5824 0.6309 0.262 Uiso 1 1 calc R . . . .
H5B_21 H 0.2124 0.5924 0.6126 0.262 Uiso 1 1 calc R . . . .
H5C_21 H 0.1897 0.5687 0.5908 0.262 Uiso 1 1 calc R . . . .
O1_22 O 0.2622(8) 0.4485(4) 0.6144(7) 0.111(4) Uani 1 1 d D U . . .
O2_22 O 0.2560(7) 0.4263(4) 0.5529(7) 0.102(4) Uani 1 1 d D U . . .
C1_22 C 0.2413(8) 0.4370(9) 0.5862(11) 0.171(12) Uani 1 1 d D U . . .
C2_22 C 0.1917(8) 0.4348(8) 0.5971(11) 0.189(11) Uani 1 1 d D U . . .
C3_22 C 0.1646(13) 0.4230(10) 0.5556(13) 0.197(14) Uani 1 1 d D U . . .
H3A_22 H 0.1337 0.4217 0.5631 0.296 Uiso 1 1 calc R . . . .
H3B_22 H 0.1680 0.4337 0.5302 0.296 Uiso 1 1 calc R . . . .
H3C_22 H 0.1759 0.4064 0.5489 0.296 Uiso 1 1 calc R . . . .
C4_22 C 0.1850(13) 0.4200(9) 0.6448(13) 0.199(14) Uani 1 1 d D U . . .
H4A_22 H 0.1540 0.4187 0.6513 0.298 Uiso 1 1 calc R . . . .
H4B_22 H 0.1976 0.4034 0.6429 0.298 Uiso 1 1 calc R . . . .
H4C_22 H 0.1996 0.4294 0.6678 0.298 Uiso 1 1 calc R . . . .
C5_22 C 0.1718(15) 0.4627(8) 0.6093(17) 0.202(14) Uani 1 1 d D U . . .
H5A_22 H 0.1408 0.4612 0.6162 0.304 Uiso 1 1 calc R . . . .
H5B_22 H 0.1873 0.4694 0.6346 0.304 Uiso 1 1 calc R . . . .
H5C_22 H 0.1756 0.4738 0.5845 0.304 Uiso 1 1 calc R . . . .
O1_23 O 0.3191(11) 0.3937(4) 0.4353(8) 0.137(10) Uani 1 1 d D U . . .
O2_23 O 0.2936(8) 0.3892(4) 0.5031(7) 0.110(5) Uani 1 1 d D U . . .
C1_23 C 0.2991(15) 0.3824(5) 0.4645(9) 0.170(12) Uani 1 1 d D U . . .
C2_23 C 0.2804(13) 0.3561(5) 0.4534(10) 0.183(12) Uani 1 1 d D U . . .
C3_23 C 0.3147(16) 0.3352(7) 0.4747(14) 0.196(14) Uani 1 1 d D U . . .
H3A_23 H 0.3041 0.3184 0.4684 0.294 Uiso 1 1 calc R . . . .
H3B_23 H 0.3436 0.3373 0.4620 0.294 Uiso 1 1 calc R . . . .
H3C_23 H 0.3163 0.3375 0.5062 0.294 Uiso 1 1 calc R . . . .
C4_23 C 0.2285(13) 0.3561(8) 0.4710(16) 0.207(14) Uani 1 1 d D U . . .
H4A_23 H 0.2152 0.3400 0.4649 0.311 Uiso 1 1 calc R . . . .
H4B_23 H 0.2280 0.3592 0.5024 0.311 Uiso 1 1 calc R . . . .
H4C_23 H 0.2122 0.3692 0.4561 0.311 Uiso 1 1 calc R . . . .
C5_23 C 0.2776(18) 0.3519(7) 0.4006(10) 0.193(13) Uani 1 1 d D U . . .
H5A_23 H 0.2658 0.3353 0.3946 0.289 Uiso 1 1 calc R . . . .
H5B_23 H 0.2585 0.3645 0.3878 0.289 Uiso 1 1 calc R . . . .
H5C_23 H 0.3067 0.3533 0.3879 0.289 Uiso 1 1 calc R . . . .
O1_24 O 0.9134(7) 0.5961(4) 0.5460(7) 0.106(4) Uani 1 1 d D U . . .
O2_24 O 0.9498(6) 0.5974(4) 0.4827(7) 0.094(4) Uani 1 1 d D U . . .
C1_24 C 0.9260(14) 0.5869(5) 0.5099(10) 0.154(10) Uani 1 1 d D U . . .
C3_24 C 0.9069(11) 0.5602(5) 0.5008(12) 0.181(11) Uani 1 1 d D U . . .
C4_24 C 0.9297(17) 0.5384(8) 0.5301(15) 0.205(13) Uani 1 1 d D U . . .
H4A_24 H 0.9198 0.5398 0.5603 0.307 Uiso 1 1 calc R . . . .
H4B_24 H 0.9214 0.5221 0.5187 0.307 Uiso 1 1 calc R . . . .
H4C_24 H 0.9613 0.5402 0.5290 0.307 Uiso 1 1 calc R . . . .
C5_24 C 0.8535(11) 0.5613(9) 0.502(2) 0.199(14) Uani 1 1 d D U . . .
H5A_24 H 0.8438 0.5663 0.5309 0.299 Uiso 1 1 calc R . . . .
H5B_24 H 0.8432 0.5735 0.4805 0.299 Uiso 1 1 calc R . . . .
H5C_24 H 0.8416 0.5449 0.4949 0.299 Uiso 1 1 calc R . . . .
O1_25 O 1.0016(18) 0.6232(14) 0.5721(13) 0.111(5) Uani 0.37(3) 1 d D U . F 1
O2_25 O 1.026(2) 0.6233(14) 0.5014(11) 0.096(5) Uani 0.37(3) 1 d D U . F 1
C1_25 C 1.0240(9) 0.6171(6) 0.5402(8) 0.126(6) Uani 1 1 d D U . . .
C2_25 C 1.0670(12) 0.5992(9) 0.5556(14) 0.134(9) Uani 0.37(3) 1 d D U . F 1
C3_25 C 1.050(3) 0.5687(9) 0.561(3) 0.140(13) Uani 0.37(3) 1 d D U . F 1
H3A_25 H 1.0741 0.5582 0.5696 0.209 Uiso 0.37(3) 1 calc R . . F 1
H3B_25 H 1.0266 0.5677 0.5827 0.209 Uiso 0.37(3) 1 calc R . . F 1
H3C_25 H 1.0382 0.5628 0.5328 0.209 Uiso 0.37(3) 1 calc R . . F 1
C4_25 C 1.1095(16) 0.6077(14) 0.5214(19) 0.139(13) Uani 0.37(3) 1 d D U . F 1
H4A_25 H 1.1354 0.5980 0.5286 0.209 Uiso 0.37(3) 1 calc R . . F 1
H4B_25 H 1.1012 0.6045 0.4912 0.209 Uiso 0.37(3) 1 calc R . . F 1
H4C_25 H 1.1157 0.6254 0.5251 0.209 Uiso 0.37(3) 1 calc R . . F 1
C5_25 C 1.0827(18) 0.6111(16) 0.6057(15) 0.134(12) Uani 0.37(3) 1 d D U . F 1
H5A_25 H 1.1076 0.6016 0.6167 0.201 Uiso 0.37(3) 1 calc R . . F 1
H5B_25 H 1.0910 0.6285 0.6024 0.201 Uiso 0.37(3) 1 calc R . . F 1
H5C_25 H 1.0585 0.6098 0.6262 0.201 Uiso 0.37(3) 1 calc R . . F 1
O1_26 O 0.3062(8) 0.4639(4) 0.6860(7) 0.107(4) Uani 1 1 d D U . . .
O2_26 O 0.3327(8) 0.5028(4) 0.6978(7) 0.101(4) Uani 1 1 d D U . . .
C1_26 C 0.3124(13) 0.4830(5) 0.7083(8) 0.128(8) Uani 1 1 d D U . . .
C2_26 C 0.2914(11) 0.4810(5) 0.7543(8) 0.146(8) Uani 1 1 d D U . . .
C3_26 C 0.3118(14) 0.5020(7) 0.7887(11) 0.151(10) Uani 1 1 d D U . . .
H3A_26 H 0.2979 0.5002 0.8171 0.227 Uiso 1 1 calc R . . . .
H3B_26 H 0.3432 0.4994 0.7917 0.227 Uiso 1 1 calc R . . . .
H3C_26 H 0.3063 0.5188 0.7775 0.227 Uiso 1 1 calc R . . . .
C4_26 C 0.2365(10) 0.4822(8) 0.7486(14) 0.165(11) Uani 1 1 d D U . . .
H4A_26 H 0.2227 0.4809 0.7773 0.247 Uiso 1 1 calc R . . . .
H4B_26 H 0.2282 0.4979 0.7349 0.247 Uiso 1 1 calc R . . . .
H4C_26 H 0.2268 0.4683 0.7304 0.247 Uiso 1 1 calc R . . . .
C5_26 C 0.3005(14) 0.4531(6) 0.7743(12) 0.150(10) Uani 1 1 d D U . . .
H5A_26 H 0.2874 0.4519 0.8032 0.225 Uiso 1 1 calc R . . . .
H5B_26 H 0.2877 0.4406 0.7551 0.225 Uiso 1 1 calc R . . . .
H5C_26 H 0.3319 0.4504 0.7765 0.225 Uiso 1 1 calc R . . . .
O1_27 O 0.3621(8) 0.5809(4) 0.6311(7) 0.106(5) Uani 1 1 d D U . . .
O2_27 O 0.3722(8) 0.5474(4) 0.6714(7) 0.099(4) Uani 1 1 d D U . . .
C1_27 C 0.3776(13) 0.5697(4) 0.6629(10) 0.132(9) Uani 1 1 d D U . . .
C2_27 C 0.4035(11) 0.5849(5) 0.6980(9) 0.154(9) Uani 1 1 d D U . . .
C3_27 C 0.3931(16) 0.5741(7) 0.7478(10) 0.169(12) Uani 1 1 d D U . . .
H3A_27 H 0.4095 0.5838 0.7692 0.254 Uiso 1 1 calc R . . . .
H3B_27 H 0.3619 0.5756 0.7538 0.254 Uiso 1 1 calc R . . . .
H3C_27 H 0.4018 0.5567 0.7496 0.254 Uiso 1 1 calc R . . . .
C4_27 C 0.4565(11) 0.5864(8) 0.6833(15) 0.173(11) Uani 1 1 d D U . . .
H4A_27 H 0.4728 0.5959 0.7051 0.260 Uiso 1 1 calc R . . . .
H4B_27 H 0.4684 0.5696 0.6813 0.260 Uiso 1 1 calc R . . . .
H4C_27 H 0.4590 0.5946 0.6550 0.260 Uiso 1 1 calc R . . . .
C5_27 C 0.3890(16) 0.6145(5) 0.6946(15) 0.171(11) Uani 1 1 d D U . . .
H5A_27 H 0.4050 0.6242 0.7163 0.257 Uiso 1 1 calc R . . . .
H5B_27 H 0.3958 0.6208 0.6655 0.257 Uiso 1 1 calc R . . . .
H5C_27 H 0.3577 0.6160 0.6999 0.257 Uiso 1 1 calc R . . . .

loop_
_atom_site_aniso_label
_atom_site_aniso_U_11
_atom_site_aniso_U_22
_atom_site_aniso_U_33
_atom_site_aniso_U_23
_atom_site_aniso_U_13
_atom_site_aniso_U_12
Cr6 0.058(2) 0.102(3) 0.047(2) 0.008(2) -0.0052(19) 0.008(2)
Cr7 0.076(3) 0.076(2) 0.047(2) -0.0007(18) -0.003(2) 0.010(2)
Cr1 0.071(3) 0.099(3) 0.049(2) -0.002(2) -0.004(2) 0.024(2)
Cr8 0.089(3) 0.077(2) 0.049(2) -0.0027(18) -0.001(2) 0.025(2)
Cr9 0.057(3) 0.045(2) 0.144(4) -0.011(2) 0.002(3) -0.0034(19)
Cr10 0.052(3) 0.040(3) 0.153(6) -0.012(3) 0.000 0.000
Cr07 0.079(3) 0.080(3) 0.069(3) -0.004(2) 0.005(2) 0.000(2)
Cr2 0.104(3) 0.083(3) 0.055(3) 0.000(2) 0.008(2) 0.030(2)
Cr3 0.079(3) 0.082(3) 0.063(3) -0.016(2) 0.014(2) -0.002(2)
Cr4 0.059(3) 0.131(4) 0.078(3) -0.016(2) 0.013(2) 0.005(2)
Cr0B 0.108(4) 0.064(3) 0.086(3) -0.009(2) 0.001(3) 0.009(2)
Cr0C 0.111(4) 0.068(3) 0.094(3) 0.004(2) 0.002(3) -0.021(2)
Cr0D 0.102(4) 0.083(3) 0.090(3) 0.006(2) 0.004(3) -0.016(2)
Cr5 0.071(3) 0.151(4) 0.072(3) 0.007(3) 0.007(2) 0.028(3)
F1 0.075(5) 0.080(5) 0.049(5) -0.001(4) -0.004(4) 0.015(4)
F7 0.070(6) 0.071(5) 0.048(4) 0.000(3) -0.002(4) 0.012(4)
F8 0.076(6) 0.074(6) 0.048(4) 0.002(3) -0.002(3) 0.015(4)
F6 0.068(5) 0.098(5) 0.051(5) 0.004(4) -0.003(4) 0.005(4)
F5 0.062(5) 0.120(7) 0.055(5) 0.005(4) 0.002(4) 0.011(4)
F3 0.067(5) 0.096(6) 0.067(5) -0.011(4) 0.009(4) -0.003(4)
F00L 0.095(8) 0.070(5) 0.076(6) -0.005(4) 0.005(5) 0.000(5)
F00M 0.098(9) 0.075(7) 0.093(6) 0.005(5) -0.001(6) -0.023(6)
F00N 0.086(7) 0.070(5) 0.090(5) 0.005(4) -0.002(4) -0.011(5)
F00P 0.084(7) 0.082(4) 0.082(6) 0.000(4) 0.002(5) -0.006(4)
F2 0.090(5) 0.080(6) 0.059(6) -0.004(4) 0.015(4) 0.009(4)
F4 0.057(6) 0.134(7) 0.068(4) -0.009(4) 0.007(4) 0.011(5)
O100 0.058(6) 0.050(7) 0.184(14) -0.010(7) 0.000 0.000
C21 0.174(16) 0.100(10) 0.147(16) -0.011(10) 0.001(13) -0.051(11)
C22 0.174(16) 0.103(11) 0.150(16) -0.012(11) -0.001(13) -0.051(12)
C23 0.177(17) 0.107(11) 0.152(16) -0.012(11) 0.000(13) -0.051(12)
C24 0.177(17) 0.109(10) 0.153(16) -0.009(10) 0.000(13) -0.054(11)
C25 0.179(16) 0.102(10) 0.153(16) -0.011(10) 0.001(13) -0.052(11)
C26 0.175(16) 0.101(10) 0.149(16) -0.009(10) 0.002(13) -0.051(11)
C18 0.133(19) 0.075(10) 0.11(2) 0.027(11) -0.049(15) -0.020(11)
S27 0.25(2) 0.153(11) 0.217(18) -0.033(12) -0.021(15) -0.095(13)
C53 0.076(11) 0.21(2) 0.29(3) -0.08(2) 0.001(13) -0.007(12)
C52 0.076(11) 0.20(2) 0.28(3) -0.08(2) -0.001(13) -0.005(12)
C51 0.073(10) 0.20(2) 0.28(3) -0.08(2) -0.002(12) -0.001(11)
C56 0.074(11) 0.20(2) 0.29(3) -0.08(2) 0.002(14) -0.003(12)
C55 0.075(11) 0.20(2) 0.29(3) -0.08(2) 0.004(14) -0.004(12)
C54 0.079(10) 0.21(2) 0.30(3) -0.083(19) 0.006(12) -0.008(11)
C12 0.12(3) 0.08(2) 0.13(3) -0.03(2) -0.05(3) 0.03(2)
N11 0.062(10) 0.052(7) 0.136(16) -0.010(8) -0.003(10) -0.005(7)
C16 0.12(3) 0.08(2) 0.13(3) 0.01(2) -0.02(3) -0.02(2)
C15 0.13(4) 0.14(4) 0.21(5) -0.03(3) -0.06(4) -0.06(3)
C14 0.14(4) 0.10(3) 0.23(6) 0.04(3) -0.03(4) -0.08(3)
C13 0.19(5) 0.10(3) 0.12(3) 0.03(2) -0.03(3) -0.08(3)
C20 0.174(18) 0.098(10) 0.138(16) -0.006(10) -0.002(13) -0.050(12)
S57 0.080(10) 0.21(2) 0.30(3) -0.083(19) 0.007(12) -0.008(11)
N19 0.160(19) 0.093(11) 0.141(18) 0.001(12) -0.008(15) -0.041(13)
C50 0.073(10) 0.19(3) 0.25(3) -0.06(2) -0.009(11) 0.004(11)
C17 0.16(2) 0.10(2) 0.23(4) 0.00(2) 0.00(2) -0.037(16)
C47 0.058(10) 0.16(3) 0.14(2) -0.051(19) -0.002(9) 0.027(10)
C46 0.059(12) 0.088(19) 0.115(16) -0.031(14) 0.001(12) 0.008(12)
N41 0.054(6) 0.071(15) 0.118(14) -0.024(11) 0.005(6) 0.005(6)
C42 0.055(9) 0.087(19) 0.118(14) -0.030(12) 0.004(7) 0.012(9)
C43 0.054(9) 0.10(2) 0.120(15) -0.036(13) 0.004(7) 0.013(9)
C44 0.054(9) 0.10(2) 0.121(15) -0.040(13) 0.005(8) 0.011(8)
C45 0.056(12) 0.10(2) 0.122(15) -0.038(13) 0.004(9) 0.008(12)
C28 0.28(5) 0.24(4) 0.32(12) -0.04(4) -0.08(7) -0.09(3)
C48 0.071(11) 0.25(4) 0.23(4) 0.02(3) 0.000 0.000
N49 0.070(11) 0.24(3) 0.32(6) 0.00(3) 0.005(12) 0.006(11)
C58 0.081(11) 0.21(2) 0.30(3) -0.08(2) 0.006(13) -0.009(12)
C2A 0.124(16) 0.133(13) 0.084(14) -0.015(10) 0.010(10) -0.013(13)
C5A 0.124(16) 0.137(19) 0.086(17) -0.014(13) 0.007(12) -0.015(14)
C4A 0.122(18) 0.14(2) 0.09(2) -0.011(16) 0.008(14) -0.011(16)
C3A 0.12(2) 0.135(14) 0.09(2) -0.018(11) 0.009(15) -0.014(14)
C4AA 0.107(9) 0.17(2) 0.067(10) 0.004(9) 0.013(7) 0.048(10)
C5AA 0.112(18) 0.18(2) 0.073(15) 0.007(12) 0.014(12) 0.047(14)
C6AA 0.109(12) 0.18(3) 0.072(16) 0.011(16) 0.011(11) 0.043(13)
C7AA 0.120(19) 0.17(2) 0.068(12) 0.003(12) 0.012(11) 0.049(15)
C8AA 0.086(8) 0.225(18) 0.119(13) 0.014(12) 0.007(7) 0.034(8)
O1A 0.079(6) 0.168(10) 0.085(9) -0.001(7) 0.010(6) 0.029(6)
O2A 0.064(7) 0.144(11) 0.078(7) -0.022(7) 0.009(5) 0.013(6)
C9AA 0.10(2) 0.225(19) 0.13(2) 0.009(15) 0.013(14) 0.035(13)
C1BA 0.10(2) 0.23(3) 0.120(13) 0.015(13) 0.009(10) 0.031(17)
C3BA 0.095(15) 0.23(2) 0.12(2) 0.014(15) 0.008(13) 0.026(13)
C4BA 0.19(3) 0.185(17) 0.178(16) -0.043(12) 0.063(16) -0.047(16)
C8BA 0.118(15) 0.141(14) 0.089(10) -0.025(9) 0.013(9) 0.034(12)
C9BA 0.14(3) 0.146(19) 0.090(11) -0.022(11) 0.011(11) 0.034(17)
C0CA 0.13(2) 0.142(15) 0.10(2) -0.023(11) 0.002(15) 0.029(13)
C1CA 0.12(2) 0.139(18) 0.089(17) -0.028(14) 0.012(16) 0.037(16)
C29 0.174(17) 0.101(10) 0.148(15) -0.011(10) 0.001(12) -0.051(11)
C30 0.175(17) 0.104(10) 0.149(15) -0.013(10) -0.001(13) -0.051(12)
C31 0.176(17) 0.105(10) 0.154(15) -0.013(10) -0.001(13) -0.052(12)
C32 0.178(17) 0.105(10) 0.155(15) -0.013(10) -0.001(13) -0.052(12)
C33 0.177(17) 0.103(10) 0.154(15) -0.010(10) 0.002(13) -0.053(12)
C34 0.175(17) 0.102(11) 0.149(15) -0.010(10) 0.001(13) -0.051(12)
S35 0.25(2) 0.148(13) 0.202(18) -0.007(12) -0.003(15) -0.108(15)
C36 0.14(6) 0.09(4) 0.21(2) 0.01(2) 0.01(2) 0.01(4)
O1_1 0.077(8) 0.067(6) 0.159(10) 0.001(6) -0.003(7) -0.009(6)
O2_1 0.062(12) 0.073(8) 0.190(17) -0.011(9) -0.018(12) -0.001(8)
C1_1 0.091(12) 0.067(7) 0.169(13) 0.000(7) -0.009(10) -0.005(7)
C2_1 0.102(11) 0.091(9) 0.180(13) 0.001(8) -0.023(10) -0.008(9)
C3_1 0.14(2) 0.104(12) 0.190(17) 0.010(11) -0.020(14) -0.008(12)
C4_1 0.108(12) 0.135(18) 0.189(19) -0.009(14) -0.021(12) -0.013(11)
C5_1 0.141(19) 0.099(11) 0.183(17) -0.003(11) -0.016(14) -0.012(12)
O1_2 0.071(7) 0.095(5) 0.061(8) 0.010(5) -0.006(6) 0.007(4)
O2_2 0.072(5) 0.099(7) 0.073(8) 0.016(5) 0.000(5) 0.008(4)
C1_2 0.073(6) 0.096(6) 0.087(13) 0.018(6) 0.002(6) 0.007(5)
C2_2 0.091(8) 0.110(8) 0.113(13) 0.028(8) 0.014(8) -0.002(6)
C3_2 0.111(15) 0.113(9) 0.118(19) 0.032(9) 0.019(13) 0.000(9)
C4_2 0.120(16) 0.150(17) 0.122(13) 0.014(10) 0.022(10) -0.009(13)
C5_2 0.095(9) 0.119(16) 0.130(17) 0.023(12) 0.009(10) -0.001(9)
O1_3 0.099(7) 0.123(7) 0.067(6) -0.014(5) 0.001(5) 0.001(6)
O2_3 0.080(7) 0.095(6) 0.059(6) 0.000(5) -0.003(5) 0.022(5)
C1_3 0.117(11) 0.130(11) 0.071(6) -0.018(6) 0.009(6) -0.009(10)
C2_3 0.120(12) 0.145(13) 0.100(13) -0.019(9) 0.009(9) -0.019(11)
C3_3 0.13(2) 0.162(17) 0.118(16) -0.001(13) 0.006(14) -0.019(15)
C4_3 0.121(13) 0.151(19) 0.11(2) -0.024(15) 0.007(11) -0.015(13)
C5_3 0.13(2) 0.141(19) 0.105(14) -0.020(12) 0.002(12) -0.010(16)
O1_4 0.100(6) 0.087(7) 0.099(10) 0.005(6) -0.007(5) -0.002(5)
O2_4 0.079(6) 0.086(6) 0.086(9) -0.001(5) 0.003(5) -0.005(4)
C1_4 0.100(7) 0.088(6) 0.141(17) 0.005(6) -0.016(8) -0.002(5)
C2_4 0.109(8) 0.115(10) 0.158(16) 0.009(9) -0.033(9) 0.001(7)
C3_4 0.108(12) 0.124(13) 0.18(2) 0.011(13) -0.031(13) 0.000(10)
C4_4 0.128(17) 0.149(19) 0.163(16) 0.017(10) -0.025(11) 0.006(14)
C5_4 0.130(15) 0.124(11) 0.18(2) 0.012(12) -0.023(14) 0.012(10)
O1_5 0.083(8) 0.128(7) 0.054(6) 0.005(5) -0.002(5) 0.010(6)
O2_5 0.085(8) 0.120(8) 0.050(5) -0.002(4) -0.004(5) 0.008(6)
C1_5 0.158(17) 0.166(11) 0.053(6) -0.009(6) -0.018(7) 0.064(12)
C2_5 0.175(18) 0.188(14) 0.054(7) -0.015(7) -0.021(7) 0.058(13)
C3_5 0.18(2) 0.196(17) 0.078(16) -0.021(12) -0.019(12) 0.052(16)
C4_5 0.179(18) 0.22(2) 0.061(13) -0.027(13) -0.018(10) 0.055(15)
C5_5 0.19(2) 0.198(16) 0.064(13) -0.011(10) -0.023(12) 0.058(15)
O1_6 0.106(8) 0.091(5) 0.064(7) -0.003(4) -0.003(6) 0.003(5)
O2_6 0.119(8) 0.078(6) 0.069(7) 0.000(5) -0.008(6) 0.013(5)
C1_6 0.178(16) 0.090(6) 0.099(10) 0.007(5) -0.050(12) -0.007(7)
C2_6 0.219(19) 0.092(7) 0.130(13) -0.005(7) -0.052(13) -0.013(8)
C3_6 0.23(3) 0.096(13) 0.137(15) -0.003(10) -0.058(15) -0.028(13)
C4_6 0.23(2) 0.118(16) 0.156(17) -0.012(12) -0.036(16) -0.007(12)
C5_6 0.221(19) 0.130(18) 0.134(17) -0.011(13) -0.053(15) -0.016(12)
O1_7 0.076(7) 0.130(9) 0.082(5) -0.017(5) 0.014(4) 0.008(6)
O2_7 0.088(6) 0.106(7) 0.077(7) -0.020(5) 0.012(5) 0.006(5)
C1_7 0.103(10) 0.134(12) 0.084(6) -0.022(6) 0.007(6) 0.027(10)
C2_7 0.106(12) 0.138(14) 0.091(11) -0.025(9) 0.013(9) 0.027(12)
C3_7 0.11(2) 0.13(2) 0.093(11) -0.024(10) 0.012(10) 0.023(17)
C4_7 0.107(13) 0.14(2) 0.10(2) -0.022(16) 0.011(10) 0.027(13)
C5_7 0.11(2) 0.141(15) 0.106(19) -0.019(11) 0.013(15) 0.027(13)
O1_8 0.069(8) 0.081(11) 0.143(15) -0.012(10) 0.000(8) 0.016(7)
O2_8 0.059(7) 0.056(6) 0.167(11) 0.000(7) 0.000(7) -0.002(5)
C1_8 0.068(8) 0.065(10) 0.157(12) -0.007(9) 0.001(8) 0.012(7)
C2_8 0.090(11) 0.104(11) 0.176(12) 0.021(9) 0.015(9) 0.020(9)
C3_8 0.118(19) 0.127(16) 0.180(15) 0.007(12) 0.012(12) 0.029(14)
C4_8 0.104(14) 0.106(17) 0.17(2) 0.045(15) 0.005(14) 0.010(11)
C5_8 0.108(15) 0.111(14) 0.184(19) 0.017(12) 0.001(13) 0.026(12)
O1_9 0.128(7) 0.114(8) 0.123(9) 0.010(6) 0.004(6) -0.003(6)
O2_9 0.126(6) 0.111(7) 0.122(8) 0.010(6) 0.003(5) -0.003(5)
C1_9 0.128(6) 0.115(7) 0.124(8) 0.011(6) 0.004(5) -0.003(5)
C2_9 0.130(6) 0.120(7) 0.127(9) 0.011(6) 0.002(6) -0.002(6)
C3_9 0.132(8) 0.124(9) 0.130(10) 0.013(7) 0.001(7) 0.001(7)
C4_9 0.132(8) 0.126(9) 0.130(10) 0.011(7) 0.002(7) -0.001(7)
C5_9 0.134(8) 0.124(9) 0.132(10) 0.012(8) 0.002(7) -0.004(7)
O1_10 0.072(7) 0.056(7) 0.162(11) -0.012(7) 0.009(7) -0.009(5)
O2_10 0.067(7) 0.056(6) 0.152(10) -0.009(6) -0.006(6) -0.005(5)
C1_10 0.072(8) 0.071(9) 0.156(10) -0.016(8) 0.006(7) -0.016(7)
C2_10 0.084(10) 0.087(9) 0.164(11) -0.027(8) 0.012(8) -0.018(8)
C3_10 0.093(11) 0.128(17) 0.184(18) -0.015(14) 0.017(11) -0.022(10)
C4_10 0.093(13) 0.122(17) 0.169(14) -0.021(12) 0.008(11) -0.020(12)
C5_10 0.106(17) 0.093(9) 0.166(18) -0.027(10) 0.017(13) -0.013(9)
O1_11 0.133(10) 0.090(5) 0.092(8) 0.006(4) 0.024(7) 0.025(5)
O2_11 0.096(7) 0.088(6) 0.067(7) 0.004(5) 0.000(5) 0.026(5)
C1_11 0.139(13) 0.092(6) 0.120(13) -0.006(6) 0.048(12) 0.016(6)
C2_11 0.173(15) 0.096(7) 0.149(15) 0.000(7) 0.057(13) 0.006(8)
C3_11 0.19(2) 0.102(11) 0.170(19) -0.010(11) 0.066(17) 0.003(12)
C4_11 0.176(15) 0.116(17) 0.17(2) -0.015(15) 0.057(13) 0.003(9)
C5_11 0.20(2) 0.113(17) 0.155(15) 0.005(10) 0.051(14) 0.005(14)
O1_12 0.101(8) 0.122(7) 0.065(7) -0.001(5) -0.002(5) 0.041(6)
O2_12 0.115(9) 0.098(7) 0.063(6) 0.001(5) -0.002(5) 0.038(6)
C1_12 0.20(2) 0.160(13) 0.064(6) 0.002(5) -0.003(6) 0.106(15)
C2_12 0.204(19) 0.170(13) 0.083(10) 0.004(8) -0.004(9) 0.116(15)
C3_12 0.207(19) 0.173(19) 0.12(2) 0.007(14) -0.009(11) 0.114(16)
C4_12 0.22(3) 0.164(15) 0.083(13) 0.008(11) 0.009(13) 0.105(17)
C5_12 0.23(2) 0.175(18) 0.088(11) 0.006(10) 0.002(12) 0.117(18)
O1_13 0.094(9) 0.157(8) 0.087(6) 0.014(5) 0.009(5) 0.034(6)
O2_13 0.081(8) 0.126(7) 0.065(7) 0.014(5) 0.001(5) 0.017(6)
C1_13 0.121(14) 0.152(9) 0.093(7) 0.022(7) 0.020(8) 0.049(10)
C2_13 0.142(16) 0.155(10) 0.111(10) 0.033(8) 0.018(10) 0.047(10)
C3_13 0.18(2) 0.161(19) 0.116(11) 0.031(10) 0.029(11) 0.037(16)
C4_13 0.157(19) 0.172(14) 0.152(19) 0.019(12) 0.011(14) 0.037(13)
C5_13 0.146(16) 0.154(17) 0.120(18) 0.027(14) 0.013(12) 0.047(12)
O1_14 0.088(7) 0.103(7) 0.075(7) -0.017(5) 0.012(5) -0.009(5)
O2_14 0.062(8) 0.126(6) 0.079(7) -0.020(5) 0.013(5) -0.003(5)
C1_14 0.116(12) 0.141(10) 0.090(8) -0.009(7) -0.009(8) -0.034(9)
C2_14 0.140(12) 0.161(11) 0.118(12) -0.009(8) -0.004(10) -0.060(10)
C3_14 0.16(2) 0.177(17) 0.128(13) -0.020(12) -0.005(12) -0.065(15)
C4_14 0.144(13) 0.19(2) 0.129(19) -0.012(15) -0.004(11) -0.050(12)
C5_14 0.154(19) 0.170(15) 0.132(14) 0.001(12) -0.011(13) -0.064(14)
O1_15 0.123(7) 0.109(9) 0.066(6) -0.001(5) 0.014(5) 0.024(6)
O2_15 0.109(7) 0.084(8) 0.063(5) -0.017(5) 0.017(4) 0.003(6)
C1_15 0.125(8) 0.161(19) 0.076(7) 0.012(8) 0.021(5) 0.032(8)
C2_15 0.161(13) 0.180(17) 0.077(8) 0.017(8) 0.029(7) 0.030(11)
C3_15 0.168(19) 0.180(18) 0.084(16) 0.024(11) 0.023(13) 0.027(13)
C4_15 0.187(19) 0.181(19) 0.091(15) 0.022(12) 0.043(12) 0.035(14)
C5_15 0.174(14) 0.18(2) 0.097(14) 0.016(13) 0.014(10) 0.028(13)
O1_16 0.097(7) 0.091(5) 0.080(9) -0.013(5) -0.004(6) 0.018(4)
O2_16 0.088(6) 0.075(6) 0.070(8) -0.008(5) 0.001(5) 0.005(4)
C1_16 0.087(6) 0.082(7) 0.105(15) -0.020(7) -0.006(6) 0.008(5)
C2_16 0.113(10) 0.102(8) 0.143(14) -0.044(9) -0.017(9) 0.003(7)
C3_16 0.14(2) 0.133(17) 0.147(14) -0.037(10) -0.021(10) -0.003(14)
C4_16 0.126(15) 0.105(10) 0.17(2) -0.044(11) -0.025(14) 0.004(10)
C5_16 0.120(11) 0.122(15) 0.17(2) -0.041(14) -0.010(11) -0.007(9)
O1_17 0.071(7) 0.167(7) 0.087(8) -0.002(6) 0.002(5) 0.015(5)
O2_17 0.072(5) 0.131(8) 0.074(8) 0.001(6) 0.001(5) 0.000(5)
C1_17 0.074(6) 0.181(13) 0.109(13) -0.020(11) 0.012(6) 0.002(6)
C2_17 0.087(8) 0.221(15) 0.130(14) -0.028(12) 0.005(7) -0.016(8)
C3_17 0.116(18) 0.222(16) 0.140(19) -0.033(14) 0.012(14) -0.012(12)
C4_17 0.094(15) 0.234(19) 0.139(17) -0.017(15) 0.006(12) -0.007(13)
C5_17 0.096(12) 0.23(2) 0.132(16) -0.030(15) 0.011(11) -0.022(12)
O1_18 0.127(11) 0.095(5) 0.109(8) 0.011(5) -0.001(7) -0.017(5)
O2_18 0.129(11) 0.082(7) 0.109(6) 0.016(5) 0.002(6) -0.020(6)
C1_18 0.21(3) 0.094(6) 0.114(7) 0.011(5) -0.019(9) -0.008(7)
C2_18 0.24(2) 0.101(8) 0.136(11) 0.029(7) -0.017(11) -0.006(9)
C3_18 0.25(3) 0.134(18) 0.16(2) 0.032(15) -0.010(14) -0.018(12)
C4_18 0.25(3) 0.116(13) 0.157(18) 0.021(12) -0.014(16) 0.002(13)
C5_18 0.25(3) 0.127(18) 0.141(13) 0.031(11) -0.019(14) -0.011(15)
O1_19 0.094(6) 0.109(8) 0.055(6) -0.003(5) 0.004(4) 0.023(5)
O2_19 0.098(7) 0.110(9) 0.059(5) -0.002(5) 0.005(4) 0.028(6)
C1_19 0.102(7) 0.161(18) 0.059(6) 0.003(6) 0.006(5) 0.045(8)
C2_19 0.104(9) 0.18(2) 0.064(10) 0.004(10) 0.010(7) 0.048(10)
C3_19 0.111(18) 0.18(2) 0.074(19) 0.006(13) 0.010(14) 0.053(13)
C4_19 0.100(15) 0.18(2) 0.067(19) 0.007(13) 0.010(13) 0.050(13)
C5_19 0.103(19) 0.18(3) 0.065(10) 0.004(10) 0.012(9) 0.051(16)
O1_20 0.118(6) 0.136(9) 0.067(7) -0.002(6) 0.001(5) 0.033(6)
O2_20 0.093(8) 0.129(9) 0.064(5) -0.006(5) -0.009(5) 0.029(6)
C1_20 0.132(9) 0.193(19) 0.077(7) -0.035(9) -0.019(7) 0.063(11)
C2_20 0.152(11) 0.24(2) 0.116(11) -0.049(13) -0.049(9) 0.057(12)
C3_20 0.18(2) 0.25(2) 0.14(2) -0.055(15) -0.039(16) 0.045(15)
C4_20 0.166(17) 0.26(2) 0.15(2) -0.050(16) -0.048(15) 0.066(16)
C5_20 0.17(2) 0.27(3) 0.119(12) -0.048(13) -0.044(11) 0.052(18)
O1_21 0.113(7) 0.092(8) 0.100(10) -0.019(7) 0.011(6) 0.012(6)
O2_21 0.093(6) 0.101(7) 0.100(9) -0.007(6) 0.014(5) 0.002(5)
C1_21 0.125(9) 0.138(12) 0.153(16) 0.031(12) 0.034(10) 0.032(8)
C2_21 0.133(10) 0.180(15) 0.171(17) 0.023(13) 0.046(11) 0.044(10)
C3_21 0.158(16) 0.200(17) 0.19(3) 0.025(16) 0.045(16) 0.025(13)
C4_21 0.16(2) 0.202(19) 0.191(19) 0.004(16) 0.038(14) 0.046(15)
C5_21 0.141(16) 0.192(19) 0.19(2) 0.029(16) 0.041(14) 0.047(14)
O1_22 0.106(6) 0.117(9) 0.108(8) -0.006(7) 0.006(5) -0.019(5)
O2_22 0.107(6) 0.098(9) 0.101(8) 0.005(6) -0.002(5) -0.024(5)
C1_22 0.115(7) 0.24(3) 0.158(13) -0.080(16) 0.012(6) -0.038(7)
C2_22 0.114(8) 0.27(3) 0.184(16) -0.069(18) 0.018(8) -0.041(8)
C3_22 0.121(16) 0.28(3) 0.191(19) -0.07(2) 0.013(12) -0.040(15)
C4_22 0.13(2) 0.28(3) 0.189(17) -0.06(2) 0.017(12) -0.046(15)
C5_22 0.137(18) 0.28(3) 0.19(2) -0.069(19) 0.024(15) -0.030(12)
O1_23 0.22(3) 0.073(11) 0.119(11) -0.004(9) 0.025(13) -0.026(14)
O2_23 0.136(10) 0.085(7) 0.108(8) 0.001(5) -0.001(7) -0.026(6)
C1_23 0.28(3) 0.108(11) 0.116(9) -0.014(7) 0.032(11) -0.076(16)
C2_23 0.31(3) 0.106(11) 0.128(13) -0.009(9) 0.016(13) -0.084(15)
C3_23 0.33(3) 0.117(14) 0.14(2) -0.009(12) 0.011(18) -0.073(18)
C4_23 0.32(3) 0.14(2) 0.16(2) -0.017(16) 0.025(15) -0.089(17)
C5_23 0.33(3) 0.116(18) 0.134(14) -0.013(10) 0.012(14) -0.07(2)
O1_24 0.085(8) 0.143(7) 0.090(7) 0.007(5) 0.008(6) 0.018(6)
O2_24 0.068(7) 0.129(6) 0.086(8) -0.008(5) 0.004(6) 0.011(5)
C1_24 0.17(2) 0.170(9) 0.123(9) -0.024(7) 0.060(12) -0.036(12)
C3_24 0.19(2) 0.176(10) 0.175(15) -0.037(9) 0.066(14) -0.047(12)
C4_24 0.22(3) 0.193(15) 0.20(2) -0.022(13) 0.057(19) -0.038(16)
C5_24 0.19(2) 0.20(2) 0.21(3) -0.034(18) 0.065(15) -0.046(13)
O1_25 0.072(6) 0.171(12) 0.088(8) 0.005(7) 0.007(5) 0.021(6)
O2_25 0.063(7) 0.137(12) 0.088(7) -0.012(6) 0.009(5) 0.006(6)
C1_25 0.085(7) 0.197(13) 0.096(6) 0.007(6) 0.016(4) 0.029(7)
C2_25 0.089(10) 0.204(17) 0.108(13) 0.012(11) 0.014(8) 0.036(11)
C3_25 0.10(2) 0.206(17) 0.12(2) 0.011(12) 0.017(18) 0.032(12)
C4_25 0.093(13) 0.21(3) 0.113(19) 0.013(17) 0.018(12) 0.033(14)
C5_25 0.086(19) 0.21(2) 0.107(14) 0.013(14) 0.016(11) 0.029(16)
O1_26 0.121(10) 0.107(7) 0.093(6) 0.008(5) 0.006(6) -0.014(6)
O2_26 0.112(10) 0.107(7) 0.082(6) 0.001(5) 0.010(5) -0.009(6)
C1_26 0.165(19) 0.120(8) 0.099(7) -0.001(6) 0.025(9) -0.035(10)
C2_26 0.179(19) 0.156(12) 0.102(8) -0.001(7) 0.034(9) -0.041(12)
C3_26 0.18(2) 0.164(16) 0.107(13) -0.006(11) 0.034(13) -0.043(16)
C4_26 0.180(18) 0.18(2) 0.131(19) -0.001(15) 0.032(11) -0.040(12)
C5_26 0.19(2) 0.160(13) 0.105(15) 0.004(10) 0.038(15) -0.039(14)
O1_27 0.137(12) 0.090(8) 0.092(7) -0.015(6) -0.003(7) -0.010(7)
O2_27 0.112(9) 0.098(6) 0.088(8) -0.012(5) -0.001(7) -0.006(5)
C1_27 0.18(2) 0.100(7) 0.112(10) -0.005(6) -0.033(12) -0.023(8)
C2_27 0.21(2) 0.125(10) 0.133(12) -0.022(8) -0.047(13) -0.029(10)
C3_27 0.23(3) 0.145(18) 0.137(12) -0.020(11) -0.046(14) -0.038(17)
C4_27 0.21(2) 0.141(19) 0.17(2) -0.024(16) -0.038(14) -0.031(12)
C5_27 0.22(3) 0.128(10) 0.17(2) -0.022(10) -0.037(18) -0.027(12)

loop_
_atom_type_symbol
_atom_type_description
_atom_type_scat_dispersion_real
_atom_type_scat_dispersion_imag
_atom_type_scat_source
C C 0.0033 0.0016 'International Tables Vol C Tables 4.2.6.8 and 6.1.1.4'
H H 0.0000 0.0000 'International Tables Vol C Tables 4.2.6.8 and 6.1.1.4'
Cr Cr 0.3209 0.6236 'International Tables Vol C Tables 4.2.6.8 and 6.1.1.4'
F F 0.0171 0.0103 'International Tables Vol C Tables 4.2.6.8 and 6.1.1.4'
N N 0.0061 0.0033 'International Tables Vol C Tables 4.2.6.8 and 6.1.1.4'
O O 0.0106 0.0060 'International Tables Vol C Tables 4.2.6.8 and 6.1.1.4'
S S 0.1246 0.1234 'International Tables Vol C Tables 4.2.6.8 and 6.1.1.4'

loop_
_geom_angle_atom_site_label_1
_geom_angle_atom_site_label_2
_geom_angle_atom_site_label_3
_geom_angle
_geom_angle_site_symmetry_1
_geom_angle_site_symmetry_3
_geom_angle_publ_flag
F6 Cr6 F5 87.6(6) . . ?
F6 Cr6 O2_2 90.2(7) . . ?
F6 Cr6 O1_5 93.0(7) . . ?
F6 Cr6 O2_13 176.9(8) . . ?
F6 Cr6 O2_17 90.4(8) . . ?
F5 Cr6 O2_2 90.4(7) . . ?
F5 Cr6 O2_17 92.4(7) . . ?
O2_2 Cr6 O2_17 177.2(8) . . ?
O1_5 Cr6 F5 178.4(9) . . ?
O1_5 Cr6 O2_2 88.1(9) . . ?
O1_5 Cr6 O2_17 89.2(9) . . ?
O2_13 Cr6 F5 91.7(7) . . ?
O2_13 Cr6 O2_2 86.8(8) . . ?
O2_13 Cr6 O1_5 87.7(8) . . ?
O2_13 Cr6 O2_17 92.7(9) . . ?
F7 Cr7 O1_19 90.3(7) . . ?
F6 Cr7 F7 88.0(6) . . ?
F6 Cr7 O1_2 92.6(7) . . ?
F6 Cr7 O2_5 90.5(7) . . ?
F6 Cr7 O1_6 91.7(8) . . ?
F6 Cr7 O1_19 177.5(8) . . ?
O1_2 Cr7 F7 91.7(7) . . ?
O1_2 Cr7 O1_19 85.5(8) . . ?
O2_5 Cr7 F7 177.7(8) . . ?
O2_5 Cr7 O1_2 90.2(8) . . ?
O2_5 Cr7 O1_6 88.1(8) . . ?
O2_5 Cr7 O1_19 91.2(8) . . ?
O1_6 Cr7 F7 90.1(7) . . ?
O1_6 Cr7 O1_2 175.4(8) . . ?
O1_6 Cr7 O1_19 90.2(9) . . ?
F1 Cr1 O1_3 88.6(8) . . ?
F1 Cr1 O2_11 90.8(7) . . ?
F1 Cr1 O1_12 178.0(7) . . ?
F1 Cr1 O2_20 92.9(7) . . ?
F8 Cr1 F1 89.0(6) . . ?
F8 Cr1 O1_3 90.1(7) . . ?
F8 Cr1 O2_11 89.5(7) . . ?
F8 Cr1 O1_12 93.0(7) . . ?
F8 Cr1 O2_20 178.0(7) . . ?
O2_11 Cr1 O1_3 179.3(9) . . ?
O1_12 Cr1 O1_3 91.7(10) . . ?
O1_12 Cr1 O2_11 88.8(9) . . ?
O2_20 Cr1 O1_3 89.2(9) . . ?
O2_20 Cr1 O2_11 91.2(9) . . ?
O2_20 Cr1 O1_12 85.2(8) . . ?
F7 Cr8 F8 87.1(6) . . ?
F7 Cr8 O2_3 88.8(7) . . ?
F7 Cr8 O2_6 91.0(7) . . ?
F7 Cr8 O2_12 179.0(9) . . ?
F7 Cr8 O2_19 91.4(7) . . ?
F8 Cr8 O2_6 91.4(8) . . ?
O2_3 Cr8 F8 90.6(7) . . ?
O2_3 Cr8 O2_6 178.0(8) . . ?
O2_3 Cr8 O2_12 90.7(9) . . ?
O2_3 Cr8 O2_19 86.3(9) . . ?
O2_12 Cr8 F8 93.8(7) . . ?
O2_12 Cr8 O2_6 89.4(9) . . ?
O2_19 Cr8 F8 176.6(8) . . ?
O2_19 Cr8 O2_6 91.7(9) . . ?
O2_19 Cr8 O2_12 87.7(8) . . ?
O100 Cr9 N11 178.6(8) . . ?
O100 Cr9 O1_1 92.0(7) . . ?
O100 Cr9 O2_1 93.9(7) . 4_566 ?
O100 Cr9 O1_8 91.1(7) . 4_566 ?
O100 Cr9 O1_10 91.3(7) . . ?
O1_1 Cr9 N11 87.5(8) . . ?
O1_1 Cr9 O2_1 89.3(10) . 4_566 ?
O1_1 Cr9 O1_10 88.1(10) . . ?
O2_1 Cr9 N11 87.3(8) 4_566 . ?
O2_1 Cr9 O1_10 174.2(8) 4_566 . ?
O1_8 Cr9 N11 89.4(8) 4_566 . ?
O1_8 Cr9 O1_1 176.5(8) 4_566 . ?
O1_8 Cr9 O2_1 89.0(10) 4_566 4_566 ?
O1_8 Cr9 O1_10 93.3(9) 4_566 . ?
O1_10 Cr9 N11 87.4(7) . . ?
O100 Cr10 N41 174.3(12) . . ?
O100 Cr10 O2_8 93.1(5) . 4_566 ?
O100 Cr10 O2_8 93.1(5) . . ?
O100 Cr10 O2_10 92.4(5) . . ?
O100 Cr10 O2_10 92.4(5) . 4_566 ?
O2_8 Cr10 N41 89.0(15) . . ?
O2_8 Cr10 N41 84.8(15) 4_566 . ?
O2_8 Cr10 O2_8 173.8(10) 4_566 . ?
O2_10 Cr10 N41 92.9(13) 4_566 . ?
O2_10 Cr10 N41 82.3(13) . . ?
O2_10 Cr10 O2_8 91.1(9) . . ?
O2_10 Cr10 O2_8 91.1(9) 4_566 4_566 ?
O2_10 Cr10 O2_8 88.6(9) . 4_566 ?
O2_10 Cr10 O2_8 88.6(9) 4_566 . ?
O2_10 Cr10 O2_10 175.1(11) . 4_566 ?
F00L Cr07 O2_4 90.5(8) . . ?
F00L Cr07 O2_21 92.7(8) . . ?
F00L Cr07 O2_26 179.3(9) . . ?
F00L Cr07 O2_27 91.4(8) . . ?
F00P Cr07 F00L 87.6(7) . . ?
F00P Cr07 O2_4 89.9(8) . . ?
F00P Cr07 O2_21 90.2(8) . . ?
F00P Cr07 O2_26 92.9(8) . . ?
F00P Cr07 O2_27 176.4(9) . . ?
O2_4 Cr07 O2_26 90.1(9) . . ?
O2_4 Cr07 O2_27 86.6(9) . . ?
O2_21 Cr07 O2_4 176.8(9) . . ?
O2_21 Cr07 O2_26 86.8(9) . . ?
O2_21 Cr07 O2_27 93.3(10) . . ?
O2_26 Cr07 O2_27 88.3(9) . . ?
F1 Cr2 O1_11 91.8(7) . . ?
F1 Cr2 O1_15 176.5(8) . . ?
F1 Cr2 O1_16 92.0(8) . . ?
F1 Cr2 O1_20 91.0(8) . . ?
F2 Cr2 F1 89.6(6) . . ?
F2 Cr2 O1_11 93.2(9) . . ?
F2 Cr2 O1_15 93.8(8) . . ?
F2 Cr2 O1_16 91.6(7) . . ?
F2 Cr2 O1_20 177.3(8) . . ?
O1_11 Cr2 O1_15 88.8(9) . . ?
O1_11 Cr2 O1_16 173.9(10) . . ?
O1_11 Cr2 O1_20 89.4(10) . . ?
O1_15 Cr2 O1_20 85.5(9) . . ?
O1_16 Cr2 O1_15 87.2(9) . . ?
O1_16 Cr2 O1_20 85.8(9) . . ?
F3 Cr3 F2 89.7(6) . . ?
F3 Cr3 O2_7 92.6(8) . . ?
F3 Cr3 O1_14 92.1(7) . . ?
F3 Cr3 O2_15 177.7(7) . . ?
F3 Cr3 O2_16 92.3(7) . . ?
F2 Cr3 O1_14 90.7(8) . . ?
O2_7 Cr3 F2 177.5(8) . . ?
O2_7 Cr3 O1_14 90.1(9) . . ?
O2_7 Cr3 O2_15 89.1(8) . . ?
O2_7 Cr3 O2_16 88.2(8) . . ?
O2_15 Cr3 F2 88.6(7) . . ?
O2_15 Cr3 O1_14 86.3(8) . . ?
O2_16 Cr3 F2 90.8(7) . . ?
O2_16 Cr3 O1_14 175.4(8) . . ?
O2_16 Cr3 O2_15 89.4(8) . . ?
F3 Cr4 O2A 176.2(13) . . ?
F3 Cr4 O1_7 90.2(7) . . ?
F3 Cr4 O2_14 90.4(8) . . ?
F3 Cr4 O2_24 87.4(8) . . ?
F3 Cr4 O2_25 173(2) . . ?
F4 Cr4 F3 88.8(7) . . ?
F4 Cr4 O2A 87.8(11) . . ?
F4 Cr4 O1_7 178.0(9) . . ?
F4 Cr4 O2_14 90.4(8) . . ?
F4 Cr4 O2_24 91.9(8) . . ?
F4 Cr4 O2_25 95.7(14) . . ?
O2A Cr4 O1_7 93.2(12) . . ?
O2A Cr4 O2_14 88.1(14) . . ?
O2A Cr4 O2_24 94.2(14) . . ?
O1_7 Cr4 O2_24 86.3(9) . . ?
O1_7 Cr4 O2_25 85.1(15) . . ?
O2_14 Cr4 O1_7 91.4(9) . . ?
O2_14 Cr4 O2_24 176.8(9) . . ?
O2_14 Cr4 O2_25 95(2) . . ?
O2_24 Cr4 O2_25 87(2) . . ?
F00L Cr0B O1_9 87.7(9) . 4_566 ?
F00M Cr0B F00L 88.6(6) 4_566 . ?
F00M Cr0B O1_9 88.8(9) 4_566 4_566 ?
F00M Cr0B O1_21 89.4(9) 4_566 . ?
F00M Cr0B O1_23 90.3(8) 4_566 4_566 ?
O1_21 Cr0B F00L 92.4(8) . . ?
O1_21 Cr0B O1_9 178.2(10) . 4_566 ?
O1_23 Cr0B F00L 177.2(11) 4_566 . ?
O1_23 Cr0B O1_9 94.7(12) 4_566 4_566 ?
O1_23 Cr0B O1_21 85.1(12) 4_566 . ?
O1_27 Cr0B F00L 92.7(8) . . ?
O1_27 Cr0B F00M 178.8(8) . 4_566 ?
O1_27 Cr0B O1_9 91.3(11) . 4_566 ?
O1_27 Cr0B O1_21 90.5(10) . . ?
O1_27 Cr0B O1_23 88.5(9) . 4_566 ?
F00M Cr0C F00N 86.4(7) . . ?
F00M Cr0C O2_9 92.8(9) . . ?
F00M Cr0C O2_18 179.9(11) . . ?
F00M Cr0C O2_22 90.2(9) . . ?
F00M Cr0C O2_23 90.0(8) . . ?
F00N Cr0C O2_9 87.3(9) . . ?
F00N Cr0C O2_18 93.6(8) . . ?
F00N Cr0C O2_22 91.6(8) . . ?
O2_9 Cr0C O2_22 176.7(10) . . ?
O2_18 Cr0C O2_9 87.3(10) . . ?
O2_18 Cr0C O2_22 89.7(10) . . ?
O2_23 Cr0C F00N 176.4(9) . . ?
O2_23 Cr0C O2_9 93.4(11) . . ?
O2_23 Cr0C O2_18 90.0(9) . . ?
O2_23 Cr0C O2_22 87.9(10) . . ?
F00P Cr0D F00N 88.5(7) . . ?
F00P Cr0D O1_4 91.8(8) . . ?
F00P Cr0D O1_18 176.6(9) . . ?
F00P Cr0D O1_22 92.6(9) . . ?
F00P Cr0D O1_26 91.0(8) . . ?
O1_4 Cr0D F00N 92.1(9) . . ?
O1_18 Cr0D F00N 93.4(8) . . ?
O1_18 Cr0D O1_4 85.3(9) . . ?
O1_18 Cr0D O1_22 90.1(10) . . ?
O1_18 Cr0D O1_26 87.2(9) . . ?
O1_22 Cr0D F00N 91.8(8) . . ?
O1_22 Cr0D O1_4 174.2(10) . . ?
O1_22 Cr0D O1_26 86.2(10) . . ?
O1_26 Cr0D F00N 177.9(10) . . ?
O1_26 Cr0D O1_4 89.9(10) . . ?
F5 Cr5 F4 88.1(7) . . ?
F5 Cr5 O1A 172.7(13) . . ?
F5 Cr5 O1_13 91.1(8) . . ?
F5 Cr5 O1_24 91.4(8) . . ?
F4 Cr5 O1A 94.1(10) . . ?
F4 Cr5 O1_13 174.1(10) . . ?
F4 Cr5 O1_24 89.2(8) . . ?
O1A Cr5 O1_24 81.7(14) . . ?
O1_13 Cr5 O1A 86.0(11) . . ?
O1_13 Cr5 O1_24 85.0(10) . . ?
O1_17 Cr5 F5 93.1(8) . . ?
O1_17 Cr5 F4 89.6(9) . . ?
O1_17 Cr5 O1A 93.9(14) . . ?
O1_17 Cr5 O1_13 96.3(11) . . ?
O1_17 Cr5 O1_24 175.3(9) . . ?
O1_17 Cr5 O1_25 71(2) . . ?
O1_25 Cr5 F5 163(2) . . ?
O1_25 Cr5 F4 87.2(16) . . ?
O1_25 Cr5 O1_13 95.2(18) . . ?
O1_25 Cr5 O1_24 105(2) . . ?
Cr2 F1 Cr1 122.2(7) . . ?
Cr8 F7 Cr7 124.2(7) . . ?
Cr1 F8 Cr8 121.6(8) . . ?
Cr7 F6 Cr6 122.9(7) . . ?
Cr5 F5 Cr6 121.4(8) . . ?
Cr3 F3 Cr4 123.4(8) . . ?
Cr07 F00L Cr0B 121.2(8) . . ?
Cr0C F00M Cr0B 122.7(9) . 4_566 ?
Cr0C F00N Cr0D 120.9(8) . . ?
Cr0D F00P Cr07 124.5(9) . . ?
Cr2 F2 Cr3 124.8(8) . . ?
Cr4 F4 Cr5 122.4(9) . . ?
Cr9 O100 Cr9 119.7(14) 4_566 . ?
Cr10 O100 Cr9 120.2(7) . . ?
Cr10 O100 Cr9 120.2(7) . 4_566 ?
C22 C21 C26 120.0 . . ?
C22 C21 C20 116(3) . . ?
C26 C21 C20 124(3) . . ?
C21 C22 H22 120.0 . . ?
C21 C22 C23 120.0 . . ?
C23 C22 H22 120.0 . . ?
C22 C23 H23 120.0 . . ?
C24 C23 C22 120.0 . . ?
C24 C23 H23 120.0 . . ?
C23 C24 C25 120.0 . . ?
C23 C24 S27 121(3) . . ?
C25 C24 S27 119(3) . . ?
C24 C25 H25 120.0 . . ?
C26 C25 C24 120.0 . . ?
C26 C25 H25 120.0 . . ?
C21 C26 H26 120.0 . . ?
C25 C26 C21 120.0 . . ?
C25 C26 H26 120.0 . . ?
H18A C18 H18B 107.8 . . ?
N19 C18 H18A 109.1 . . ?
N19 C18 H18B 109.1 . . ?
N19 C18 C17 113(3) . . ?
C17 C18 H18A 109.1 . . ?
C17 C18 H18B 109.1 . . ?
C24 S27 C28 118(2) . . ?
C52 C53 H53 120.0 . . ?
C52 C53 C54 120.0 . . ?
C54 C53 H53 120.0 . . ?
C53 C52 H52 120.0 . . ?
C53 C52 C51 120.0 . . ?
C51 C52 H52 120.0 . . ?
C56 C51 C52 120.0 . . ?
C50 C51 C52 121.0(17) . . ?
C50 C51 C56 119.0(17) . . ?
C51 C56 H56 120.0 . . ?
C51 C56 C55 120.0 . . ?
C55 C56 H56 120.0 . . ?
C56 C55 H55 120.0 . . ?
C56 C55 C54 120.0 . . ?
C54 C55 H55 120.0 . . ?
C53 C54 S57 120.3(11) . . ?
C55 C54 C53 120.0 . . ?
C55 C54 S57 119.7(11) . . ?
N11 C12 H12 120.0 . . ?
N11 C12 C13 120.0 . . ?
C13 C12 H12 120.0 . . ?
C12 N11 Cr9 117.7(12) . . ?
C16 N11 Cr9 121.8(12) . . ?
C16 N11 C12 120.0 . . ?
N11 C16 H16 120.0 . . ?
N11 C16 C15 120.0 . . ?
C15 C16 H16 120.0 . . ?
C16 C15 H15 120.0 . . ?
C14 C15 C16 120.0 . . ?
C14 C15 H15 120.0 . . ?
C15 C14 C13 120.0 . . ?
C15 C14 C17 124(3) . . ?
C13 C14 C17 114(3) . . ?
C12 C13 H13 120.0 . . ?
C14 C13 C12 120.0 . . ?
C14 C13 H13 120.0 . . ?
C21 C20 H20A 106.3 . . ?
C21 C20 H20B 106.3 . . ?
H20A C20 H20B 106.4 . . ?
H20C C20 H20D 106.1 . . ?
N19 C20 C21 124(3) . . ?
N19 C20 H20A 106.3 . . ?
N19 C20 H20B 106.3 . . ?
N19 C20 H20C 105.5 . . ?
N19 C20 H20D 105.5 . . ?
N19 C20 C29 127(4) . . ?
C29 C20 H20C 105.5 . . ?
C29 C20 H20D 105.5 . . ?
C54 S57 C58 119(2) . . ?
C18 N19 H19A 107.9 . . ?
C18 N19 H19B 107.9 . . ?
C20 N19 C18 117(3) . . ?
C20 N19 H19A 107.9 . . ?
C20 N19 H19B 107.9 . . ?
H19A N19 H19B 107.2 . . ?
C51 C50 H50A 103.9 . . ?
C51 C50 H50B 103.9 . . ?
C51 C50 N49 133(3) . . ?
H50A C50 H50B 105.4 . . ?
N49 C50 H50A 103.9 . . ?
N49 C50 H50B 103.9 . . ?
C18 C17 C14 108(3) . . ?
C18 C17 H17A 110.0 . . ?
C18 C17 H17B 110.0 . . ?
C14 C17 H17A 110.0 . . ?
C14 C17 H17B 110.0 . . ?
H17A C17 H17B 108.4 . . ?
H47A C47 H47B 109.0 . . ?
C44 C47 H47A 111.1 . . ?
C44 C47 H47B 111.1 . . ?
C48 C47 H47A 111.1 . . ?
C48 C47 H47B 111.1 . . ?
C48 C47 C44 104(5) . . ?
N41 C46 H46 120.0 . . ?
N41 C46 C45 120.0 . . ?
C45 C46 H46 120.0 . . ?
C46 N41 Cr10 131(2) . . ?
C42 N41 Cr10 109(2) . . ?
C42 N41 C46 120.0 . . ?
N41 C42 H42 120.0 . . ?
C43 C42 N41 120.0 . . ?
C43 C42 H42 120.0 . . ?
C42 C43 H43 120.0 . . ?
C42 C43 C44 120.0 . . ?
C44 C43 H43 120.0 . . ?
C43 C44 C47 110(3) . . ?
C45 C44 C47 129(3) . . ?
C45 C44 C43 120.0 . . ?
C46 C45 H45 120.0 . . ?
C44 C45 C46 120.0 . . ?
C44 C45 H45 120.0 . . ?
S27 C28 H28A 109.5 . . ?
S27 C28 H28B 109.5 . . ?
S27 C28 H28C 109.5 . . ?
H28A C28 H28B 109.5 . . ?
H28A C28 H28C 109.5 . . ?
H28B C28 H28C 109.5 . . ?
C47 C48 H48A 103.0 . . ?
C47 C48 H48B 103.0 . . ?
H48A C48 H48B 105.1 . . ?
N49 C48 C47 136(5) . . ?
N49 C48 H48A 103.0 . . ?
N49 C48 H48B 103.0 . . ?
C50 N49 H49A 106.8 . . ?
C50 N49 H49B 106.8 . . ?
C48 N49 C50 122(5) . . ?
C48 N49 H49A 106.8 . . ?
C48 N49 H49B 106.8 . . ?
H49A N49 H49B 106.7 . . ?
S57 C58 H58A 109.5 . . ?
S57 C58 H58B 109.5 . . ?
S57 C58 H58C 109.5 . . ?
H58A C58 H58B 109.5 . . ?
H58A C58 H58C 109.5 . . ?
H58B C58 H58C 109.5 . . ?
C4A C2A C5A 87.4(8) . . ?
C4A C2A C3A 87.6(15) . . ?
C4A C2A C1_3 163(5) . . ?
C3A C2A C5A 87.1(15) . . ?
C1_3 C2A C5A 78(5) . . ?
C1_3 C2A C3A 101(5) . . ?
C2A C5A H5AA 109.5 . . ?
C2A C5A H5AB 109.5 . . ?
C2A C5A H5AC 109.5 . . ?
H5AA C5A H5AB 109.5 . . ?
H5AA C5A H5AC 109.5 . . ?
H5AB C5A H5AC 109.5 . . ?
C2A C4A H4AA 109.5 . . ?
C2A C4A H4AB 109.5 . . ?
C2A C4A H4AC 109.5 . . ?
H4AA C4A H4AB 109.5 . . ?
H4AA C4A H4AC 109.5 . . ?
H4AB C4A H4AC 109.5 . . ?
C2A C3A H3AA 109.5 . . ?
C2A C3A H3AB 109.5 . . ?
C2A C3A H3AC 109.5 . . ?
H3AA C3A H3AB 109.5 . . ?
H3AA C3A H3AC 109.5 . . ?
H3AB C3A H3AC 109.5 . . ?
C5AA C4AA C6AA 90(6) . . ?
C7AA C4AA C5AA 97(7) . . ?
C7AA C4AA C6AA 124(7) . . ?
C7AA C4AA C1_19 120(8) . . ?
C1_19 C4AA C5AA 115(6) . . ?
C1_19 C4AA C6AA 105(5) . . ?
C4AA C5AA H5AD 109.5 . . ?
C4AA C5AA H5AE 109.5 . . ?
C4AA C5AA H5AF 109.5 . . ?
H5AD C5AA H5AE 109.5 . . ?
H5AD C5AA H5AF 109.5 . . ?
H5AE C5AA H5AF 109.5 . . ?
C4AA C6AA H6AA 109.5 . . ?
C4AA C6AA H6AB 109.5 . . ?
C4AA C6AA H6AC 109.5 . . ?
H6AA C6AA H6AB 109.5 . . ?
H6AA C6AA H6AC 109.5 . . ?
H6AB C6AA H6AC 109.5 . . ?
C4AA C7AA H7AA 109.5 . . ?
C4AA C7AA H7AB 109.5 . . ?
C4AA C7AA H7AC 109.5 . . ?
H7AA C7AA H7AB 109.5 . . ?
H7AA C7AA H7AC 109.5 . . ?
H7AB C7AA H7AC 109.5 . . ?
C9AA C8AA C1BA 116.5(15) . . ?
C9AA C8AA C1_25 100.1(19) . . ?
C1BA C8AA C1_25 100.3(19) . . ?
C3BA C8AA C9AA 117.2(15) . . ?
C3BA C8AA C1BA 117.3(15) . . ?
C3BA C8AA C1_25 99.9(19) . . ?
C1_25 O1A Cr5 120(3) . . ?
C1_25 O2A Cr4 122(4) . . ?
C8AA C9AA H9AA 109.5 . . ?
C8AA C9AA H9AB 109.5 . . ?
C8AA C9AA H9AC 109.5 . . ?
H9AA C9AA H9AB 109.5 . . ?
H9AA C9AA H9AC 109.5 . . ?
H9AB C9AA H9AC 109.5 . . ?
C8AA C1BA H1BA 109.5 . . ?
C8AA C1BA H1BB 109.5 . . ?
C8AA C1BA H1BC 109.5 . . ?
H1BA C1BA H1BB 109.5 . . ?
H1BA C1BA H1BC 109.5 . . ?
H1BB C1BA H1BC 109.5 . . ?
C8AA C3BA H3BA 109.5 . . ?
C8AA C3BA H3BB 109.5 . . ?
C8AA C3BA H3BC 109.5 . . ?
H3BA C3BA H3BB 109.5 . . ?
H3BA C3BA H3BC 109.5 . . ?
H3BB C3BA H3BC 109.5 . . ?
H4BA C4BA H4BB 109.5 . . ?
H4BA C4BA H4BC 109.5 . . ?
H4BB C4BA H4BC 109.5 . . ?
C3_24 C4BA H4BA 109.5 . . ?
C3_24 C4BA H4BB 109.5 . . ?
C3_24 C4BA H4BC 109.5 . . ?
C0CA C8BA C9BA 103(4) . . ?
C1CA C8BA C9BA 168(5) . . ?
C1CA C8BA C0CA 88.4(15) . . ?
C1_7 C8BA C9BA 78(4) . . ?
C1_7 C8BA C0CA 98(5) . . ?
C1_7 C8BA C1CA 105(4) . . ?
C8BA C9BA H9BA 109.5 . . ?
C8BA C9BA H9BB 109.5 . . ?
C8BA C9BA H9BC 109.5 . . ?
H9BA C9BA H9BB 109.5 . . ?
H9BA C9BA H9BC 109.5 . . ?
H9BB C9BA H9BC 109.5 . . ?
C8BA C0CA H0CA 109.5 . . ?
C8BA C0CA H0CB 109.5 . . ?
C8BA C0CA H0CC 109.5 . . ?
H0CA C0CA H0CB 109.5 . . ?
H0CA C0CA H0CC 109.5 . . ?
H0CB C0CA H0CC 109.5 . . ?
C8BA C1CA H1CA 109.5 . . ?
C8BA C1CA H1CB 109.5 . . ?
C8BA C1CA H1CC 109.5 . . ?
H1CA C1CA H1CB 109.5 . . ?
H1CA C1CA H1CC 109.5 . . ?
H1CB C1CA H1CC 109.5 . . ?
C30 C29 C20 129(5) . . ?
C30 C29 C34 120.0 . . ?
C34 C29 C20 110(5) . . ?
C29 C30 H30 120.0 . . ?
C29 C30 C31 120.0 . . ?
C31 C30 H30 120.0 . . ?
C30 C31 H31 120.0 . . ?
C32 C31 C30 120.0 . . ?
C32 C31 H31 120.0 . . ?
C31 C32 S35 134(4) . . ?
C33 C32 C31 120.0 . . ?
C33 C32 S35 106(4) . . ?
C32 C33 H33 120.0 . . ?
C32 C33 C34 120.0 . . ?
C34 C33 H33 120.0 . . ?
C29 C34 H34 120.0 . . ?
C33 C34 C29 120.0 . . ?
C33 C34 H34 120.0 . . ?
C32 S35 C36 118(2) . . ?
S35 C36 H36A 109.5 . . ?
S35 C36 H36B 109.5 . . ?
S35 C36 H36C 109.5 . . ?
H36A C36 H36B 109.5 . . ?
H36A C36 H36C 109.5 . . ?
H36B C36 H36C 109.5 . . ?
C1_1 O1_1 Cr9 129.5(17) . . ?
C1_1 O2_1 Cr9 130.8(16) . 4_566 ?
O1_1 C1_1 O2_1 130(2) . . ?
O1_1 C1_1 C2_1 116.0(19) . . ?
O2_1 C1_1 C2_1 113.1(18) . . ?
C1_1 C2_1 C3_1 110.9(19) . . ?
C1_1 C2_1 C4_1 106(2) . . ?
C1_1 C2_1 C5_1 109.5(19) . . ?
C3_1 C2_1 C4_1 118(2) . . ?
C5_1 C2_1 C3_1 109(2) . . ?
C5_1 C2_1 C4_1 103.1(19) . . ?
C2_1 C3_1 H3A_1 109.5 . . ?
C2_1 C3_1 H3B_1 109.5 . . ?
C2_1 C3_1 H3C_1 109.5 . . ?
H3A_1 C3_1 H3B_1 109.5 . . ?
H3A_1 C3_1 H3C_1 109.5 . . ?
H3B_1 C3_1 H3C_1 109.5 . . ?
C2_1 C4_1 H4A_1 109.5 . . ?
C2_1 C4_1 H4B_1 109.5 . . ?
C2_1 C4_1 H4C_1 109.5 . . ?
H4A_1 C4_1 H4B_1 109.5 . . ?
H4A_1 C4_1 H4C_1 109.5 . . ?
H4B_1 C4_1 H4C_1 109.5 . . ?
C2_1 C5_1 H5A_1 109.5 . . ?
C2_1 C5_1 H5B_1 109.5 . . ?
C2_1 C5_1 H5C_1 109.5 . . ?
H5A_1 C5_1 H5B_1 109.5 . . ?
H5A_1 C5_1 H5C_1 109.5 . . ?
H5B_1 C5_1 H5C_1 109.5 . . ?
C1_2 O1_2 Cr7 134.1(15) . . ?
C1_2 O2_2 Cr6 127.4(17) . . ?
O1_2 C1_2 O2_2 126.7(19) . . ?
O1_2 C1_2 C2_2 114.9(17) . . ?
O2_2 C1_2 C2_2 118.3(17) . . ?
C1_2 C2_2 C3_2 109.4(17) . . ?
C1_2 C2_2 C4_2 105.8(18) . . ?
C1_2 C2_2 C5_2 109.0(18) . . ?
C3_2 C2_2 C4_2 118(2) . . ?
C5_2 C2_2 C3_2 111(2) . . ?
C5_2 C2_2 C4_2 103.0(19) . . ?
C2_2 C3_2 H3A_2 109.5 . . ?
C2_2 C3_2 H3B_2 109.5 . . ?
C2_2 C3_2 H3C_2 109.5 . . ?
H3A_2 C3_2 H3B_2 109.5 . . ?
H3A_2 C3_2 H3C_2 109.5 . . ?
H3B_2 C3_2 H3C_2 109.5 . . ?
C2_2 C4_2 H4A_2 109.5 . . ?
C2_2 C4_2 H4B_2 109.5 . . ?
C2_2 C4_2 H4C_2 109.5 . . ?
H4A_2 C4_2 H4B_2 109.5 . . ?
H4A_2 C4_2 H4C_2 109.5 . . ?
H4B_2 C4_2 H4C_2 109.5 . . ?
C2_2 C5_2 H5A_2 109.5 . . ?
C2_2 C5_2 H5B_2 109.5 . . ?
C2_2 C5_2 H5C_2 109.5 . . ?
H5A_2 C5_2 H5B_2 109.5 . . ?
H5A_2 C5_2 H5C_2 109.5 . . ?
H5B_2 C5_2 H5C_2 109.5 . . ?
C1_3 O1_3 Cr1 128.9(17) . . ?
C1_3 O2_3 Cr8 134.0(16) . . ?
O1_3 C1_3 C2A 134(3) . . ?
O1_3 C1_3 O2_3 132(2) . . ?
O1_3 C1_3 C2_3 114.7(18) . . ?
O2_3 C1_3 C2A 94(3) . . ?
O2_3 C1_3 C2_3 112.6(18) . . ?
C1_3 C2_3 C3_3 107.0(19) . . ?
C1_3 C2_3 C4_3 107.7(19) . . ?
C1_3 C2_3 C5_3 108.6(19) . . ?
C3_3 C2_3 C4_3 116(2) . . ?
C5_3 C2_3 C3_3 112(2) . . ?
C5_3 C2_3 C4_3 105(2) . . ?
C2_3 C3_3 H3A_3 109.5 . . ?
C2_3 C3_3 H3B_3 109.5 . . ?
C2_3 C3_3 H3C_3 109.5 . . ?
H3A_3 C3_3 H3B_3 109.5 . . ?
H3A_3 C3_3 H3C_3 109.5 . . ?
H3B_3 C3_3 H3C_3 109.5 . . ?
C2_3 C4_3 H4A_3 109.5 . . ?
C2_3 C4_3 H4B_3 109.5 . . ?
C2_3 C4_3 H4C_3 109.5 . . ?
H4A_3 C4_3 H4B_3 109.5 . . ?
H4A_3 C4_3 H4C_3 109.5 . . ?
H4B_3 C4_3 H4C_3 109.5 . . ?
C2_3 C5_3 H5A_3 109.5 . . ?
C2_3 C5_3 H5B_3 109.5 . . ?
C2_3 C5_3 H5C_3 109.5 . . ?
H5A_3 C5_3 H5B_3 109.5 . . ?
H5A_3 C5_3 H5C_3 109.5 . . ?
H5B_3 C5_3 H5C_3 109.5 . . ?
C1_4 O1_4 Cr0D 132.4(17) . . ?
C1_4 O2_4 Cr07 125.3(18) . . ?
O1_4 C1_4 O2_4 131(2) . . ?
O1_4 C1_4 C2_4 112.1(18) . . ?
O2_4 C1_4 C2_4 115.9(18) . . ?
C1_4 C2_4 C3_4 112.8(19) . . ?
C1_4 C2_4 C4_4 104(2) . . ?
C1_4 C2_4 C5_4 110(2) . . ?
C3_4 C2_4 C4_4 116(2) . . ?
C5_4 C2_4 C3_4 109(2) . . ?
C5_4 C2_4 C4_4 104(2) . . ?
C2_4 C3_4 H3A_4 109.5 . . ?
C2_4 C3_4 H3B_4 109.5 . . ?
C2_4 C3_4 H3C_4 109.5 . . ?
H3A_4 C3_4 H3B_4 109.5 . . ?
H3A_4 C3_4 H3C_4 109.5 . . ?
H3B_4 C3_4 H3C_4 109.5 . . ?
C2_4 C4_4 H4A_4 109.5 . . ?
C2_4 C4_4 H4B_4 109.5 . . ?
C2_4 C4_4 H4C_4 109.5 . . ?
H4A_4 C4_4 H4B_4 109.5 . . ?
H4A_4 C4_4 H4C_4 109.5 . . ?
H4B_4 C4_4 H4C_4 109.5 . . ?
C2_4 C5_4 H5A_4 109.5 . . ?
C2_4 C5_4 H5B_4 109.5 . . ?
C2_4 C5_4 H5C_4 109.5 . . ?
H5A_4 C5_4 H5B_4 109.5 . . ?
H5A_4 C5_4 H5C_4 109.5 . . ?
H5B_4 C5_4 H5C_4 109.5 . . ?
C1_5 O1_5 Cr6 134.0(16) . . ?
C1_5 O2_5 Cr7 129.7(16) . . ?
O1_5 C1_5 O2_5 128.1(19) . . ?
O1_5 C1_5 C2_5 116.3(18) . . ?
O2_5 C1_5 C2_5 115.5(18) . . ?
C1_5 C2_5 C3_5 108(2) . . ?
C1_5 C2_5 C4_5 106.6(19) . . ?
C1_5 C2_5 C5_5 109.6(19) . . ?
C4_5 C2_5 C3_5 123(2) . . ?
C5_5 C2_5 C3_5 106(2) . . ?
C5_5 C2_5 C4_5 104(2) . . ?
C2_5 C3_5 H3A_5 109.5 . . ?
C2_5 C3_5 H3B_5 109.5 . . ?
C2_5 C3_5 H3C_5 109.5 . . ?
H3A_5 C3_5 H3B_5 109.5 . . ?
H3A_5 C3_5 H3C_5 109.5 . . ?
H3B_5 C3_5 H3C_5 109.5 . . ?
C2_5 C4_5 H4A_5 109.5 . . ?
C2_5 C4_5 H4B_5 109.5 . . ?
C2_5 C4_5 H4C_5 109.5 . . ?
H4A_5 C4_5 H4B_5 109.5 . . ?
H4A_5 C4_5 H4C_5 109.5 . . ?
H4B_5 C4_5 H4C_5 109.5 . . ?
C2_5 C5_5 H5A_5 109.5 . . ?
C2_5 C5_5 H5B_5 109.5 . . ?
C2_5 C5_5 H5C_5 109.5 . . ?
H5A_5 C5_5 H5B_5 109.5 . . ?
H5A_5 C5_5 H5C_5 109.5 . . ?
H5B_5 C5_5 H5C_5 109.5 . . ?
C1_6 O1_6 Cr7 134.0(19) . . ?
C1_6 O2_6 Cr8 133.7(17) . . ?
O1_6 C1_6 O2_6 127(2) . . ?
O1_6 C1_6 C2_6 116.6(19) . . ?
O2_6 C1_6 C2_6 116.2(18) . . ?
C1_6 C2_6 C3_6 110.2(19) . . ?
C1_6 C2_6 C4_6 105(2) . . ?
C1_6 C2_6 C5_6 112(2) . . ?
C3_6 C2_6 C4_6 114(2) . . ?
C5_6 C2_6 C3_6 110(2) . . ?
C5_6 C2_6 C4_6 105(2) . . ?
C2_6 C3_6 H3A_6 109.5 . . ?
C2_6 C3_6 H3B_6 109.5 . . ?
C2_6 C3_6 H3C_6 109.5 . . ?
H3A_6 C3_6 H3B_6 109.5 . . ?
H3A_6 C3_6 H3C_6 109.5 . . ?
H3B_6 C3_6 H3C_6 109.5 . . ?
C2_6 C4_6 H4A_6 109.5 . . ?
C2_6 C4_6 H4B_6 109.5 . . ?
C2_6 C4_6 H4C_6 109.5 . . ?
H4A_6 C4_6 H4B_6 109.5 . . ?
H4A_6 C4_6 H4C_6 109.5 . . ?
H4B_6 C4_6 H4C_6 109.5 . . ?
C2_6 C5_6 H5A_6 109.5 . . ?
C2_6 C5_6 H5B_6 109.5 . . ?
C2_6 C5_6 H5C_6 109.5 . . ?
H5A_6 C5_6 H5B_6 109.5 . . ?
H5A_6 C5_6 H5C_6 109.5 . . ?
H5B_6 C5_6 H5C_6 109.5 . . ?
C1_7 O1_7 Cr4 136.5(17) . . ?
C1_7 O2_7 Cr3 132.1(16) . . ?
O1_7 C1_7 C8BA 116(3) . . ?
O1_7 C1_7 C2_7 117(2) . . ?
O2_7 C1_7 C8BA 119(3) . . ?
O2_7 C1_7 O1_7 125(2) . . ?
O2_7 C1_7 C2_7 117.4(19) . . ?
C1_7 C2_7 C3_7 111(2) . . ?
C1_7 C2_7 C4_7 110(2) . . ?
C1_7 C2_7 C5_7 112(2) . . ?
C3_7 C2_7 C4_7 107(2) . . ?
C5_7 C2_7 C3_7 111(2) . . ?
C5_7 C2_7 C4_7 106(2) . . ?
C2_7 C3_7 H3A_7 109.5 . . ?
C2_7 C3_7 H3B_7 109.5 . . ?
C2_7 C3_7 H3C_7 109.5 . . ?
H3A_7 C3_7 H3B_7 109.5 . . ?
H3A_7 C3_7 H3C_7 109.5 . . ?
H3B_7 C3_7 H3C_7 109.5 . . ?
C2_7 C4_7 H4A_7 109.5 . . ?
C2_7 C4_7 H4B_7 109.5 . . ?
C2_7 C4_7 H4C_7 109.5 . . ?
H4A_7 C4_7 H4B_7 109.5 . . ?
H4A_7 C4_7 H4C_7 109.5 . . ?
H4B_7 C4_7 H4C_7 109.5 . . ?
C2_7 C5_7 H5A_7 109.5 . . ?
C2_7 C5_7 H5B_7 109.5 . . ?
C2_7 C5_7 H5C_7 109.5 . . ?
H5A_7 C5_7 H5B_7 109.5 . . ?
H5A_7 C5_7 H5C_7 109.5 . . ?
H5B_7 C5_7 H5C_7 109.5 . . ?
C1_8 O1_8 Cr9 128.5(18) . 4_566 ?
C1_8 O2_8 Cr10 132.7(16) . . ?
O1_8 C1_8 C2_8 116.0(19) . . ?
O2_8 C1_8 O1_8 129(2) . . ?
O2_8 C1_8 C2_8 114.4(18) . . ?
C1_8 C2_8 C3_8 108.9(19) . . ?
C1_8 C2_8 C4_8 108.6(19) . . ?
C1_8 C2_8 C5_8 110.1(19) . . ?
C4_8 C2_8 C3_8 113(2) . . ?
C5_8 C2_8 C3_8 107(2) . . ?
C5_8 C2_8 C4_8 109.3(19) . . ?
C2_8 C3_8 H3A_8 109.5 . . ?
C2_8 C3_8 H3B_8 109.5 . . ?
C2_8 C3_8 H3C_8 109.5 . . ?
H3A_8 C3_8 H3B_8 109.5 . . ?
H3A_8 C3_8 H3C_8 109.5 . . ?
H3B_8 C3_8 H3C_8 109.5 . . ?
C2_8 C4_8 H4A_8 109.5 . . ?
C2_8 C4_8 H4B_8 109.5 . . ?
C2_8 C4_8 H4C_8 109.5 . . ?
H4A_8 C4_8 H4B_8 109.5 . . ?
H4A_8 C4_8 H4C_8 109.5 . . ?
H4B_8 C4_8 H4C_8 109.5 . . ?
C2_8 C5_8 H5A_8 109.5 . . ?
C2_8 C5_8 H5B_8 109.5 . . ?
C2_8 C5_8 H5C_8 109.5 . . ?
H5A_8 C5_8 H5B_8 109.5 . . ?
H5A_8 C5_8 H5C_8 109.5 . . ?
H5B_8 C5_8 H5C_8 109.5 . . ?
C1_9 O1_9 Cr0B 128.4(19) . 4_566 ?
C1_9 O2_9 Cr0C 134.0(19) . . ?
O1_9 C1_9 C2_9 116(2) . . ?
O2_9 C1_9 O1_9 128(2) . . ?
O2_9 C1_9 C2_9 116(2) . . ?
C1_9 C2_9 C3_9 110.0(19) . . ?
C1_9 C2_9 C4_9 112(2) . . ?
C1_9 C2_9 C5_9 109(2) . . ?
C4_9 C2_9 C3_9 118(2) . . ?
C4_9 C2_9 C5_9 102.3(19) . . ?
C5_9 C2_9 C3_9 105.2(19) . . ?
C2_9 C3_9 H3A_9 109.5 . . ?
C2_9 C3_9 H3B_9 109.5 . . ?
C2_9 C3_9 H3C_9 109.5 . . ?
H3A_9 C3_9 H3B_9 109.5 . . ?
H3A_9 C3_9 H3C_9 109.5 . . ?
H3B_9 C3_9 H3C_9 109.5 . . ?
C2_9 C4_9 H4A_9 109.5 . . ?
C2_9 C4_9 H4B_9 109.5 . . ?
C2_9 C4_9 H4C_9 109.5 . . ?
H4A_9 C4_9 H4B_9 109.5 . . ?
H4A_9 C4_9 H4C_9 109.5 . . ?
H4B_9 C4_9 H4C_9 109.5 . . ?
C2_9 C5_9 H5A_9 109.5 . . ?
C2_9 C5_9 H5B_9 109.5 . . ?
C2_9 C5_9 H5C_9 109.5 . . ?
H5A_9 C5_9 H5B_9 109.5 . . ?
H5A_9 C5_9 H5C_9 109.5 . . ?
H5B_9 C5_9 H5C_9 109.5 . . ?
C1_10 O1_10 Cr9 137.0(15) . . ?
C1_10 O2_10 Cr10 130.2(17) . . ?
O1_10 C1_10 O2_10 126(2) . . ?
O1_10 C1_10 C2_10 117.1(18) . . ?
O2_10 C1_10 C2_10 116.8(18) . . ?
C1_10 C2_10 C3_10 114.8(19) . . ?
C1_10 C2_10 C4_10 106.9(19) . . ?
C1_10 C2_10 C5_10 107.7(19) . . ?
C3_10 C2_10 C4_10 111(2) . . ?
C5_10 C2_10 C3_10 109.6(19) . . ?
C5_10 C2_10 C4_10 106.5(19) . . ?
C2_10 C3_10 H3A_10 109.5 . . ?
C2_10 C3_10 H3B_10 109.5 . . ?
C2_10 C3_10 H3C_10 109.5 . . ?
H3A_10 C3_10 H3B_10 109.5 . . ?
H3A_10 C3_10 H3C_10 109.5 . . ?
H3B_10 C3_10 H3C_10 109.5 . . ?
C2_10 C4_10 H4A_10 109.5 . . ?
C2_10 C4_10 H4B_10 109.5 . . ?
C2_10 C4_10 H4C_10 109.5 . . ?
H4A_10 C4_10 H4B_10 109.5 . . ?
H4A_10 C4_10 H4C_10 109.5 . . ?
H4B_10 C4_10 H4C_10 109.5 . . ?
C2_10 C5_10 H5A_10 109.5 . . ?
C2_10 C5_10 H5B_10 109.5 . . ?
C2_10 C5_10 H5C_10 109.5 . . ?
H5A_10 C5_10 H5B_10 109.5 . . ?
H5A_10 C5_10 H5C_10 109.5 . . ?
H5B_10 C5_10 H5C_10 109.5 . . ?
C1_11 O1_11 Cr2 139.8(17) . . ?
C1_11 O2_11 Cr1 132.5(16) . . ?
O1_11 C1_11 O2_11 123(2) . . ?
O1_11 C1_11 C2_11 118.7(19) . . ?
O2_11 C1_11 C2_11 118.3(18) . . ?
C1_11 C2_11 C3_11 107.9(18) . . ?
C1_11 C2_11 C4_11 112(2) . . ?
C1_11 C2_11 C5_11 106(2) . . ?
C3_11 C2_11 C4_11 114(2) . . ?
C5_11 C2_11 C3_11 116(2) . . ?
C5_11 C2_11 C4_11 102(2) . . ?
C2_11 C3_11 H3A_11 109.5 . . ?
C2_11 C3_11 H3B_11 109.5 . . ?
C2_11 C3_11 H3C_11 109.5 . . ?
H3A_11 C3_11 H3B_11 109.5 . . ?
H3A_11 C3_11 H3C_11 109.5 . . ?
H3B_11 C3_11 H3C_11 109.5 . . ?
C2_11 C4_11 H4A_11 109.5 . . ?
C2_11 C4_11 H4B_11 109.5 . . ?
C2_11 C4_11 H4C_11 109.5 . . ?
H4A_11 C4_11 H4B_11 109.5 . . ?
H4A_11 C4_11 H4C_11 109.5 . . ?
H4B_11 C4_11 H4C_11 109.5 . . ?
C2_11 C5_11 H5A_11 109.5 . . ?
C2_11 C5_11 H5B_11 109.5 . . ?
C2_11 C5_11 H5C_11 109.5 . . ?
H5A_11 C5_11 H5B_11 109.5 . . ?
H5A_11 C5_11 H5C_11 109.5 . . ?
H5B_11 C5_11 H5C_11 109.5 . . ?
C1_12 O1_12 Cr1 137.0(16) . . ?
C1_12 O2_12 Cr8 133.2(15) . . ?
O1_12 C1_12 O2_12 126(2) . . ?
O1_12 C1_12 C2_12 117.2(18) . . ?
O2_12 C1_12 C2_12 116.5(18) . . ?
C1_12 C2_12 C3_12 110(2) . . ?
C1_12 C2_12 C4_12 109.1(19) . . ?
C1_12 C2_12 C5_12 111.0(19) . . ?
C4_12 C2_12 C3_12 113(2) . . ?
C5_12 C2_12 C3_12 108(2) . . ?
C5_12 C2_12 C4_12 105(2) . . ?
C2_12 C3_12 H3A_12 109.5 . . ?
C2_12 C3_12 H3B_12 109.5 . . ?
C2_12 C3_12 H3C_12 109.5 . . ?
H3A_12 C3_12 H3B_12 109.5 . . ?
H3A_12 C3_12 H3C_12 109.5 . . ?
H3B_12 C3_12 H3C_12 109.5 . . ?
C2_12 C4_12 H4A_12 109.5 . . ?
C2_12 C4_12 H4B_12 109.5 . . ?
C2_12 C4_12 H4C_12 109.5 . . ?
H4A_12 C4_12 H4B_12 109.5 . . ?
H4A_12 C4_12 H4C_12 109.5 . . ?
H4B_12 C4_12 H4C_12 109.5 . . ?
C2_12 C5_12 H5A_12 109.5 . . ?
C2_12 C5_12 H5B_12 109.5 . . ?
C2_12 C5_12 H5C_12 109.5 . . ?
H5A_12 C5_12 H5B_12 109.5 . . ?
H5A_12 C5_12 H5C_12 109.5 . . ?
H5B_12 C5_12 H5C_12 109.5 . . ?
C1_13 O1_13 Cr5 130.0(18) . . ?
C1_13 O2_13 Cr6 134.8(16) . . ?
O1_13 C1_13 C2_13 111.9(19) . . ?
O2_13 C1_13 O1_13 129(2) . . ?
O2_13 C1_13 C2_13 115.7(19) . . ?
C1_13 C2_13 C3_13 110.2(19) . . ?
C1_13 C2_13 C4_13 108(2) . . ?
C1_13 C2_13 C5_13 108.2(19) . . ?
C3_13 C2_13 C4_13 116(2) . . ?
C5_13 C2_13 C3_13 107(2) . . ?
C5_13 C2_13 C4_13 107(2) . . ?
C2_13 C3_13 H3A_13 109.5 . . ?
C2_13 C3_13 H3B_13 109.5 . . ?
C2_13 C3_13 H3C_13 109.5 . . ?
H3A_13 C3_13 H3B_13 109.5 . . ?
H3A_13 C3_13 H3C_13 109.5 . . ?
H3B_13 C3_13 H3C_13 109.5 . . ?
C2_13 C4_13 H4A_13 109.5 . . ?
C2_13 C4_13 H4B_13 109.5 . . ?
C2_13 C4_13 H4C_13 109.5 . . ?
H4A_13 C4_13 H4B_13 109.5 . . ?
H4A_13 C4_13 H4C_13 109.5 . . ?
H4B_13 C4_13 H4C_13 109.5 . . ?
C2_13 C5_13 H5A_13 109.5 . . ?
C2_13 C5_13 H5B_13 109.5 . . ?
C2_13 C5_13 H5C_13 109.5 . . ?
H5A_13 C5_13 H5B_13 109.5 . . ?
H5A_13 C5_13 H5C_13 109.5 . . ?
H5B_13 C5_13 H5C_13 109.5 . . ?
C1_14 O1_14 Cr3 134.1(17) . . ?
C1_14 O2_14 Cr4 131.5(17) . . ?
O1_14 C1_14 O2_14 128(2) . . ?
O1_14 C1_14 C2_14 118(2) . . ?
O2_14 C1_14 C2_14 113.5(19) . . ?
C1_14 C2_14 C3_14 109.2(19) . . ?
C1_14 C2_14 C4_14 110(2) . . ?
C1_14 C2_14 C5_14 109.0(19) . . ?
C3_14 C2_14 C4_14 109(2) . . ?
C5_14 C2_14 C3_14 113(2) . . ?
C5_14 C2_14 C4_14 106(2) . . ?
C2_14 C3_14 H3A_14 109.5 . . ?
C2_14 C3_14 H3B_14 109.5 . . ?
C2_14 C3_14 H3C_14 109.5 . . ?
H3A_14 C3_14 H3B_14 109.5 . . ?
H3A_14 C3_14 H3C_14 109.5 . . ?
H3B_14 C3_14 H3C_14 109.5 . . ?
C2_14 C4_14 H4A_14 109.5 . . ?
C2_14 C4_14 H4B_14 109.5 . . ?
C2_14 C4_14 H4C_14 109.5 . . ?
H4A_14 C4_14 H4B_14 109.5 . . ?
H4A_14 C4_14 H4C_14 109.5 . . ?
H4B_14 C4_14 H4C_14 109.5 . . ?
C2_14 C5_14 H5A_14 109.5 . . ?
C2_14 C5_14 H5B_14 109.5 . . ?
C2_14 C5_14 H5C_14 109.5 . . ?
H5A_14 C5_14 H5B_14 109.5 . . ?
H5A_14 C5_14 H5C_14 109.5 . . ?
H5B_14 C5_14 H5C_14 109.5 . . ?
C1_15 O1_15 Cr2 128.9(18) . . ?
C1_15 O2_15 Cr3 133.5(16) . . ?
O1_15 C1_15 C2_15 113.7(19) . . ?
O2_15 C1_15 O1_15 129(2) . . ?
O2_15 C1_15 C2_15 117.3(19) . . ?
C1_15 C2_15 C3_15 108(2) . . ?
C1_15 C2_15 C4_15 110(2) . . ?
C1_15 C2_15 C5_15 108.3(19) . . ?
C4_15 C2_15 C3_15 117(2) . . ?
C5_15 C2_15 C3_15 109(2) . . ?
C5_15 C2_15 C4_15 105(2) . . ?
C2_15 C3_15 H3A_15 109.5 . . ?
C2_15 C3_15 H3B_15 109.5 . . ?
C2_15 C3_15 H3C_15 109.5 . . ?
H3A_15 C3_15 H3B_15 109.5 . . ?
H3A_15 C3_15 H3C_15 109.5 . . ?
H3B_15 C3_15 H3C_15 109.5 . . ?
C2_15 C4_15 H4A_15 109.5 . . ?
C2_15 C4_15 H4B_15 109.5 . . ?
C2_15 C4_15 H4C_15 109.5 . . ?
H4A_15 C4_15 H4B_15 109.5 . . ?
H4A_15 C4_15 H4C_15 109.5 . . ?
H4B_15 C4_15 H4C_15 109.5 . . ?
C2_15 C5_15 H5A_15 109.5 . . ?
C2_15 C5_15 H5B_15 109.5 . . ?
C2_15 C5_15 H5C_15 109.5 . . ?
H5A_15 C5_15 H5B_15 109.5 . . ?
H5A_15 C5_15 H5C_15 109.5 . . ?
H5B_15 C5_15 H5C_15 109.5 . . ?
C1_16 O1_16 Cr2 128.8(18) . . ?
C1_16 O2_16 Cr3 135.8(15) . . ?
O1_16 C1_16 O2_16 127.8(19) . . ?
O1_16 C1_16 C2_16 115.3(18) . . ?
O2_16 C1_16 C2_16 116.4(18) . . ?
C1_16 C2_16 C3_16 112(2) . . ?
C1_16 C2_16 C4_16 109.4(18) . . ?
C1_16 C2_16 C5_16 107.6(19) . . ?
C4_16 C2_16 C3_16 113(2) . . ?
C5_16 C2_16 C3_16 109(2) . . ?
C5_16 C2_16 C4_16 105(2) . . ?
C2_16 C3_16 H3A_16 109.5 . . ?
C2_16 C3_16 H3B_16 109.5 . . ?
C2_16 C3_16 H3C_16 109.5 . . ?
H3A_16 C3_16 H3B_16 109.5 . . ?
H3A_16 C3_16 H3C_16 109.5 . . ?
H3B_16 C3_16 H3C_16 109.5 . . ?
C2_16 C4_16 H4A_16 109.5 . . ?
C2_16 C4_16 H4B_16 109.5 . . ?
C2_16 C4_16 H4C_16 109.5 . . ?
H4A_16 C4_16 H4B_16 109.5 . . ?
H4A_16 C4_16 H4C_16 109.5 . . ?
H4B_16 C4_16 H4C_16 109.5 . . ?
C2_16 C5_16 H5A_16 109.5 . . ?
C2_16 C5_16 H5B_16 109.5 . . ?
C2_16 C5_16 H5C_16 109.5 . . ?
H5A_16 C5_16 H5B_16 109.5 . . ?
H5A_16 C5_16 H5C_16 109.5 . . ?
H5B_16 C5_16 H5C_16 109.5 . . ?
C1_17 O1_17 Cr5 134.5(19) . . ?
C1_17 O2_17 Cr6 128.6(18) . . ?
O1_17 C1_17 C2_17 113.3(19) . . ?
O2_17 C1_17 O1_17 130(2) . . ?
O2_17 C1_17 C2_17 116.8(19) . . ?
C1_17 C2_17 C3_17 112(2) . . ?
C1_17 C2_17 C4_17 109(2) . . ?
C1_17 C2_17 C5_17 108(2) . . ?
C3_17 C2_17 C4_17 110(2) . . ?
C5_17 C2_17 C3_17 113(2) . . ?
C5_17 C2_17 C4_17 105(2) . . ?
C2_17 C3_17 H3A_17 109.5 . . ?
C2_17 C3_17 H3B_17 109.5 . . ?
C2_17 C3_17 H3C_17 109.5 . . ?
H3A_17 C3_17 H3B_17 109.5 . . ?
H3A_17 C3_17 H3C_17 109.5 . . ?
H3B_17 C3_17 H3C_17 109.5 . . ?
C2_17 C4_17 H4A_17 109.5 . . ?
C2_17 C4_17 H4B_17 109.5 . . ?
C2_17 C4_17 H4C_17 109.5 . . ?
H4A_17 C4_17 H4B_17 109.5 . . ?
H4A_17 C4_17 H4C_17 109.5 . . ?
H4B_17 C4_17 H4C_17 109.5 . . ?
C2_17 C5_17 H5A_17 109.5 . . ?
C2_17 C5_17 H5B_17 109.5 . . ?
C2_17 C5_17 H5C_17 109.5 . . ?
H5A_17 C5_17 H5B_17 109.5 . . ?
H5A_17 C5_17 H5C_17 109.5 . . ?
H5B_17 C5_17 H5C_17 109.5 . . ?
C1_18 O1_18 Cr0D 133.0(18) . . ?
C1_18 O2_18 Cr0C 133.1(17) . . ?
O1_18 C1_18 O2_18 128(2) . . ?
O1_18 C1_18 C2_18 118(2) . . ?
O2_18 C1_18 C2_18 112.2(19) . . ?
C1_18 C2_18 C3_18 108(2) . . ?
C1_18 C2_18 C4_18 107(2) . . ?
C1_18 C2_18 C5_18 111(2) . . ?
C3_18 C2_18 C4_18 112(2) . . ?
C5_18 C2_18 C3_18 114(2) . . ?
C5_18 C2_18 C4_18 106(2) . . ?
C2_18 C3_18 H3A_18 109.5 . . ?
C2_18 C3_18 H3B_18 109.5 . . ?
C2_18 C3_18 H3C_18 109.5 . . ?
H3A_18 C3_18 H3B_18 109.5 . . ?
H3A_18 C3_18 H3C_18 109.5 . . ?
H3B_18 C3_18 H3C_18 109.5 . . ?
C2_18 C4_18 H4A_18 109.5 . . ?
C2_18 C4_18 H4B_18 109.5 . . ?
C2_18 C4_18 H4C_18 109.5 . . ?
H4A_18 C4_18 H4B_18 109.5 . . ?
H4A_18 C4_18 H4C_18 109.5 . . ?
H4B_18 C4_18 H4C_18 109.5 . . ?
C2_18 C5_18 H5A_18 109.5 . . ?
C2_18 C5_18 H5B_18 109.5 . . ?
C2_18 C5_18 H5C_18 109.5 . . ?
H5A_18 C5_18 H5B_18 109.5 . . ?
H5A_18 C5_18 H5C_18 109.5 . . ?
H5B_18 C5_18 H5C_18 109.5 . . ?
C1_19 O1_19 Cr7 135.8(15) . . ?
C1_19 O2_19 Cr8 135.5(17) . . ?
O1_19 C1_19 C4AA 113(4) . . ?
O1_19 C1_19 O2_19 125(2) . . ?
O1_19 C1_19 C2_19 118(2) . . ?
O2_19 C1_19 C4AA 121(4) . . ?
O2_19 C1_19 C2_19 116(2) . . ?
C1_19 C2_19 C3_19 109(2) . . ?
C1_19 C2_19 C4_19 108(2) . . ?
C1_19 C2_19 C5_19 110(2) . . ?
C3_19 C2_19 C4_19 117(2) . . ?
C5_19 C2_19 C3_19 109(2) . . ?
C5_19 C2_19 C4_19 104(2) . . ?
C2_19 C3_19 H3A_19 109.5 . . ?
C2_19 C3_19 H3B_19 109.5 . . ?
C2_19 C3_19 H3C_19 109.5 . . ?
H3A_19 C3_19 H3B_19 109.5 . . ?
H3A_19 C3_19 H3C_19 109.5 . . ?
H3B_19 C3_19 H3C_19 109.5 . . ?
C2_19 C4_19 H4A_19 109.5 . . ?
C2_19 C4_19 H4B_19 109.5 . . ?
C2_19 C4_19 H4C_19 109.5 . . ?
H4A_19 C4_19 H4B_19 109.5 . . ?
H4A_19 C4_19 H4C_19 109.5 . . ?
H4B_19 C4_19 H4C_19 109.5 . . ?
C2_19 C5_19 H5A_19 109.5 . . ?
C2_19 C5_19 H5B_19 109.5 . . ?
C2_19 C5_19 H5C_19 109.5 . . ?
H5A_19 C5_19 H5B_19 109.5 . . ?
H5A_19 C5_19 H5C_19 109.5 . . ?
H5B_19 C5_19 H5C_19 109.5 . . ?
C1_20 O1_20 Cr2 129.7(17) . . ?
C1_20 O2_20 Cr1 134.5(17) . . ?
O1_20 C1_20 O2_20 129(2) . . ?
O1_20 C1_20 H1_20 115.3 . . ?
O1_20 C1_20 C2_20 112.1(19) . . ?
O2_20 C1_20 H1_20 115.3 . . ?
O2_20 C1_20 C2_20 113.9(19) . . ?
C1_20 C2_20 C3_20 112(2) . . ?
C1_20 C2_20 C4_20 104.7(17) . . ?
C1_20 C2_20 C5_20 105.5(18) . . ?
C3_20 C2_20 C4_20 118(2) . . ?
C5_20 C2_20 C3_20 107.4(19) . . ?
C5_20 C2_20 C4_20 108(2) . . ?
C2_20 C3_20 H3A_20 109.5 . . ?
C2_20 C3_20 H3B_20 109.5 . . ?
C2_20 C3_20 H3C_20 109.5 . . ?
H3A_20 C3_20 H3B_20 109.5 . . ?
H3A_20 C3_20 H3C_20 109.5 . . ?
H3B_20 C3_20 H3C_20 109.5 . . ?
C2_20 C4_20 H4A_20 109.5 . . ?
C2_20 C4_20 H4B_20 109.5 . . ?
C2_20 C4_20 H4C_20 109.5 . . ?
H4A_20 C4_20 H4B_20 109.5 . . ?
H4A_20 C4_20 H4C_20 109.5 . . ?
H4B_20 C4_20 H4C_20 109.5 . . ?
C2_20 C5_20 H5A_20 109.5 . . ?
C2_20 C5_20 H5B_20 109.5 . . ?
C2_20 C5_20 H5C_20 109.5 . . ?
H5A_20 C5_20 H5B_20 109.5 . . ?
H5A_20 C5_20 H5C_20 109.5 . . ?
H5B_20 C5_20 H5C_20 109.5 . . ?
C1_21 O1_21 Cr0B 130.0(18) . . ?
C1_21 O2_21 Cr07 134.2(18) . . ?
O1_21 C1_21 C2_21 114(2) . . ?
O2_21 C1_21 O1_21 130(2) . . ?
O2_21 C1_21 C2_21 115(2) . . ?
C1_21 C2_21 C3_21 112(2) . . ?
C1_21 C2_21 C4_21 108(2) . . ?
C1_21 C2_21 C5_21 108(2) . . ?
C3_21 C2_21 C4_21 119(2) . . ?
C5_21 C2_21 C3_21 107(2) . . ?
C5_21 C2_21 C4_21 102(2) . . ?
C2_21 C3_21 H3A_21 109.5 . . ?
C2_21 C3_21 H3B_21 109.5 . . ?
C2_21 C3_21 H3C_21 109.5 . . ?
H3A_21 C3_21 H3B_21 109.5 . . ?
H3A_21 C3_21 H3C_21 109.5 . . ?
H3B_21 C3_21 H3C_21 109.5 . . ?
C2_21 C4_21 H4A_21 109.5 . . ?
C2_21 C4_21 H4B_21 109.5 . . ?
C2_21 C4_21 H4C_21 109.5 . . ?
H4A_21 C4_21 H4B_21 109.5 . . ?
H4A_21 C4_21 H4C_21 109.5 . . ?
H4B_21 C4_21 H4C_21 109.5 . . ?
C2_21 C5_21 H5A_21 109.5 . . ?
C2_21 C5_21 H5B_21 109.5 . . ?
C2_21 C5_21 H5C_21 109.5 . . ?
H5A_21 C5_21 H5B_21 109.5 . . ?
H5A_21 C5_21 H5C_21 109.5 . . ?
H5B_21 C5_21 H5C_21 109.5 . . ?
C1_22 O1_22 Cr0D 135.9(19) . . ?
C1_22 O2_22 Cr0C 131.3(19) . . ?
O1_22 C1_22 O2_22 128(2) . . ?
O1_22 C1_22 C2_22 113(2) . . ?
O2_22 C1_22 C2_22 119(2) . . ?
C1_22 C2_22 C3_22 111(2) . . ?
C1_22 C2_22 C4_22 110(2) . . ?
C1_22 C2_22 C5_22 110(2) . . ?
C3_22 C2_22 C4_22 115(2) . . ?
C3_22 C2_22 C5_22 110(2) . . ?
C5_22 C2_22 C4_22 101(2) . . ?
C2_22 C3_22 H3A_22 109.5 . . ?
C2_22 C3_22 H3B_22 109.5 . . ?
C2_22 C3_22 H3C_22 109.5 . . ?
H3A_22 C3_22 H3B_22 109.5 . . ?
H3A_22 C3_22 H3C_22 109.5 . . ?
H3B_22 C3_22 H3C_22 109.5 . . ?
C2_22 C4_22 H4A_22 109.5 . . ?
C2_22 C4_22 H4B_22 109.5 . . ?
C2_22 C4_22 H4C_22 109.5 . . ?
H4A_22 C4_22 H4B_22 109.5 . . ?
H4A_22 C4_22 H4C_22 109.5 . . ?
H4B_22 C4_22 H4C_22 109.5 . . ?
C2_22 C5_22 H5A_22 109.5 . . ?
C2_22 C5_22 H5B_22 109.5 . . ?
C2_22 C5_22 H5C_22 109.5 . . ?
H5A_22 C5_22 H5B_22 109.5 . . ?
H5A_22 C5_22 H5C_22 109.5 . . ?
H5B_22 C5_22 H5C_22 109.5 . . ?
C1_23 O1_23 Cr0B 134.7(19) . 4_566 ?
C1_23 O2_23 Cr0C 130.7(18) . . ?
O1_23 C1_23 O2_23 127(2) . . ?
O1_23 C1_23 C2_23 118(2) . . ?
O2_23 C1_23 C2_23 114.9(19) . . ?
C1_23 C2_23 C3_23 107(2) . . ?
C1_23 C2_23 C4_23 106(2) . . ?
C1_23 C2_23 C5_23 111(2) . . ?
C3_23 C2_23 C4_23 118(2) . . ?
C5_23 C2_23 C3_23 109(2) . . ?
C5_23 C2_23 C4_23 106(2) . . ?
C2_23 C3_23 H3A_23 109.5 . . ?
C2_23 C3_23 H3B_23 109.5 . . ?
C2_23 C3_23 H3C_23 109.5 . . ?
H3A_23 C3_23 H3B_23 109.5 . . ?
H3A_23 C3_23 H3C_23 109.5 . . ?
H3B_23 C3_23 H3C_23 109.5 . . ?
C2_23 C4_23 H4A_23 109.5 . . ?
C2_23 C4_23 H4B_23 109.5 . . ?
C2_23 C4_23 H4C_23 109.5 . . ?
H4A_23 C4_23 H4B_23 109.5 . . ?
H4A_23 C4_23 H4C_23 109.5 . . ?
H4B_23 C4_23 H4C_23 109.5 . . ?
C2_23 C5_23 H5A_23 109.5 . . ?
C2_23 C5_23 H5B_23 109.5 . . ?
C2_23 C5_23 H5C_23 109.5 . . ?
H5A_23 C5_23 H5B_23 109.5 . . ?
H5A_23 C5_23 H5C_23 109.5 . . ?
H5B_23 C5_23 H5C_23 109.5 . . ?
C1_24 O1_24 Cr5 127.4(18) . . ?
C1_24 O2_24 Cr4 136.5(18) . . ?
O1_24 C1_24 C3_24 113(2) . . ?
O2_24 C1_24 O1_24 126(2) . . ?
O2_24 C1_24 C3_24 120.7(19) . . ?
C4BA C3_24 C1_24 103.4(14) . . ?
C4BA C3_24 C4_24 95.9(19) . . ?
C4BA C3_24 C5_24 117(4) . . ?
C1_24 C3_24 C4_24 113(2) . . ?
C1_24 C3_24 C5_24 109(2) . . ?
C4_24 C3_24 C5_24 116(2) . . ?
C3_24 C4_24 H4A_24 109.5 . . ?
C3_24 C4_24 H4B_24 109.5 . . ?
C3_24 C4_24 H4C_24 109.5 . . ?
H4A_24 C4_24 H4B_24 109.5 . . ?
H4A_24 C4_24 H4C_24 109.5 . . ?
H4B_24 C4_24 H4C_24 109.5 . . ?
C3_24 C5_24 H5A_24 109.5 . . ?
C3_24 C5_24 H5B_24 109.5 . . ?
C3_24 C5_24 H5C_24 109.5 . . ?
H5A_24 C5_24 H5B_24 109.5 . . ?
H5A_24 C5_24 H5C_24 109.5 . . ?
H5B_24 C5_24 H5C_24 109.5 . . ?
C1_25 O1_25 Cr5 131(4) . . ?
C1_25 O2_25 Cr4 118(4) . . ?
O1A C1_25 C8AA 106(3) . . ?
O1A C1_25 O2A 136(4) . . ?
O2A C1_25 C8AA 118(3) . . ?
O1_25 C1_25 O2_25 136(3) . . ?
O1_25 C1_25 C2_25 111(2) . . ?
O2_25 C1_25 C2_25 112(3) . . ?
C1_25 C2_25 C3_25 109(2) . . ?
C1_25 C2_25 C4_25 105(2) . . ?
C1_25 C2_25 C5_25 104.8(18) . . ?
C3_25 C2_25 C4_25 122(2) . . ?
C3_25 C2_25 C5_25 111(2) . . ?
C5_25 C2_25 C4_25 103(2) . . ?
C2_25 C3_25 H3A_25 109.5 . . ?
C2_25 C3_25 H3B_25 109.5 . . ?
C2_25 C3_25 H3C_25 109.5 . . ?
H3A_25 C3_25 H3B_25 109.5 . . ?
H3A_25 C3_25 H3C_25 109.5 . . ?
H3B_25 C3_25 H3C_25 109.5 . . ?
C2_25 C4_25 H4A_25 109.5 . . ?
C2_25 C4_25 H4B_25 109.5 . . ?
C2_25 C4_25 H4C_25 109.5 . . ?
H4A_25 C4_25 H4B_25 109.5 . . ?
H4A_25 C4_25 H4C_25 109.5 . . ?
H4B_25 C4_25 H4C_25 109.5 . . ?
C2_25 C5_25 H5A_25 109.5 . . ?
C2_25 C5_25 H5B_25 109.5 . . ?
C2_25 C5_25 H5C_25 109.5 . . ?
H5A_25 C5_25 H5B_25 109.5 . . ?
H5A_25 C5_25 H5C_25 109.5 . . ?
H5B_25 C5_25 H5C_25 109.5 . . ?
C1_26 O1_26 Cr0D 130.3(17) . . ?
C1_26 O2_26 Cr07 131.2(19) . . ?
O1_26 C1_26 O2_26 128(2) . . ?
O1_26 C1_26 C2_26 112.2(19) . . ?
O2_26 C1_26 C2_26 119.3(19) . . ?
C1_26 C2_26 C3_26 112.0(19) . . ?
C1_26 C2_26 C4_26 108(2) . . ?
C1_26 C2_26 C5_26 109(2) . . ?
C3_26 C2_26 C4_26 114(2) . . ?
C5_26 C2_26 C3_26 108(2) . . ?
C5_26 C2_26 C4_26 104(2) . . ?
C2_26 C3_26 H3A_26 109.5 . . ?
C2_26 C3_26 H3B_26 109.5 . . ?
C2_26 C3_26 H3C_26 109.5 . . ?
H3A_26 C3_26 H3B_26 109.5 . . ?
H3A_26 C3_26 H3C_26 109.5 . . ?
H3B_26 C3_26 H3C_26 109.5 . . ?
C2_26 C4_26 H4A_26 109.5 . . ?
C2_26 C4_26 H4B_26 109.5 . . ?
C2_26 C4_26 H4C_26 109.5 . . ?
H4A_26 C4_26 H4B_26 109.5 . . ?
H4A_26 C4_26 H4C_26 109.5 . . ?
H4B_26 C4_26 H4C_26 109.5 . . ?
C2_26 C5_26 H5A_26 109.5 . . ?
C2_26 C5_26 H5B_26 109.5 . . ?
C2_26 C5_26 H5C_26 109.5 . . ?
H5A_26 C5_26 H5B_26 109.5 . . ?
H5A_26 C5_26 H5C_26 109.5 . . ?
H5B_26 C5_26 H5C_26 109.5 . . ?
C1_27 O1_27 Cr0B 135.2(17) . . ?
C1_27 O2_27 Cr07 133.8(17) . . ?
O1_27 C1_27 C2_27 119(2) . . ?
O2_27 C1_27 O1_27 126(2) . . ?
O2_27 C1_27 C2_27 115.3(19) . . ?
C1_27 C2_27 C3_27 111(2) . . ?
C1_27 C2_27 C4_27 109(2) . . ?
C1_27 C2_27 C5_27 109(2) . . ?
C3_27 C2_27 C4_27 117(2) . . ?
C5_27 C2_27 C3_27 110(2) . . ?
C5_27 C2_27 C4_27 101(2) . . ?
C2_27 C3_27 H3A_27 109.5 . . ?
C2_27 C3_27 H3B_27 109.5 . . ?
C2_27 C3_27 H3C_27 109.5 . . ?
H3A_27 C3_27 H3B_27 109.5 . . ?
H3A_27 C3_27 H3C_27 109.5 . . ?
H3B_27 C3_27 H3C_27 109.5 . . ?
C2_27 C4_27 H4A_27 109.5 . . ?
C2_27 C4_27 H4B_27 109.5 . . ?
C2_27 C4_27 H4C_27 109.5 . . ?
H4A_27 C4_27 H4B_27 109.5 . . ?
H4A_27 C4_27 H4C_27 109.5 . . ?
H4B_27 C4_27 H4C_27 109.5 . . ?
C2_27 C5_27 H5A_27 109.5 . . ?
C2_27 C5_27 H5B_27 109.5 . . ?
C2_27 C5_27 H5C_27 109.5 . . ?
H5A_27 C5_27 H5B_27 109.5 . . ?
H5A_27 C5_27 H5C_27 109.5 . . ?
H5B_27 C5_27 H5C_27 109.5 . . ?

loop_
_geom_bond_atom_site_label_1
_geom_bond_atom_site_label_2
_geom_bond_distance
_geom_bond_site_symmetry_2
_geom_bond_publ_flag
Cr6 F6 1.945(15) . ?
Cr6 F5 1.969(15) . ?
Cr6 O2_2 1.970(19) . ?
Cr6 O1_5 1.963(18) . ?
Cr6 O2_13 1.948(19) . ?
Cr6 O2_17 2.00(2) . ?
Cr7 F7 1.982(13) . ?
Cr7 F6 1.920(15) . ?
Cr7 O1_2 1.982(17) . ?
Cr7 O2_5 1.953(17) . ?
Cr7 O1_6 1.965(19) . ?
Cr7 O1_19 1.988(19) . ?
Cr1 F1 1.948(14) . ?
Cr1 F8 1.925(14) . ?
Cr1 O1_3 1.99(2) . ?
Cr1 O2_11 1.98(2) . ?
Cr1 O1_12 1.954(18) . ?
Cr1 O2_20 1.952(18) . ?
Cr8 F7 1.893(13) . ?
Cr8 F8 1.969(14) . ?
Cr8 O2_3 1.919(19) . ?
Cr8 O2_6 2.00(2) . ?
Cr8 O2_12 1.951(17) . ?
Cr8 O2_19 1.938(19) . ?
Cr9 O100 1.984(14) . ?
Cr9 N11 2.136(14) . ?
Cr9 O1_1 1.99(2) . ?
Cr9 O2_1 2.03(2) 4_566 ?
Cr9 O1_8 1.99(2) 4_566 ?
Cr9 O1_10 2.03(2) . ?
Cr10 O100 1.98(3) . ?
Cr10 N41 2.10(2) . ?
Cr10 O2_8 2.041(18) . ?
Cr10 O2_8 2.041(18) 4_566 ?
Cr10 O2_10 2.02(2) . ?
Cr10 O2_10 2.02(2) 4_566 ?
Cr07 F00L 1.919(16) . ?
Cr07 F00P 1.914(16) . ?
Cr07 O2_4 1.947(19) . ?
Cr07 O2_21 1.94(2) . ?
Cr07 O2_26 1.96(2) . ?
Cr07 O2_27 1.99(2) . ?
Cr2 F1 1.908(14) . ?
Cr2 F2 1.887(17) . ?
Cr2 O1_11 1.916(19) . ?
Cr2 O1_15 1.991(19) . ?
Cr2 O1_16 1.952(19) . ?
Cr2 O1_20 2.02(2) . ?
Cr3 F3 1.928(16) . ?
Cr3 F2 1.956(15) . ?
Cr3 O2_7 1.929(19) . ?
Cr3 O1_14 1.971(19) . ?
Cr3 O2_15 1.954(19) . ?
Cr3 O2_16 1.941(18) . ?
Cr4 F3 1.925(16) . ?
Cr4 F4 1.926(16) . ?
Cr4 O2A 1.94(4) . ?
Cr4 O1_7 1.963(19) . ?
Cr4 O2_14 1.95(2) . ?
Cr4 O2_24 1.98(2) . ?
Cr4 O2_25 1.99(6) . ?
Cr0B F00L 1.974(15) . ?
Cr0B F00M 1.951(18) 4_566 ?
Cr0B O1_9 2.00(2) 4_566 ?
Cr0B O1_21 1.97(2) . ?
Cr0B O1_23 1.97(2) 4_566 ?
Cr0B O1_27 1.95(2) . ?
Cr0C F00M 1.925(17) . ?
Cr0C F00N 1.946(15) . ?
Cr0C O2_9 1.97(2) . ?
Cr0C O2_18 1.96(2) . ?
Cr0C O2_22 1.98(2) . ?
Cr0C O2_23 1.93(2) . ?
Cr0D F00N 1.958(18) . ?
Cr0D F00P 1.916(15) . ?
Cr0D O1_4 1.96(2) . ?
Cr0D O1_18 1.93(2) . ?
Cr0D O1_22 1.95(2) . ?
Cr0D O1_26 1.95(2) . ?
Cr5 F5 1.918(15) . ?
Cr5 F4 1.950(18) . ?
Cr5 O1A 2.03(4) . ?
Cr5 O1_13 2.00(2) . ?
Cr5 O1_17 1.90(2) . ?
Cr5 O1_24 2.04(2) . ?
Cr5 O1_25 1.90(5) . ?
F00M Cr0B 1.951(18) 4_566 ?
O100 Cr9 1.984(14) 4_566 ?
C21 C22 1.3900 . ?
C21 C26 1.3900 . ?
C21 C20 1.49(4) . ?
C22 H22 0.9300 . ?
C22 C23 1.3900 . ?
C23 H23 0.9300 . ?
C23 C24 1.3900 . ?
C24 C25 1.3900 . ?
C24 S27 1.718(11) . ?
C25 H25 0.9300 . ?
C25 C26 1.3900 . ?
C26 H26 0.9300 . ?
C18 H18A 0.9700 . ?
C18 H18B 0.9700 . ?
C18 N19 1.41(2) . ?
C18 C17 1.47(3) . ?
S27 C28 1.81(2) . ?
C53 H53 0.9300 . ?
C53 C52 1.3900 . ?
C53 C54 1.3900 . ?
C52 H52 0.9300 . ?
C52 C51 1.3900 . ?
C51 C56 1.3900 . ?
C51 C50 1.37(2) . ?
C56 H56 0.9300 . ?
C56 C55 1.3900 . ?
C55 H55 0.9300 . ?
C55 C54 1.3900 . ?
C54 S57 1.71(4) . ?
C12 H12 0.9300 . ?
C12 N11 1.3900 . ?
C12 C13 1.3900 . ?
N11 C16 1.3900 . ?
C16 H16 0.9300 . ?
C16 C15 1.3900 . ?
C15 H15 0.9300 . ?
C15 C14 1.3900 . ?
C14 C13 1.3900 . ?
C14 C17 1.52(2) . ?
C13 H13 0.9300 . ?
C20 H20A 0.9700 . ?
C20 H20B 0.9700 . ?
C20 H20C 0.9700 . ?
C20 H20D 0.9700 . ?
C20 N19 1.40(2) . ?
C20 C29 1.39(5) . ?
S57 C58 1.81(2) . ?
N19 H19A 0.8900 . ?
N19 H19B 0.8900 . ?
C50 H50A 0.9700 . ?
C50 H50B 0.9700 . ?
C50 N49 1.40(2) . ?
C17 H17A 0.9700 . ?
C17 H17B 0.9700 . ?
C47 H47A 0.9700 . ?
C47 H47B 0.9700 . ?
C47 C44 1.73(7) . ?
C47 C48 1.47(3) . ?
C46 H46 0.9300 . ?
C46 N41 1.3900 . ?
C46 C45 1.3900 . ?
N41 C42 1.3900 . ?
C42 H42 0.9300 . ?
C42 C43 1.3900 . ?
C43 H43 0.9300 . ?
C43 C44 1.3900 . ?
C44 C45 1.3900 . ?
C45 H45 0.9300 . ?
C28 H28A 0.9600 . ?
C28 H28B 0.9600 . ?
C28 H28C 0.9600 . ?
C48 H48A 0.9700 . ?
C48 H48B 0.9700 . ?
C48 N49 1.40(2) . ?
N49 H49A 0.8900 . ?
N49 H49B 0.8900 . ?
C58 H58A 0.9600 . ?
C58 H58B 0.9600 . ?
C58 H58C 0.9600 . ?
C2A C5A 1.739(12) . ?
C2A C4A 1.736(12) . ?
C2A C3A 1.738(12) . ?
C2A C1_3 1.737(12) . ?
C5A H5AA 0.9600 . ?
C5A H5AB 0.9600 . ?
C5A H5AC 0.9600 . ?
C4A H4AA 0.9600 . ?
C4A H4AB 0.9600 . ?
C4A H4AC 0.9600 . ?
C3A H3AA 0.9600 . ?
C3A H3AB 0.9600 . ?
C3A H3AC 0.9600 . ?
C4AA C5AA 1.67(12) . ?
C4AA C6AA 1.91(11) . ?
C4AA C7AA 1.30(10) . ?
C4AA C1_19 1.50(8) . ?
C5AA H5AD 0.9600 . ?
C5AA H5AE 0.9600 . ?
C5AA H5AF 0.9600 . ?
C6AA H6AA 0.9600 . ?
C6AA H6AB 0.9600 . ?
C6AA H6AC 0.9600 . ?
C7AA H7AA 0.9600 . ?
C7AA H7AB 0.9600 . ?
C7AA H7AC 0.9600 . ?
C8AA C9AA 1.736(12) . ?
C8AA C1BA 1.737(12) . ?
C8AA C3BA 1.734(12) . ?
C8AA C1_25 1.739(12) . ?
O1A C1_25 1.224(16) . ?
O2A C1_25 1.224(16) . ?
C9AA H9AA 0.9600 . ?
C9AA H9AB 0.9600 . ?
C9AA H9AC 0.9600 . ?
C1BA H1BA 0.9600 . ?
C1BA H1BB 0.9600 . ?
C1BA H1BC 0.9600 . ?
C3BA H3BA 0.9600 . ?
C3BA H3BB 0.9600 . ?
C3BA H3BC 0.9600 . ?
C4BA H4BA 0.9600 . ?
C4BA H4BB 0.9600 . ?
C4BA H4BC 0.9600 . ?
C4BA C3_24 1.45(2) . ?
C8BA C9BA 1.738(12) . ?
C8BA C0CA 1.736(12) . ?
C8BA C1CA 1.736(12) . ?
C8BA C1_7 1.64(8) . ?
C9BA H9BA 0.9600 . ?
C9BA H9BB 0.9600 . ?
C9BA H9BC 0.9600 . ?
C0CA H0CA 0.9600 . ?
C0CA H0CB 0.9600 . ?
C0CA H0CC 0.9600 . ?
C1CA H1CA 0.9600 . ?
C1CA H1CB 0.9600 . ?
C1CA H1CC 0.9600 . ?
C29 C30 1.3900 . ?
C29 C34 1.3900 . ?
C30 H30 0.9300 . ?
C30 C31 1.3900 . ?
C31 H31 0.9300 . ?
C31 C32 1.3900 . ?
C32 C33 1.3900 . ?
C32 S35 1.711(12) . ?
C33 H33 0.9300 . ?
C33 C34 1.3900 . ?
C34 H34 0.9300 . ?
S35 C36 1.81(3) . ?
C36 H36A 0.9600 . ?
C36 H36B 0.9600 . ?
C36 H36C 0.9600 . ?
O1_1 C1_1 1.229(18) . ?
O2_1 Cr9 2.02(2) 4_566 ?
O2_1 C1_1 1.232(18) . ?
C1_1 C2_1 1.537(16) . ?
C2_1 C3_1 1.62(2) . ?
C2_1 C4_1 1.65(2) . ?
C2_1 C5_1 1.61(2) . ?
C3_1 H3A_1 0.9600 . ?
C3_1 H3B_1 0.9600 . ?
C3_1 H3C_1 0.9600 . ?
C4_1 H4A_1 0.9600 . ?
C4_1 H4B_1 0.9600 . ?
C4_1 H4C_1 0.9600 . ?
C5_1 H5A_1 0.9600 . ?
C5_1 H5B_1 0.9600 . ?
C5_1 H5C_1 0.9600 . ?
O1_2 C1_2 1.225(17) . ?
O2_2 C1_2 1.242(17) . ?
C1_2 C2_2 1.539(15) . ?
C2_2 C3_2 1.641(19) . ?
C2_2 C4_2 1.65(2) . ?
C2_2 C5_2 1.61(2) . ?
C3_2 H3A_2 0.9600 . ?
C3_2 H3B_2 0.9600 . ?
C3_2 H3C_2 0.9600 . ?
C4_2 H4A_2 0.9600 . ?
C4_2 H4B_2 0.9600 . ?
C4_2 H4C_2 0.9600 . ?
C5_2 H5A_2 0.9600 . ?
C5_2 H5B_2 0.9600 . ?
C5_2 H5C_2 0.9600 . ?
O1_3 C1_3 1.207(18) . ?
O2_3 C1_3 1.209(18) . ?
C1_3 C2_3 1.650(9) . ?
C2_3 C3_3 1.705(10) . ?
C2_3 C4_3 1.707(10) . ?
C2_3 C5_3 1.698(10) . ?
C3_3 H3A_3 0.9600 . ?
C3_3 H3B_3 0.9600 . ?
C3_3 H3C_3 0.9600 . ?
C4_3 H4A_3 0.9600 . ?
C4_3 H4B_3 0.9600 . ?
C4_3 H4C_3 0.9600 . ?
C5_3 H5A_3 0.9600 . ?
C5_3 H5B_3 0.9600 . ?
C5_3 H5C_3 0.9600 . ?
O1_4 C1_4 1.237(18) . ?
O2_4 C1_4 1.245(18) . ?
C1_4 C2_4 1.536(16) . ?
C2_4 C3_4 1.63(2) . ?
C2_4 C4_4 1.66(2) . ?
C2_4 C5_4 1.61(2) . ?
C3_4 H3A_4 0.9600 . ?
C3_4 H3B_4 0.9600 . ?
C3_4 H3C_4 0.9600 . ?
C4_4 H4A_4 0.9600 . ?
C4_4 H4B_4 0.9600 . ?
C4_4 H4C_4 0.9600 . ?
C5_4 H5A_4 0.9600 . ?
C5_4 H5B_4 0.9600 . ?
C5_4 H5C_4 0.9600 . ?
O1_5 C1_5 1.205(18) . ?
O2_5 C1_5 1.244(18) . ?
C1_5 C2_5 1.536(16) . ?
C2_5 C3_5 1.65(2) . ?
C2_5 C4_5 1.64(2) . ?
C2_5 C5_5 1.63(2) . ?
C3_5 H3A_5 0.9600 . ?
C3_5 H3B_5 0.9600 . ?
C3_5 H3C_5 0.9600 . ?
C4_5 H4A_5 0.9600 . ?
C4_5 H4B_5 0.9600 . ?
C4_5 H4C_5 0.9600 . ?
C5_5 H5A_5 0.9600 . ?
C5_5 H5B_5 0.9600 . ?
C5_5 H5C_5 0.9600 . ?
O1_6 C1_6 1.199(18) . ?
O2_6 C1_6 1.233(18) . ?
C1_6 C2_6 1.535(16) . ?
C2_6 C3_6 1.62(2) . ?
C2_6 C4_6 1.67(2) . ?
C2_6 C5_6 1.61(2) . ?
C3_6 H3A_6 0.9600 . ?
C3_6 H3B_6 0.9600 . ?
C3_6 H3C_6 0.9600 . ?
C4_6 H4A_6 0.9600 . ?
C4_6 H4B_6 0.9600 . ?
C4_6 H4C_6 0.9600 . ?
C5_6 H5A_6 0.9600 . ?
C5_6 H5B_6 0.9600 . ?
C5_6 H5C_6 0.9600 . ?
O1_7 C1_7 1.245(18) . ?
O2_7 C1_7 1.235(18) . ?
C1_7 C2_7 1.516(16) . ?
C2_7 C3_7 1.715(11) . ?
C2_7 C4_7 1.718(11) . ?
C2_7 C5_7 1.59(2) . ?
C3_7 H3A_7 0.9600 . ?
C3_7 H3B_7 0.9600 . ?
C3_7 H3C_7 0.9600 . ?
C4_7 H4A_7 0.9600 . ?
C4_7 H4B_7 0.9600 . ?
C4_7 H4C_7 0.9600 . ?
C5_7 H5A_7 0.9600 . ?
C5_7 H5B_7 0.9600 . ?
C5_7 H5C_7 0.9600 . ?
O1_8 Cr9 1.99(2) 4_566 ?
O1_8 C1_8 1.233(18) . ?
O2_8 C1_8 1.219(18) . ?
C1_8 C2_8 1.533(16) . ?
C2_8 C3_8 1.65(2) . ?
C2_8 C4_8 1.64(2) . ?
C2_8 C5_8 1.61(2) . ?
C3_8 H3A_8 0.9600 . ?
C3_8 H3B_8 0.9600 . ?
C3_8 H3C_8 0.9600 . ?
C4_8 H4A_8 0.9600 . ?
C4_8 H4B_8 0.9600 . ?
C4_8 H4C_8 0.9600 . ?
C5_8 H5A_8 0.9600 . ?
C5_8 H5B_8 0.9600 . ?
C5_8 H5C_8 0.9600 . ?
O1_9 Cr0B 2.00(2) 4_566 ?
O1_9 C1_9 1.235(19) . ?
O2_9 C1_9 1.228(19) . ?
C1_9 C2_9 1.529(16) . ?
C2_9 C3_9 1.64(2) . ?
C2_9 C4_9 1.63(2) . ?
C2_9 C5_9 1.64(2) . ?
C3_9 H3A_9 0.9600 . ?
C3_9 H3B_9 0.9600 . ?
C3_9 H3C_9 0.9600 . ?
C4_9 H4A_9 0.9600 . ?
C4_9 H4B_9 0.9600 . ?
C4_9 H4C_9 0.9600 . ?
C5_9 H5A_9 0.9600 . ?
C5_9 H5B_9 0.9600 . ?
C5_9 H5C_9 0.9600 . ?
O1_10 C1_10 1.216(18) . ?
O2_10 C1_10 1.235(18) . ?
C1_10 C2_10 1.528(15) . ?
C2_10 C3_10 1.64(2) . ?
C2_10 C4_10 1.65(2) . ?
C2_10 C5_10 1.60(2) . ?
C3_10 H3A_10 0.9600 . ?
C3_10 H3B_10 0.9600 . ?
C3_10 H3C_10 0.9600 . ?
C4_10 H4A_10 0.9600 . ?
C4_10 H4B_10 0.9600 . ?
C4_10 H4C_10 0.9600 . ?
C5_10 H5A_10 0.9600 . ?
C5_10 H5B_10 0.9600 . ?
C5_10 H5C_10 0.9600 . ?
O1_11 C1_11 1.220(18) . ?
O2_11 C1_11 1.231(18) . ?
C1_11 C2_11 1.532(16) . ?
C2_11 C3_11 1.64(2) . ?
C2_11 C4_11 1.65(2) . ?
C2_11 C5_11 1.61(2) . ?
C3_11 H3A_11 0.9600 . ?
C3_11 H3B_11 0.9600 . ?
C3_11 H3C_11 0.9600 . ?
C4_11 H4A_11 0.9600 . ?
C4_11 H4B_11 0.9600 . ?
C4_11 H4C_11 0.9600 . ?
C5_11 H5A_11 0.9600 . ?
C5_11 H5B_11 0.9600 . ?
C5_11 H5C_11 0.9600 . ?
O1_12 C1_12 1.217(18) . ?
O2_12 C1_12 1.226(18) . ?
C1_12 C2_12 1.531(16) . ?
C2_12 C3_12 1.66(2) . ?
C2_12 C4_12 1.65(2) . ?
C2_12 C5_12 1.61(2) . ?
C3_12 H3A_12 0.9600 . ?
C3_12 H3B_12 0.9600 . ?
C3_12 H3C_12 0.9600 . ?
C4_12 H4A_12 0.9600 . ?
C4_12 H4B_12 0.9600 . ?
C4_12 H4C_12 0.9600 . ?
C5_12 H5A_12 0.9600 . ?
C5_12 H5B_12 0.9600 . ?
C5_12 H5C_12 0.9600 . ?
O1_13 C1_13 1.237(19) . ?
O2_13 C1_13 1.219(18) . ?
C1_13 C2_13 1.534(16) . ?
C2_13 C3_13 1.63(2) . ?
C2_13 C4_13 1.65(2) . ?
C2_13 C5_13 1.62(2) . ?
C3_13 H3A_13 0.9600 . ?
C3_13 H3B_13 0.9600 . ?
C3_13 H3C_13 0.9600 . ?
C4_13 H4A_13 0.9600 . ?
C4_13 H4B_13 0.9600 . ?
C4_13 H4C_13 0.9600 . ?
C5_13 H5A_13 0.9600 . ?
C5_13 H5B_13 0.9600 . ?
C5_13 H5C_13 0.9600 . ?
O1_14 C1_14 1.212(18) . ?
O2_14 C1_14 1.216(18) . ?
C1_14 C2_14 1.529(16) . ?
C2_14 C3_14 1.65(2) . ?
C2_14 C4_14 1.66(2) . ?
C2_14 C5_14 1.58(2) . ?
C3_14 H3A_14 0.9600 . ?
C3_14 H3B_14 0.9600 . ?
C3_14 H3C_14 0.9600 . ?
C4_14 H4A_14 0.9600 . ?
C4_14 H4B_14 0.9600 . ?
C4_14 H4C_14 0.9600 . ?
C5_14 H5A_14 0.9600 . ?
C5_14 H5B_14 0.9600 . ?
C5_14 H5C_14 0.9600 . ?
O1_15 C1_15 1.242(18) . ?
O2_15 C1_15 1.223(18) . ?
C1_15 C2_15 1.537(16) . ?
C2_15 C3_15 1.65(2) . ?
C2_15 C4_15 1.64(2) . ?
C2_15 C5_15 1.62(2) . ?
C3_15 H3A_15 0.9600 . ?
C3_15 H3B_15 0.9600 . ?
C3_15 H3C_15 0.9600 . ?
C4_15 H4A_15 0.9600 . ?
C4_15 H4B_15 0.9600 . ?
C4_15 H4C_15 0.9600 . ?
C5_15 H5A_15 0.9600 . ?
C5_15 H5B_15 0.9600 . ?
C5_15 H5C_15 0.9600 . ?
O1_16 C1_16 1.222(17) . ?
O2_16 C1_16 1.229(18) . ?
C1_16 C2_16 1.530(15) . ?
C2_16 C3_16 1.65(2) . ?
C2_16 C4_16 1.65(2) . ?
C2_16 C5_16 1.62(2) . ?
C3_16 H3A_16 0.9600 . ?
C3_16 H3B_16 0.9600 . ?
C3_16 H3C_16 0.9600 . ?
C4_16 H4A_16 0.9600 . ?
C4_16 H4B_16 0.9600 . ?
C4_16 H4C_16 0.9600 . ?
C5_16 H5A_16 0.9600 . ?
C5_16 H5B_16 0.9600 . ?
C5_16 H5C_16 0.9600 . ?
O1_17 C1_17 1.225(18) . ?
O2_17 C1_17 1.223(18) . ?
C1_17 C2_17 1.535(16) . ?
C2_17 C3_17 1.63(2) . ?
C2_17 C4_17 1.66(2) . ?
C2_17 C5_17 1.60(2) . ?
C3_17 H3A_17 0.9600 . ?
C3_17 H3B_17 0.9600 . ?
C3_17 H3C_17 0.9600 . ?
C4_17 H4A_17 0.9600 . ?
C4_17 H4B_17 0.9600 . ?
C4_17 H4C_17 0.9600 . ?
C5_17 H5A_17 0.9600 . ?
C5_17 H5B_17 0.9600 . ?
C5_17 H5C_17 0.9600 . ?
O1_18 C1_18 1.216(19) . ?
O2_18 C1_18 1.231(19) . ?
C1_18 C2_18 1.535(16) . ?
C2_18 C3_18 1.64(2) . ?
C2_18 C4_18 1.67(2) . ?
C2_18 C5_18 1.60(2) . ?
C3_18 H3A_18 0.9600 . ?
C3_18 H3B_18 0.9600 . ?
C3_18 H3C_18 0.9600 . ?
C4_18 H4A_18 0.9600 . ?
C4_18 H4B_18 0.9600 . ?
C4_18 H4C_18 0.9600 . ?
C5_18 H5A_18 0.9600 . ?
C5_18 H5B_18 0.9600 . ?
C5_18 H5C_18 0.9600 . ?
O1_19 C1_19 1.223(18) . ?
O2_19 C1_19 1.229(18) . ?
C1_19 C2_19 1.525(14) . ?
C2_19 C3_19 1.65(2) . ?
C2_19 C4_19 1.66(2) . ?
C2_19 C5_19 1.62(2) . ?
C3_19 H3A_19 0.9600 . ?
C3_19 H3B_19 0.9600 . ?
C3_19 H3C_19 0.9600 . ?
C4_19 H4A_19 0.9600 . ?
C4_19 H4B_19 0.9600 . ?
C4_19 H4C_19 0.9600 . ?
C5_19 H5A_19 0.9600 . ?
C5_19 H5B_19 0.9600 . ?
C5_19 H5C_19 0.9600 . ?
O1_20 C1_20 1.188(18) . ?
O2_20 C1_20 1.208(18) . ?
C1_20 H1_20 0.9300 . ?
C1_20 C2_20 1.665(10) . ?
C2_20 C3_20 1.704(10) . ?
C2_20 C4_20 1.705(10) . ?
C2_20 C5_20 1.696(10) . ?
C3_20 H3A_20 0.9600 . ?
C3_20 H3B_20 0.9600 . ?
C3_20 H3C_20 0.9600 . ?
C4_20 H4A_20 0.9600 . ?
C4_20 H4B_20 0.9600 . ?
C4_20 H4C_20 0.9600 . ?
C5_20 H5A_20 0.9600 . ?
C5_20 H5B_20 0.9600 . ?
C5_20 H5C_20 0.9600 . ?
O1_21 C1_21 1.239(19) . ?
O2_21 C1_21 1.221(18) . ?
C1_21 C2_21 1.541(16) . ?
C2_21 C3_21 1.63(2) . ?
C2_21 C4_21 1.65(2) . ?
C2_21 C5_21 1.62(2) . ?
C3_21 H3A_21 0.9600 . ?
C3_21 H3B_21 0.9600 . ?
C3_21 H3C_21 0.9600 . ?
C4_21 H4A_21 0.9600 . ?
C4_21 H4B_21 0.9600 . ?
C4_21 H4C_21 0.9600 . ?
C5_21 H5A_21 0.9600 . ?
C5_21 H5B_21 0.9600 . ?
C5_21 H5C_21 0.9600 . ?
O1_22 C1_22 1.220(19) . ?
O2_22 C1_22 1.234(19) . ?
C1_22 C2_22 1.535(16) . ?
C2_22 C3_22 1.62(2) . ?
C2_22 C4_22 1.65(2) . ?
C2_22 C5_22 1.63(2) . ?
C3_22 H3A_22 0.9600 . ?
C3_22 H3B_22 0.9600 . ?
C3_22 H3C_22 0.9600 . ?
C4_22 H4A_22 0.9600 . ?
C4_22 H4B_22 0.9600 . ?
C4_22 H4C_22 0.9600 . ?
C5_22 H5A_22 0.9600 . ?
C5_22 H5B_22 0.9600 . ?
C5_22 H5C_22 0.9600 . ?
O1_23 Cr0B 1.97(2) 4_566 ?
O1_23 C1_23 1.224(19) . ?
O2_23 C1_23 1.228(19) . ?
C1_23 C2_23 1.535(16) . ?
C2_23 C3_23 1.64(2) . ?
C2_23 C4_23 1.65(2) . ?
C2_23 C5_23 1.61(2) . ?
C3_23 H3A_23 0.9600 . ?
C3_23 H3B_23 0.9600 . ?
C3_23 H3C_23 0.9600 . ?
C4_23 H4A_23 0.9600 . ?
C4_23 H4B_23 0.9600 . ?
C4_23 H4C_23 0.9600 . ?
C5_23 H5A_23 0.9600 . ?
C5_23 H5B_23 0.9600 . ?
C5_23 H5C_23 0.9600 . ?
O1_24 C1_24 1.250(18) . ?
O2_24 C1_24 1.223(19) . ?
C1_24 C3_24 1.548(19) . ?
C3_24 C4_24 1.604(17) . ?
C3_24 C5_24 1.613(17) . ?
C4_24 H4A_24 0.9600 . ?
C4_24 H4B_24 0.9600 . ?
C4_24 H4C_24 0.9600 . ?
C5_24 H5A_24 0.9600 . ?
C5_24 H5B_24 0.9600 . ?
C5_24 H5C_24 0.9600 . ?
O1_25 C1_25 1.219(13) . ?
O2_25 C1_25 1.219(13) . ?
C1_25 C2_25 1.667(10) . ?
C2_25 C3_25 1.702(10) . ?
C2_25 C4_25 1.706(11) . ?
C2_25 C5_25 1.702(11) . ?
C3_25 H3A_25 0.9600 . ?
C3_25 H3B_25 0.9600 . ?
C3_25 H3C_25 0.9600 . ?
C4_25 H4A_25 0.9600 . ?
C4_25 H4B_25 0.9600 . ?
C4_25 H4C_25 0.9600 . ?
C5_25 H5A_25 0.9600 . ?
C5_25 H5B_25 0.9600 . ?
C5_25 H5C_25 0.9600 . ?
O1_26 C1_26 1.225(18) . ?
O2_26 C1_26 1.252(18) . ?
C1_26 C2_26 1.529(16) . ?
C2_26 C3_26 1.64(2) . ?
C2_26 C4_26 1.67(2) . ?
C2_26 C5_26 1.61(2) . ?
C3_26 H3A_26 0.9600 . ?
C3_26 H3B_26 0.9600 . ?
C3_26 H3C_26 0.9600 . ?
C4_26 H4A_26 0.9600 . ?
C4_26 H4B_26 0.9600 . ?
C4_26 H4C_26 0.9600 . ?
C5_26 H5A_26 0.9600 . ?
C5_26 H5B_26 0.9600 . ?
C5_26 H5C_26 0.9600 . ?
O1_27 C1_27 1.219(18) . ?
O2_27 C1_27 1.216(18) . ?
C1_27 C2_27 1.541(16) . ?
C2_27 C3_27 1.64(2) . ?
C2_27 C4_27 1.66(2) . ?
C2_27 C5_27 1.62(2) . ?
C3_27 H3A_27 0.9600 . ?
C3_27 H3B_27 0.9600 . ?
C3_27 H3C_27 0.9600 . ?
C4_27 H4A_27 0.9600 . ?
C4_27 H4B_27 0.9600 . ?
C4_27 H4C_27 0.9600 . ?
C5_27 H5A_27 0.9600 . ?
C5_27 H5B_27 0.9600 . ?
C5_27 H5C_27 0.9600 . ?
